data_1570584
loop_
_publ_author_name
'Li, Haoqi'
'Wei, Xiao'
'Kang, Xi'
'Zhu, Manzhou'

_publ_section_title
;
 Effects of bromine-containing counterion salts in directing the
 structures of medium-sized silver nanoclusters.
;
_journal_issue 3
_journal_name_full Nanoscale
_journal_page_first 1254
_journal_page_last 1259
_journal_paper_doi 10.1039/d3nr05464k
_journal_volume 16
_journal_year 2024
_chemical_formula_moiety 'C300 H446 Ag58 Br4 N2 O6 S30'
_chemical_formula_sum 'C300 H446 Ag58 Br4 N2 O6 S30'
_chemical_formula_weight 11714.46
_space_group_crystal_system monoclinic
_space_group_IT_number 15
_space_group_name_Hall '-C 2yc'
_space_group_name_H-M_alt 'C 1 2/c 1'
_atom_sites_solution_hydrogens geom
_audit_creation_date 2023-09-15
_audit_creation_method
;
Olex2 1.2
(compiled 2018.05.29 svn.r3508 for OlexSys, GUI svn.r5506)
;
_audit_update_record
;
2023-10-13 deposited with the CCDC.	2023-12-08 downloaded from the CCDC.
;
_cell_angle_alpha 90
_cell_angle_beta 107.3320(10)
_cell_angle_gamma 90
_cell_formula_units_Z 4
_cell_length_a 38.5120(6)
_cell_length_b 21.9660(4)
_cell_length_c 49.9423(9)
_cell_measurement_reflns_used 47110
_cell_measurement_temperature 120
_cell_measurement_theta_max 69.76
_cell_measurement_theta_min 5.81
_cell_volume 40330.6(12)
_computing_molecular_graphics 'Olex2 (Dolomanov et al., 2009)'
_computing_publication_material 'Olex2 (Dolomanov et al., 2009)'
_computing_structure_refinement 'ShelXL (Sheldrick, 2015)'
_diffrn_ambient_temperature 120
_diffrn_measured_fraction_theta_full 0.967
_diffrn_measured_fraction_theta_max 0.967
_diffrn_measurement_device_type 'STOE STADIVARI'
_diffrn_radiation_type CuK\a
_diffrn_radiation_wavelength 1.54186
_diffrn_reflns_av_R_equivalents 0.0639
_diffrn_reflns_av_unetI/netI 0.0921
_diffrn_reflns_Laue_measured_fraction_full 0.967
_diffrn_reflns_Laue_measured_fraction_max 0.967
_diffrn_reflns_limit_h_max 24
_diffrn_reflns_limit_h_min -44
_diffrn_reflns_limit_k_max 24
_diffrn_reflns_limit_k_min -25
_diffrn_reflns_limit_l_max 56
_diffrn_reflns_limit_l_min -57
_diffrn_reflns_number 89651
_diffrn_reflns_point_group_measured_fraction_full 0.967
_diffrn_reflns_point_group_measured_fraction_max 0.967
_diffrn_reflns_theta_full 62.500
_diffrn_reflns_theta_max 62.500
_diffrn_reflns_theta_min 6.076
_exptl_absorpt_coefficient_mu 24.213
_exptl_crystal_colour yellow
_exptl_crystal_density_diffrn 1.929
_exptl_crystal_description block
_exptl_crystal_F_000 22616
_platon_squeeze_details
;
TITL 1_a.res in C2/c
CELL   38.5120   21.9660   49.9423     90.00    107.33     90.00
SPGR C2/c
# Solvent Accessible Volume =     11873
# Electrons Found in S.A.V. =      2998
# Note: Atoms in Void are Labelled as Cxxx and Qxxx for all Others
C101 0.863 0.132 0.327 !      17.94 eA-3
C102 0.925 0.064 0.355 !      14.99 eA-3
C103 0.855 0.271 0.371 !      12.97 eA-3
C104 0.515 0.182 0.038 !      10.67 eA-3
C105 0.385 0.451 0.027 !      10.51 eA-3
C106 0.891 0.383 0.359 !      10.08 eA-3
C107 0.978 0.415 0.995 !       9.73 eA-3
C108 0.210 0.399 0.962 !       9.65 eA-3
C109 0.439 0.485 0.004 !       8.92 eA-3
C110 0.133 0.382 0.950 !       8.68 eA-3
C111 0.424 0.148 0.480 !       6.66 eA-3
C112 0.603 0.397 0.476 !       4.98 eA-3
C113 0.092 0.131 0.157 !       4.62 eA-3
C114 0.078 0.015 0.480 !       4.25 eA-3
Q115 0.302 0.299 0.476 !       4.14 eA-3
C116 0.864 0.318 0.348 !       3.83 eA-3
Q117 0.267 0.375 0.512 !       3.52 eA-3
C118 0.549 0.142 0.026 !       3.23 eA-3
C119 0.382 0.289 0.165 !       3.18 eA-3
C120 0.169 0.437 0.957 !       3.13 eA-3
Q121 0.188 0.335 0.480 !       3.03 eA-3
Q122 0.250 0.250 0.500 !       2.85 eA-3
Q123 0.671 0.351 0.793 !       2.81 eA-3
Q124 0.211 0.156 0.300 !       2.70 eA-3
C125 0.569 0.273 0.438 !       2.57 eA-3
Q126 0.814 0.131 0.194 !       2.47 eA-3
C127 0.390 0.320 0.193 !       2.43 eA-3
C128 0.544 0.259 0.387 !       2.43 eA-3
C129 0.433 0.245 0.074 !       2.37 eA-3
C130 0.964 0.157 0.819 !       2.33 eA-3
Q131 0.805 0.154 0.191 !       2.29 eA-3
Q132 0.815 0.171 0.195 !       2.27 eA-3
Q133 0.207 0.368 0.343 !       2.26 eA-3
C134 0.881 0.226 0.680 !       2.24 eA-3
Q135 0.812 0.132 0.218 !       2.20 eA-3
Q136 0.271 0.126 0.637 !       2.20 eA-3
C137 0.476 0.056 0.312 !       2.12 eA-3
Q138 0.623 0.311 0.874 !       2.11 eA-3
C139 0.502 0.038 0.187 !       2.11 eA-3
C140 0.594 0.187 0.247 !       2.09 eA-3
C141 0.906 0.313 0.753 !       2.09 eA-3
C142 0.988 0.477 0.686 !       2.07 eA-3
C143 0.108 0.234 0.762 !       2.07 eA-3
C144 0.095 0.295 0.726 !       2.05 eA-3
C145 1.004 0.156 0.762 !       1.99 eA-3
Q146 0.954 0.435 0.106 !       1.98 eA-3
C147 0.387 0.319 0.206 !       1.97 eA-3
C148 0.427 0.275 0.024 !       1.94 eA-3
C149 0.475 0.241 0.117 !       1.93 eA-3
Q150 0.173 0.220 0.289 !       1.92 eA-3
C151 0.913 0.186 0.527 !       1.90 eA-3
C152 0.613 0.305 0.276 !       1.89 eA-3
C153 0.428 0.249 0.042 !       1.89 eA-3
Q154 0.818 0.405 0.946 !       1.87 eA-3
C155 0.991 0.424 0.808 !       1.86 eA-3
Q156 0.966 0.460 0.573 !       1.86 eA-3
Q157 0.103 0.053 0.503 !       1.82 eA-3
C158 0.563 0.265 0.206 !       1.82 eA-3
C159 0.503 0.109 0.293 !       1.81 eA-3
C160 0.554 0.177 0.372 !       1.81 eA-3
C161 0.568 0.236 0.445 !       1.81 eA-3
Q162 0.543 0.077 0.946 !       1.80 eA-3
C163 0.472 0.203 0.134 !       1.80 eA-3
C164 1.004 0.451 0.738 !       1.80 eA-3
Q165 0.712 0.193 0.039 !       1.79 eA-3
C166 0.580 0.202 0.238 !       1.78 eA-3
C167 0.524 0.349 0.198 !       1.78 eA-3
C168 0.994 0.164 0.753 !       1.77 eA-3
Q169 0.939 0.433 0.239 !       1.77 eA-3
Q170 0.073 0.485 0.933 !       1.74 eA-3
C171 0.869 0.148 0.351 !       1.72 eA-3
C172 0.994 0.483 0.718 !       1.72 eA-3
C173 0.576 0.228 0.218 !       1.71 eA-3
C174 0.088 0.158 0.137 !       1.71 eA-3
Q175 0.784 0.243 0.029 !       1.71 eA-3
Q176 0.296 0.164 0.552 !       1.70 eA-3
C177 0.906 0.212 0.507 !       1.70 eA-3
C178 0.420 0.188 0.071 !       1.70 eA-3
C179 0.560 0.242 0.364 !       1.70 eA-3
Q180 0.782 0.250 0.089 !       1.68 eA-3
Q181 0.280 0.290 0.492 !       1.68 eA-3
Q182 0.740 0.134 0.976 !       1.67 eA-3
C183 0.408 0.225 0.294 !       1.67 eA-3
Q184 0.380 0.140 0.606 !       1.66 eA-3
Q185 0.880 0.640 0.606 !       1.66 eA-3
C186 0.502 0.344 0.207 !       1.65 eA-3
C187 0.598 0.270 0.340 !       1.65 eA-3
Q188 0.379 0.221 0.449 !       1.64 eA-3
C189 0.886 0.241 0.713 !       1.64 eA-3
C190 0.500 0.063 0.249 !       1.63 eA-3
Q191 0.686 0.125 0.061 !       1.63 eA-3
C192 0.568 0.195 0.399 !       1.63 eA-3
Q193 0.760 0.172 0.082 !       1.63 eA-3
Q194 0.775 0.346 0.133 !       1.62 eA-3
C195 0.917 0.318 0.749 !       1.62 eA-3
C196 0.552 0.228 0.382 !       1.61 eA-3
C197 0.110 0.228 0.739 !       1.61 eA-3
Q198 0.851 0.134 0.123 !       1.60 eA-3
Q199 0.600 0.156 0.015 !       1.60 eA-3
;
_refine_diff_density_max 3.114
_refine_diff_density_min -5.137
_refine_diff_density_rms 0.310
_refine_ls_extinction_method none
_refine_ls_goodness_of_fit_ref 0.986
_refine_ls_hydrogen_treatment constr
_refine_ls_matrix_type full
_refine_ls_number_parameters 1882
_refine_ls_number_reflns 31112
_refine_ls_number_restraints 2665
_refine_ls_restrained_S_all 0.956
_refine_ls_R_factor_all 0.1261
_refine_ls_R_factor_gt 0.0924
_refine_ls_shift/su_max 0.008
_refine_ls_shift/su_mean 0.001
_refine_ls_structure_factor_coef Fsqd
_refine_ls_weighting_details 'w=1/[\s^2^(Fo^2^)+(0.1955P)^2^] where P=(Fo^2^+2Fc^2^)/3'
_refine_ls_weighting_scheme calc
_refine_ls_wR_factor_gt 0.2564
_refine_ls_wR_factor_ref 0.2868
_reflns_Friedel_coverage 0.000
_reflns_number_gt 19237
_reflns_number_total 31112
_reflns_threshold_expression 'I > 2\s(I)'
_cod_data_source_file d3nr05464k2.cif
_cod_data_source_block 1_sq_sq
_cod_depositor_comments 'Adding full bibliography for 1570582--1570584.cif.'
_cod_original_sg_symbol_H-M 'C 2/c'
_cod_database_code 1570584
_shelx_shelxl_version_number 2018/3
_shelx_space_group_comment
;
The symmetry employed for this shelxl refinement is uniquely defined
by the following loop, which should always be used as a source of
symmetry information in preference to the above space-group names.
They are only intended as comments.
;
_olex2_refinement_description
;
1. Fixed Uiso
 At 1.2 times of:
  All C(H) groups, All C(H,H) groups
2. Restrained distances
 S017_$1-C123_$1
 1.83 with sigma of 0.01
 C123_$1-C026_$1
 1.54 with sigma of 0.01
 C02Q_$1-C123_$1
 1.54 with sigma of 0.01
 C123_$1-C027_$1
 1.54 with sigma of 0.01
 C56-C29 = C29-C02I = C7-C02I = C28-C02I = C28-C05A = C05O-C05A = C060-C05V =
 C7-C05V = C56-C060 = C56-C05I = C05I-C05A = C05V-C05O
 1.54 with sigma of 0.01
 C02I-C56
 2.54 with sigma of 0.01
 C02I-C05A
 2.54 with sigma of 0.01
 C02I-C05V
 2.54 with sigma of 0.01
 C28-C05I
 2.54 with sigma of 0.01
 C28-C05O
 2.54 with sigma of 0.01
 C28-C7
 2.54 with sigma of 0.01
 C28-C29
 2.54 with sigma of 0.01
 C05A-C56
 2.54 with sigma of 0.01
 C05A-C05V
 2.54 with sigma of 0.01
 C05I-C060
 2.54 with sigma of 0.01
 C05I-C05O
 2.54 with sigma of 0.01
 C05I-C29
 2.54 with sigma of 0.01
 C56-C05V
 2.54 with sigma of 0.01
 C060-C05O
 2.54 with sigma of 0.01
 C060-C7
 2.54 with sigma of 0.01
 C060-C29
 2.54 with sigma of 0.01
 C7-C29
 2.54 with sigma of 0.01
 C02I-C05O
 2.93 with sigma of 0.01
 C02I-C05I
 2.93 with sigma of 0.01
 C02I-C060
 2.93 with sigma of 0.01
 C28-C56
 2.93 with sigma of 0.01
 C28-C05V
 2.93 with sigma of 0.01
 C05A-C29
 2.93 with sigma of 0.01
 C05A-C7
 2.93 with sigma of 0.01
 C05A-C060
 2.93 with sigma of 0.01
 C05I-C05V
 2.93 with sigma of 0.01
 C56-C05O
 2.93 with sigma of 0.01
 C56-C7
 2.93 with sigma of 0.01
 C05V-C29
 2.93 with sigma of 0.01
 C05E-C04V = C05M-C05E = C05M-C02Y = C05P-C02Y = C05P-C05H = C061-C02Y = C05T-
 C05H = C05N-C05H = C21-C05N = C21-C061 = C21-C04V = C05T-C05E
 1.54 with sigma of 0.01
 C02Y-C05H
 2.54 with sigma of 0.01
 C02Y-C05E
 2.54 with sigma of 0.01
 C05P-C05T
 2.54 with sigma of 0.01
 C05P-C061
 2.54 with sigma of 0.01
 C05P-C05M
 2.54 with sigma of 0.01
 C05P-C05N
 2.54 with sigma of 0.01
 C05H-C05E
 2.54 with sigma of 0.01
 C05H-C21
 2.54 with sigma of 0.01
 C05N-C05T
 2.54 with sigma of 0.01
 C05N-C061
 2.54 with sigma of 0.01
 C05N-C04V
 2.54 with sigma of 0.01
 C21-C05E
 2.54 with sigma of 0.01
 C04V-C05T
 2.54 with sigma of 0.01
 C04V-C061
 2.54 with sigma of 0.01
 C05M-C061
 2.54 with sigma of 0.01
 C05M-C05T
 2.54 with sigma of 0.01
 C02Y-C05T
 2.93 with sigma of 0.01
 C02Y-C05N
 2.93 with sigma of 0.01
 C02Y-C04V
 2.93 with sigma of 0.01
 C05P-C05E
 2.93 with sigma of 0.01
 C05P-C21
 2.93 with sigma of 0.01
 C05H-C061
 2.93 with sigma of 0.01
 C05N-C05E
 2.93 with sigma of 0.01
 C21-C05T
 2.93 with sigma of 0.01
 C21-C05M
 2.93 with sigma of 0.01
 C05E-C061
 2.93 with sigma of 0.01
 C04K-C03X = C03Z-C02N = C04K-C02N = C04A-C02N = C058-C04A = C058-C04P = C04P-
 C03X = C05C-C03X = C05G-C03Z = C05G-C05C = C05S-C05G = C05S-C058
 1.54 with sigma of 0.01
 C33-C02I = C33-C128 = C83-C02I = C35-C02I = C35-C30 = C44-C30 = C44-C128 =
 C83-C78 = C78-C39 = C39-C30 = C89-C78 = C89-C128
 1.54 with sigma of 0.01
 C02I-C30
 2.54 with sigma of 0.01
 C02I-C128
 2.54 with sigma of 0.01
 C02I-C78
 2.54 with sigma of 0.01
 C35-C44
 2.54 with sigma of 0.01
 C35-C83
 2.54 with sigma of 0.01
 C35-C33
 2.54 with sigma of 0.01
 C30-C128
 2.54 with sigma of 0.01
 C30-C78
 2.54 with sigma of 0.01
 C39-C83
 2.54 with sigma of 0.01
 C39-C89
 2.54 with sigma of 0.01
 C39-C44
 2.54 with sigma of 0.01
 C78-C128
 2.54 with sigma of 0.01
 C89-C33
 2.54 with sigma of 0.01
 C89-C44
 2.54 with sigma of 0.01
 C33-C83
 2.54 with sigma of 0.01
 C33-C44
 2.54 with sigma of 0.01
 C02I-C39
 2.93 with sigma of 0.01
 C02I-C89
 2.93 with sigma of 0.01
 C02I-C44
 2.93 with sigma of 0.01
 C35-C78
 2.93 with sigma of 0.01
 C35-C128
 2.93 with sigma of 0.01
 C30-C83
 2.93 with sigma of 0.01
 C39-C128
 2.93 with sigma of 0.01
 C78-C44
 2.93 with sigma of 0.01
 C78-C33
 2.93 with sigma of 0.01
 C128-C83
 2.93 with sigma of 0.01
3. Uiso/Uaniso restraints and constraints
C01M \\sim C01M \\sim C01N \\sim C01N \\sim C01O \\sim C01O \\sim C01P \\sim
C01P \\sim C01Q \\sim C01Q \\sim C01S \\sim C01S \\sim C01T \\sim C01U \\sim
C01U \\sim C01V \\sim C01X \\sim C01X \\sim C01Y \\sim C01Y \\sim C01Z \\sim
C01Z \\sim C021 \\sim C021 \\sim C022 \\sim C022 \\sim C023 \\sim C023 \\sim
C024 \\sim C024 \\sim C026 \\sim C026 \\sim C027 \\sim C027 \\sim C028 \\sim
C028 \\sim C029 \\sim C029 \\sim C02A \\sim C02A \\sim C02B \\sim C02B \\sim
C02C \\sim C02C \\sim C02D \\sim C02D \\sim C02E \\sim C02E \\sim C02F \\sim
C02G \\sim C02G \\sim C02H \\sim C02H \\sim C02I \\sim C02I \\sim C02J \\sim
C02J \\sim C02K \\sim C02K \\sim C02L \\sim C02L \\sim C02M \\sim C02M \\sim
C02N \\sim C02N \\sim C02O \\sim C02O \\sim C02P \\sim C02P \\sim C02Q \\sim
C02Q \\sim C02R \\sim C02R \\sim C02S \\sim C02S \\sim C02T \\sim C02T \\sim
C02U \\sim C02U \\sim C02V \\sim C02V \\sim C02W \\sim C02W \\sim C02X \\sim
C02X \\sim C02Y \\sim C02Y \\sim C02Z \\sim C02Z \\sim C031 \\sim C031 \\sim
C032 \\sim C032 \\sim C033 \\sim C033 \\sim C034 \\sim C034 \\sim C035 \\sim
C035 \\sim C036 \\sim C036 \\sim C037 \\sim C037 \\sim C038 \\sim C038 \\sim
C039 \\sim C039 \\sim C03A \\sim C03A \\sim C03B \\sim C03B \\sim C03C \\sim
C03C \\sim C03D \\sim C03D \\sim C03E \\sim C03E \\sim C03G \\sim C03G \\sim
C03H \\sim C03H \\sim C03I \\sim C03I \\sim C03J \\sim C03J \\sim C03K \\sim
C03K \\sim C03L \\sim C03L \\sim C03M \\sim C03M \\sim C03N \\sim C03N \\sim
C03O \\sim C03O \\sim C03P \\sim C03P \\sim C03Q \\sim C03Q \\sim C03R \\sim
C03R \\sim C03S \\sim C03T \\sim C03T \\sim C03U \\sim C03U \\sim C03V \\sim
C03V \\sim C03W \\sim C03W \\sim C03X \\sim C03X \\sim C03Y \\sim C03Y \\sim
C03Z \\sim C03Z \\sim C040 \\sim C040 \\sim C041 \\sim C041 \\sim C042 \\sim
C042 \\sim C043 \\sim C043 \\sim C044 \\sim C044 \\sim C046 \\sim C046 \\sim
C047 \\sim C047 \\sim C048 \\sim C048 \\sim C049 \\sim C049 \\sim C04A \\sim
C04A \\sim C04B \\sim C04B \\sim C04C \\sim C04C \\sim C04D \\sim C04D \\sim
C04E \\sim C04E \\sim C04F \\sim C04F \\sim C04G \\sim C04G \\sim C04H \\sim
C04H \\sim C04I \\sim C04I \\sim C04J \\sim C04J \\sim C04K \\sim C04K \\sim
C04L \\sim C04L \\sim C04M \\sim C04M \\sim C04N \\sim C04N \\sim C04O \\sim
C04O \\sim C04P \\sim C04P \\sim C04Q \\sim C04Q \\sim C04R \\sim C04R \\sim
C04S \\sim C04S \\sim C04T \\sim C04T \\sim C04U \\sim C04U \\sim C04V \\sim
C04V \\sim C04W \\sim C04W \\sim C04X \\sim C04X \\sim C04Y \\sim C04Y \\sim
C04Z \\sim C04Z \\sim C050 \\sim C050 \\sim C051 \\sim C051 \\sim C053 \\sim
C053 \\sim C054 \\sim C054 \\sim C055 \\sim C055 \\sim C056 \\sim C056 \\sim
C057 \\sim C057 \\sim C058 \\sim C058 \\sim C05A \\sim C05A \\sim C05B \\sim
C05B \\sim C05C \\sim C05C \\sim C05D \\sim C05D \\sim C05E \\sim C05E \\sim
C05F \\sim C05F \\sim C05G \\sim C05G \\sim C05H \\sim C05H \\sim C05I \\sim
C05J \\sim C05J \\sim C05L \\sim C05L \\sim C05M \\sim C05M \\sim C05N \\sim
C05N \\sim C05O \\sim C05O \\sim C05P \\sim C05P \\sim C05S \\sim C05S \\sim
C05T \\sim C05T \\sim C05V \\sim C05V \\sim C05X \\sim C05X \\sim C060 \\sim
C060 \\sim C061 \\sim C061 \\sim C7 \\sim C7 \\sim C123 \\sim C123: within 2A
with sigma of 0.01 and sigma for terminal atoms of 0.02
C02I \\sim C05A \\sim C05I \\sim C05O \\sim C05V \\sim C060 \\sim C7 \\sim C28
\\sim C29 \\sim C56: within 3.8A with sigma of 0.01 and sigma for terminal
atoms of 0.02
C21 \\sim C05N \\sim C04V \\sim C061: within 3.8A with sigma of 0.01 and sigma
for terminal atoms of 0.02
C35 \\sim C30 \\sim C39 \\sim C44 \\sim C83 \\sim C33 \\sim C128 \\sim C89
\\sim C78: within 3.8A with sigma of 0.01 and sigma for terminal atoms of 0.02
Ag0R: within 3.8A with sigma of 0.01 and sigma for terminal atoms of 0.02
Ag1: within 3.8A with sigma of 0.01 and sigma for terminal atoms of 0.02
O020 \\sim N01J \\sim O025 \\sim O278: within 3.8A with sigma of 0.01 and sigma
for terminal atoms of 0.02
Uanis(C01M) \\sim Ueq, Uanis(C01M) \\sim Ueq, Uanis(C01N) \\sim Ueq,
Uanis(C01N) \\sim Ueq, Uanis(C01O) \\sim Ueq, Uanis(C01O) \\sim Ueq,
Uanis(C01P) \\sim Ueq, Uanis(C01P) \\sim Ueq, Uanis(C01Q) \\sim Ueq,
Uanis(C01Q) \\sim Ueq, Uanis(C01S) \\sim Ueq, Uanis(C01S) \\sim Ueq,
Uanis(C01T) \\sim Ueq, Uanis(C01U) \\sim Ueq, Uanis(C01U) \\sim Ueq,
Uanis(C01V) \\sim Ueq, Uanis(C01X) \\sim Ueq, Uanis(C01X) \\sim Ueq,
Uanis(C01Y) \\sim Ueq, Uanis(C01Y) \\sim Ueq, Uanis(C01Z) \\sim Ueq,
Uanis(C01Z) \\sim Ueq, Uanis(C021) \\sim Ueq, Uanis(C021) \\sim Ueq,
Uanis(C022) \\sim Ueq, Uanis(C022) \\sim Ueq, Uanis(C023) \\sim Ueq,
Uanis(C023) \\sim Ueq, Uanis(C024) \\sim Ueq, Uanis(C024) \\sim Ueq,
Uanis(C026) \\sim Ueq, Uanis(C026) \\sim Ueq, Uanis(C027) \\sim Ueq,
Uanis(C027) \\sim Ueq, Uanis(C028) \\sim Ueq, Uanis(C028) \\sim Ueq,
Uanis(C029) \\sim Ueq, Uanis(C029) \\sim Ueq, Uanis(C02A) \\sim Ueq,
Uanis(C02A) \\sim Ueq, Uanis(C02B) \\sim Ueq, Uanis(C02B) \\sim Ueq,
Uanis(C02C) \\sim Ueq, Uanis(C02C) \\sim Ueq, Uanis(C02D) \\sim Ueq,
Uanis(C02D) \\sim Ueq, Uanis(C02E) \\sim Ueq, Uanis(C02E) \\sim Ueq,
Uanis(C02F) \\sim Ueq, Uanis(C02G) \\sim Ueq, Uanis(C02G) \\sim Ueq,
Uanis(C02H) \\sim Ueq, Uanis(C02H) \\sim Ueq, Uanis(C02I) \\sim Ueq,
Uanis(C02I) \\sim Ueq, Uanis(C02J) \\sim Ueq, Uanis(C02J) \\sim Ueq,
Uanis(C02K) \\sim Ueq, Uanis(C02K) \\sim Ueq, Uanis(C02L) \\sim Ueq,
Uanis(C02L) \\sim Ueq, Uanis(C02M) \\sim Ueq, Uanis(C02M) \\sim Ueq,
Uanis(C02N) \\sim Ueq, Uanis(C02N) \\sim Ueq, Uanis(C02O) \\sim Ueq,
Uanis(C02O) \\sim Ueq, Uanis(C02P) \\sim Ueq, Uanis(C02P) \\sim Ueq,
Uanis(C02Q) \\sim Ueq, Uanis(C02Q) \\sim Ueq, Uanis(C02R) \\sim Ueq,
Uanis(C02R) \\sim Ueq, Uanis(C02S) \\sim Ueq, Uanis(C02S) \\sim Ueq,
Uanis(C02T) \\sim Ueq, Uanis(C02T) \\sim Ueq, Uanis(C02U) \\sim Ueq,
Uanis(C02U) \\sim Ueq, Uanis(C02V) \\sim Ueq, Uanis(C02V) \\sim Ueq,
Uanis(C02W) \\sim Ueq, Uanis(C02W) \\sim Ueq, Uanis(C02X) \\sim Ueq,
Uanis(C02X) \\sim Ueq, Uanis(C02Y) \\sim Ueq, Uanis(C02Y) \\sim Ueq,
Uanis(C02Z) \\sim Ueq, Uanis(C02Z) \\sim Ueq, Uanis(C031) \\sim Ueq,
Uanis(C031) \\sim Ueq, Uanis(C032) \\sim Ueq, Uanis(C032) \\sim Ueq,
Uanis(C033) \\sim Ueq, Uanis(C033) \\sim Ueq, Uanis(C034) \\sim Ueq,
Uanis(C034) \\sim Ueq, Uanis(C035) \\sim Ueq, Uanis(C035) \\sim Ueq,
Uanis(C036) \\sim Ueq, Uanis(C036) \\sim Ueq, Uanis(C037) \\sim Ueq,
Uanis(C037) \\sim Ueq, Uanis(C038) \\sim Ueq, Uanis(C038) \\sim Ueq,
Uanis(C039) \\sim Ueq, Uanis(C039) \\sim Ueq, Uanis(C03A) \\sim Ueq,
Uanis(C03A) \\sim Ueq, Uanis(C03B) \\sim Ueq, Uanis(C03B) \\sim Ueq,
Uanis(C03C) \\sim Ueq, Uanis(C03C) \\sim Ueq, Uanis(C03D) \\sim Ueq,
Uanis(C03D) \\sim Ueq, Uanis(C03E) \\sim Ueq, Uanis(C03E) \\sim Ueq,
Uanis(C03G) \\sim Ueq, Uanis(C03G) \\sim Ueq, Uanis(C03H) \\sim Ueq,
Uanis(C03H) \\sim Ueq, Uanis(C03I) \\sim Ueq, Uanis(C03I) \\sim Ueq,
Uanis(C03J) \\sim Ueq, Uanis(C03J) \\sim Ueq, Uanis(C03K) \\sim Ueq,
Uanis(C03K) \\sim Ueq, Uanis(C03L) \\sim Ueq, Uanis(C03L) \\sim Ueq,
Uanis(C03M) \\sim Ueq, Uanis(C03M) \\sim Ueq, Uanis(C03N) \\sim Ueq,
Uanis(C03N) \\sim Ueq, Uanis(C03O) \\sim Ueq, Uanis(C03O) \\sim Ueq,
Uanis(C03P) \\sim Ueq, Uanis(C03P) \\sim Ueq, Uanis(C03Q) \\sim Ueq,
Uanis(C03Q) \\sim Ueq, Uanis(C03R) \\sim Ueq, Uanis(C03R) \\sim Ueq,
Uanis(C03S) \\sim Ueq, Uanis(C03T) \\sim Ueq, Uanis(C03T) \\sim Ueq,
Uanis(C03U) \\sim Ueq, Uanis(C03U) \\sim Ueq, Uanis(C03V) \\sim Ueq,
Uanis(C03V) \\sim Ueq, Uanis(C03W) \\sim Ueq, Uanis(C03W) \\sim Ueq,
Uanis(C03X) \\sim Ueq, Uanis(C03X) \\sim Ueq, Uanis(C03Y) \\sim Ueq,
Uanis(C03Y) \\sim Ueq, Uanis(C03Z) \\sim Ueq, Uanis(C03Z) \\sim Ueq,
Uanis(C040) \\sim Ueq, Uanis(C040) \\sim Ueq, Uanis(C041) \\sim Ueq,
Uanis(C041) \\sim Ueq, Uanis(C042) \\sim Ueq, Uanis(C042) \\sim Ueq,
Uanis(C043) \\sim Ueq, Uanis(C043) \\sim Ueq, Uanis(C044) \\sim Ueq,
Uanis(C044) \\sim Ueq, Uanis(C046) \\sim Ueq, Uanis(C046) \\sim Ueq,
Uanis(C047) \\sim Ueq, Uanis(C047) \\sim Ueq, Uanis(C048) \\sim Ueq,
Uanis(C048) \\sim Ueq, Uanis(C049) \\sim Ueq, Uanis(C049) \\sim Ueq,
Uanis(C04A) \\sim Ueq, Uanis(C04A) \\sim Ueq, Uanis(C04B) \\sim Ueq,
Uanis(C04B) \\sim Ueq, Uanis(C04C) \\sim Ueq, Uanis(C04C) \\sim Ueq,
Uanis(C04D) \\sim Ueq, Uanis(C04D) \\sim Ueq, Uanis(C04E) \\sim Ueq,
Uanis(C04E) \\sim Ueq, Uanis(C04F) \\sim Ueq, Uanis(C04F) \\sim Ueq,
Uanis(C04G) \\sim Ueq, Uanis(C04G) \\sim Ueq, Uanis(C04H) \\sim Ueq,
Uanis(C04H) \\sim Ueq, Uanis(C04I) \\sim Ueq, Uanis(C04I) \\sim Ueq,
Uanis(C04J) \\sim Ueq, Uanis(C04J) \\sim Ueq, Uanis(C04K) \\sim Ueq,
Uanis(C04K) \\sim Ueq, Uanis(C04L) \\sim Ueq, Uanis(C04L) \\sim Ueq,
Uanis(C04M) \\sim Ueq, Uanis(C04M) \\sim Ueq, Uanis(C04N) \\sim Ueq,
Uanis(C04N) \\sim Ueq, Uanis(C04O) \\sim Ueq, Uanis(C04O) \\sim Ueq,
Uanis(C04P) \\sim Ueq, Uanis(C04P) \\sim Ueq, Uanis(C04Q) \\sim Ueq,
Uanis(C04Q) \\sim Ueq, Uanis(C04R) \\sim Ueq, Uanis(C04R) \\sim Ueq,
Uanis(C04S) \\sim Ueq, Uanis(C04S) \\sim Ueq, Uanis(C04T) \\sim Ueq,
Uanis(C04T) \\sim Ueq, Uanis(C04U) \\sim Ueq, Uanis(C04U) \\sim Ueq,
Uanis(C04V) \\sim Ueq, Uanis(C04V) \\sim Ueq, Uanis(C04W) \\sim Ueq,
Uanis(C04W) \\sim Ueq, Uanis(C04X) \\sim Ueq, Uanis(C04X) \\sim Ueq,
Uanis(C04Y) \\sim Ueq, Uanis(C04Y) \\sim Ueq, Uanis(C04Z) \\sim Ueq,
Uanis(C04Z) \\sim Ueq, Uanis(C050) \\sim Ueq, Uanis(C050) \\sim Ueq,
Uanis(C051) \\sim Ueq, Uanis(C051) \\sim Ueq, Uanis(C053) \\sim Ueq,
Uanis(C053) \\sim Ueq, Uanis(C054) \\sim Ueq, Uanis(C054) \\sim Ueq,
Uanis(C055) \\sim Ueq, Uanis(C055) \\sim Ueq, Uanis(C056) \\sim Ueq,
Uanis(C056) \\sim Ueq, Uanis(C057) \\sim Ueq, Uanis(C057) \\sim Ueq,
Uanis(C058) \\sim Ueq, Uanis(C058) \\sim Ueq, Uanis(C05A) \\sim Ueq,
Uanis(C05A) \\sim Ueq, Uanis(C05B) \\sim Ueq, Uanis(C05B) \\sim Ueq,
Uanis(C05C) \\sim Ueq, Uanis(C05C) \\sim Ueq, Uanis(C05D) \\sim Ueq,
Uanis(C05D) \\sim Ueq, Uanis(C05E) \\sim Ueq, Uanis(C05E) \\sim Ueq,
Uanis(C05F) \\sim Ueq, Uanis(C05F) \\sim Ueq, Uanis(C05G) \\sim Ueq,
Uanis(C05G) \\sim Ueq, Uanis(C05H) \\sim Ueq, Uanis(C05H) \\sim Ueq,
Uanis(C05I) \\sim Ueq, Uanis(C05J) \\sim Ueq, Uanis(C05J) \\sim Ueq,
Uanis(C05L) \\sim Ueq, Uanis(C05L) \\sim Ueq, Uanis(C05M) \\sim Ueq,
Uanis(C05M) \\sim Ueq, Uanis(C05N) \\sim Ueq, Uanis(C05N) \\sim Ueq,
Uanis(C05O) \\sim Ueq, Uanis(C05O) \\sim Ueq, Uanis(C05P) \\sim Ueq,
Uanis(C05P) \\sim Ueq, Uanis(C05S) \\sim Ueq, Uanis(C05S) \\sim Ueq,
Uanis(C05T) \\sim Ueq, Uanis(C05T) \\sim Ueq, Uanis(C05V) \\sim Ueq,
Uanis(C05V) \\sim Ueq, Uanis(C05X) \\sim Ueq, Uanis(C05X) \\sim Ueq,
Uanis(C060) \\sim Ueq, Uanis(C060) \\sim Ueq, Uanis(C061) \\sim Ueq,
Uanis(C061) \\sim Ueq, Uanis(C7) \\sim Ueq, Uanis(C7) \\sim Ueq, Uanis(C123)
\\sim Ueq, Uanis(C123) \\sim Ueq: with sigma of 0.01 and sigma for terminal
atoms of 0.02
Uanis(C02I) \\sim Ueq, Uanis(C05A) \\sim Ueq, Uanis(C05I) \\sim Ueq,
Uanis(C05O) \\sim Ueq, Uanis(C05V) \\sim Ueq, Uanis(C060) \\sim Ueq, Uanis(C7)
\\sim Ueq, Uanis(C28) \\sim Ueq, Uanis(C29) \\sim Ueq, Uanis(C56) \\sim Ueq:
with sigma of 0.01 and sigma for terminal atoms of 0.02
Uanis(C04V) \\sim Ueq, Uanis(C21) \\sim Ueq, Uanis(C05N) \\sim Ueq, Uanis(C061)
\\sim Ueq: with sigma of 0.01 and sigma for terminal atoms of 0.02
Uanis(C89) \\sim Ueq, Uanis(C33) \\sim Ueq, Uanis(C83) \\sim Ueq, Uanis(C30)
\\sim Ueq, Uanis(C35) \\sim Ueq, Uanis(C44) \\sim Ueq, Uanis(C78) \\sim Ueq,
Uanis(C39) \\sim Ueq: with sigma of 0.01 and sigma for terminal atoms of 0.02
Uanis(Ag0R) \\sim Ueq: with sigma of 0.01 and sigma for terminal atoms of 0.02
Uanis(Ag1) \\sim Ueq: with sigma of 0.01 and sigma for terminal atoms of 0.02
Uanis(N01J) \\sim Ueq, Uanis(O025) \\sim Ueq, Uanis(O278) \\sim Ueq,
Uanis(O020) \\sim Ueq: with sigma of 0.01 and sigma for terminal atoms of 0.02
4. Others
 Fixed Sof: C05A(0.6) H05K(0.6) C05I(0.6) H05V(0.6) H05W(0.6) C05O(0.6)
 H3EA(0.6) H5FA(0.6) C05V(0.6) H7EA(0.6) C060(0.6) H06A(0.6) H06B(0.6) C7(0.6)
 H7A(0.6) H7B(0.6) C28(0.6) H28A(0.6) H28B(0.6) C29(0.6) H29A(0.6) H29B(0.6)
 C56(0.6) H56(0.6) C35(0.4) H35A(0.4) H35B(0.4) C30(0.4) H30(0.4) C33(0.4)
 H33A(0.4) H33B(0.4) C39(0.4) H39A(0.4) H39B(0.4) C44(0.4) H44A(0.4) H44B(0.4)
 C78(0.4) H78(0.4) C83(0.4) H83A(0.4) H83B(0.4) C89(0.4) H89A(0.4) H89B(0.4)
 C128(0.4) H128(0.4)
5.a Ternary CH refined with riding coordinates:
 C01Y(H01Y), C01Z(H01Z), C021(H021), C022(H022), C029(H029), C02O(H0AA),
 C02P(H1AA), C031(H031), C035(H035), C03C(H03S), C03G(H03X), C03H(H03Y),
 C03I(H03Z), C03J(H03), C03K(H1BA), C03M(H3BA), C03N(H4BA), C03Q(H7BA),
 C03R(H8BA), C03T(H0CA), C03X(H4CA), C044(H044), C047(H047), C049(H049),
 C04B(H04O), C04C(H04P), C04D(H04Q), C04F(H04T), C04I(H04Y), C04L(H7CA),
 C04Q(H2DA), C04S(H4DA), C04T(H5DA), C04W(H8DA), C04Y(H0EA), C050(H050),
 C058(H058), C05A(H05K), C05E(H05R), C05F(H05S), C05G(H05T), C05H(H05U),
 C05V(H7EA), C56(H56), C21(H21), C30(H30), C78(H78), C128(H128)
5.b Secondary CH2 refined with riding coordinates:
 C01P(H01A,H01B), C01V(H01C,H01D), C023(H02A,H02B), C024(H02C,H02D), C026(H02E,
 H02F), C027(H02G,H02H), C028(H02I,H02J), C02B(H02K,H02L), C02C(H02M,H02N),
 C02D(H02O,H02P), C02E(H02Q,H02R), C02F(H02S,H02T), C02G(H02U,H02V), C02J(H02W,
 H02X), C02K(H02Y,H), C02L(H02Z,HA), C02M(H02,HB), C02Q(H2AA,HC), C02R(H3AA,HD),
  C02S(H4AA,HE), C02T(H5AA,HF), C02U(H6AA,HG), C02V(H7AA,HH), C02W(H8AA,HI),
 C02X(H9AA,HJ), C02Z(H0BA,HK), C032(H03A,H03B), C033(H03C,H03D), C034(H03E,
 H03F), C036(H03G,H03H), C037(H03I,H03J), C038(H03K,H03L), C039(H03M,H03N),
 C03A(H03O,H03P), C03B(H03Q,H03R), C03D(H03T,H03U), C03E(H03V,H03W), C03L(H2BA,
 HL), C03O(H5BA,HM), C03P(H6BA,HN), C03U(H1CA,HO), C03V(H2CA,HP), C03W(H3CA,HQ),
  C03Y(H5CA,HR), C03Z(H6CA,HS), C040(H04A,H04B), C041(H04C,H04D), C042(H04E,
 H04F), C043(H04G,H04H), C046(H04I,H04J), C048(H04K,H04L), C04A(H04M,H04N),
 C04E(H04R,H04S), C04G(H04U,H04V), C04H(H04W,H04X), C04J(H04Z,HT), C04K(H04,HU),
  C04N(H9CA,HV), C04O(H0DA,HW), C04P(H1DA,HX), C04R(H3DA,HY), C04U(H6DA,HZ),
 C04V(H7DA,H9EA), C04X(H9DA,H0FA), C04Z(H1EA,H1FA), C051(H05A,H05B), C053(H05C,
 H05D), C054(H05E,H05F), C055(H05G,H05H), C057(H05I,H05J), C05B(H05L,H05M),
 C05C(H05N,H05O), C05D(H05P,H05Q), C05I(H05V,H05W), C05J(H05X,H05Y), C05L(H05Z,
 H2FA), C05M(H05,H3FA), C05N(H2EA,H4FA), C05O(H3EA,H5FA), C05P(H4EA,H6FA),
 C05S(H5EA,H7FA), C05T(H6EA,H8FA), C05X(H8EA,H9FA), C060(H06A,H06B), C061(H06C,
 H06D), C7(H7A,H7B), C28(H28A,H28B), C29(H29A,H29B), C35(H35A,H35B), C33(H33A,
 H33B), C39(H39A,H39B), C44(H44A,H44B), C83(H83A,H83B), C89(H89A,H89B)
5.c Aromatic/amide H refined with riding coordinates:
 C03S(H9BA), C04M(H8CA)
;
_platon_squeeze_void_probe_radius 1.20
_olex2_submission_special_instructions 'No special instructions were received'

loop_
_space_group_symop_operation_xyz
'x, y, z'
'-x, y, -z+1/2'
'x+1/2, y+1/2, z'
'-x+1/2, y+1/2, -z+1/2'
'-x, -y, -z'
'x, -y, z-1/2'
'-x+1/2, -y+1/2, -z'
'x+1/2, -y+1/2, z-1/2'

loop_
_atom_site_label
_atom_site_type_symbol
_atom_site_fract_x
_atom_site_fract_y
_atom_site_fract_z
_atom_site_U_iso_or_equiv
_atom_site_adp_type
_atom_site_occupancy
_atom_site_site_symmetry_order
_atom_site_calc_flag
_atom_site_refinement_flags_posn
_atom_site_refinement_flags_adp
_atom_site_refinement_flags_occupancy
_atom_site_disorder_assembly
_atom_site_disorder_group
Ag01 Ag 0.13064(3) 0.36604(7) 0.39580(3) 0.0471(3) Uani 1 1 d . . . . .
Ag02 Ag 0.13010(3) 0.19520(6) 0.37366(3) 0.0473(3) Uani 1 1 d . . . . .
Ag03 Ag 0.11653(3) 0.19591(7) 0.51121(3) 0.0489(3) Uani 1 1 d . . . . .
Ag04 Ag 0.25948(3) 0.12233(7) 0.37977(3) 0.0475(3) Uani 1 1 d . . . . .
Ag05 Ag 0.32152(3) 0.11529(7) 0.43775(3) 0.0475(3) Uani 1 1 d . . . . .
Ag06 Ag 0.31983(3) 0.29594(6) 0.39787(3) 0.0456(3) Uani 1 1 d . . . . .
Ag07 Ag 0.19418(3) 0.03125(6) 0.41420(3) 0.0474(3) Uani 1 1 d . . . . .
Ag08 Ag 0.23794(3) 0.43982(7) 0.42284(3) 0.0498(3) Uani 1 1 d . . . . .
Ag09 Ag 0.38152(4) 0.34596(7) 0.56517(3) 0.0509(3) Uani 1 1 d . . . . .
Ag0A Ag 0.35286(3) 0.07381(7) 0.51763(3) 0.0513(3) Uani 1 1 d . . . . .
Ag0B Ag 0.25751(4) 0.23134(7) 0.32480(3) 0.0507(3) Uani 1 1 d . . . . .
Ag0C Ag 0.16522(4) 0.10827(7) 0.33941(3) 0.0530(3) Uani 1 1 d . . . . .
Ag0D Ag 0.16679(3) 0.09622(7) 0.55222(3) 0.0520(3) Uani 1 1 d . . . . .
Ag0E Ag 0.39802(3) 0.19031(7) 0.54932(3) 0.0503(3) Uani 1 1 d . . . . .
Ag0F Ag 0.26696(4) 0.00536(7) 0.46713(3) 0.0523(3) Uani 1 1 d . . . . .
Ag0G Ag 0.14316(4) 0.31860(8) 0.32323(3) 0.0562(4) Uani 1 1 d . . . . .
Ag0I Ag 0.20610(4) -0.00129(8) 0.50280(3) 0.0553(4) Uani 1 1 d . . . . .
Ag0J Ag 0.21825(4) 0.23066(9) 0.41138(4) 0.0644(4) Uani 1 1 d . . . . .
Ag0K Ag 0.22095(4) 0.18058(8) 0.48052(4) 0.0667(4) Uani 1 1 d . . . . .
Ag0L Ag 0.27958(4) 0.24741(9) 0.47432(4) 0.0668(4) Uani 1 1 d . . . . .
Ag0M Ag 0.21614(5) 0.30661(9) 0.47530(4) 0.0722(5) Uani 1 1 d . . . . .
Ag0N Ag 0.13968(5) 0.24672(8) 0.27383(4) 0.0684(4) Uani 1 1 d . . . . .
Ag0O Ag 0.22044(5) 0.36525(9) 0.35773(5) 0.0832(6) Uani 1 1 d . . . . .
Br0P Br 0.28002(5) 0.07436(10) 0.52428(5) 0.0512(5) Uani 1 1 d . . . . .
Br0Q Br 0.16854(5) 0.11636(10) 0.48891(4) 0.0515(5) Uani 1 1 d . . . . .
Ag0R Ag 0.20114(5) 0.22516(10) 0.35756(5) 0.0793(5) Uani 1 1 d . U . . .
Ag0S Ag 0.34380(6) 0.19452(10) 0.48727(5) 0.0825(5) Uani 1 1 d . . . . .
Ag0T Ag 0.24272(5) 0.13010(10) 0.43957(5) 0.0819(5) Uani 1 1 d . . . . .
Ag0U Ag 0.26928(6) 0.31521(11) 0.42944(5) 0.0837(6) Uani 1 1 d . . . . .
Ag0V Ag 0.16500(5) 0.26433(11) 0.43188(5) 0.0827(6) Uani 1 1 d . . . . .
S00W S 0.27590(11) 0.3230(2) 0.35148(9) 0.0425(9) Uani 1 1 d . . . . .
S00X S 0.31640(10) 0.1758(2) 0.39606(10) 0.0419(9) Uani 1 1 d . . . . .
S00Y S 0.18501(11) 0.4173(2) 0.38328(10) 0.0444(10) Uani 1 1 d . . . . .
S00Z S 0.41557(11) 0.2905(2) 0.53884(9) 0.0443(9) Uani 1 1 d . . . . .
S010 S 0.20490(11) 0.0105(2) 0.55077(10) 0.0452(9) Uani 1 1 d . . . . .
S011 S 0.21180(11) 0.0463(2) 0.37032(9) 0.0434(9) Uani 1 1 d . . . . .
S012 S 0.12709(11) 0.1738(2) 0.56066(10) 0.0454(10) Uani 1 1 d . . . . .
S013 S 0.38967(10) 0.0895(2) 0.56554(9) 0.0435(9) Uani 1 1 d . . . . .
S014 S 0.25136(12) 0.1455(2) 0.29401(11) 0.0493(10) Uani 1 1 d . . . . .
S015 S 0.13547(11) 0.0996(2) 0.39782(10) 0.0446(9) Uani 1 1 d . . . . .
S016 S 0.20528(12) -0.0326(2) 0.45620(10) 0.0465(10) Uani 1 1 d . . . . .
S017 S 0.10954(11) 0.2952(2) 0.35480(9) 0.0436(9) Uani 1 1 d D . . . .
S018 S 0.32908(11) 0.0309(2) 0.47059(10) 0.0462(10) Uani 1 1 d . . . . .
S019 S 0.12814(12) 0.1530(2) 0.29550(11) 0.0505(11) Uani 1 1 d . . . . .
S01A S 0.17513(12) 0.3363(3) 0.29007(11) 0.0555(12) Uani 1 1 d . . . . .
N01J N 0.1105(4) 0.2462(9) 0.2150(4) 0.054(3) Uani 1 1 d . U . . .
C01M C 0.2259(5) -0.0157(10) 0.3524(4) 0.052(3) Uani 1 1 d . U . . .
C01N C 0.2059(5) -0.1126(10) 0.4480(4) 0.051(3) Uani 1 1 d . U . . .
C01O C 0.1048(4) 0.0936(9) 0.2700(4) 0.044(3) Uani 1 1 d . U . . .
C01P C 0.2442(5) 0.2401(10) 0.2547(4) 0.052(3) Uani 1 1 d . U . . .
H01A H 0.260738 0.264137 0.270026 0.062 Uiso 1 1 calc R . . . .
H01B H 0.218967 0.247590 0.254880 0.062 Uiso 1 1 calc R . . . .
C01Q C 0.3495(5) 0.1457(9) 0.3794(4) 0.048(3) Uani 1 1 d . U . . .
C01S C 0.2964(5) 0.3737(10) 0.3314(5) 0.054(3) Uani 1 1 d . U . . .
C01T C 0.1926(5) -0.0552(11) 0.5694(5) 0.056(3) Uani 1 1 d . U . . .
C01U C 0.4648(5) 0.2957(11) 0.5478(5) 0.059(3) Uani 1 1 d . U . . .
C01V C 0.0629(5) 0.0856(10) 0.3675(4) 0.051(3) Uani 1 1 d . U . . .
H01C H 0.067442 0.109139 0.351947 0.061 Uiso 1 1 calc R . . . .
H01D H 0.057431 0.114600 0.380817 0.061 Uiso 1 1 calc R . . . .
C01X C 0.2530(5) 0.1733(9) 0.2595(4) 0.048(3) Uani 1 1 d . U . . .
C01Y C 0.0859(5) -0.0140(10) 0.2619(4) 0.049(3) Uani 1 1 d . U . . .
H01Y H 0.087127 -0.054340 0.271396 0.058 Uiso 1 1 calc R . . . .
C01Z C 0.2484(5) 0.2607(10) 0.2269(4) 0.052(3) Uani 1 1 d . U . . .
H01Z H 0.243449 0.305265 0.224111 0.062 Uiso 1 1 calc R . . . .
O020 O 0.1424(4) 0.2378(9) 0.2236(4) 0.072(3) Uani 1 1 d . U . . .
C021 C -0.0007(5) 0.2590(10) 0.3408(4) 0.053(3) Uani 1 1 d . U . . .
H021 H -0.013417 0.241324 0.353745 0.063 Uiso 1 1 calc R . . . .
C022 C 0.0996(5) 0.0438(10) 0.2242(4) 0.049(3) Uani 1 1 d . U . . .
H022 H 0.110981 0.040937 0.208644 0.059 Uiso 1 1 calc R . . . .
C023 C 0.2213(6) -0.1033(11) 0.5726(5) 0.059(4) Uani 1 1 d . U . . .
H02A H 0.245390 -0.085359 0.582015 0.071 Uiso 1 1 calc R . . . .
H02B H 0.221361 -0.117120 0.553723 0.071 Uiso 1 1 calc R . . . .
C024 C 0.0588(5) 0.0653(11) 0.2118(4) 0.055(3) Uani 1 1 d . U . . .
H02C H 0.044839 0.035953 0.197620 0.067 Uiso 1 1 calc R . . . .
H02D H 0.057629 0.105812 0.202935 0.067 Uiso 1 1 calc R . . . .
O025 O 0.0932(4) 0.2455(9) 0.1894(4) 0.075(4) Uani 1 1 d . U . . .
C026 C 0.0413(4) 0.2642(9) 0.3558(4) 0.050(3) Uani 1 1 d D U . . .
H02E H 0.045447 0.289886 0.372704 0.061 Uiso 1 1 calc R . . . .
H02F H 0.051301 0.223230 0.361776 0.061 Uiso 1 1 calc R . . . .
C027 C 0.0443(5) 0.3551(8) 0.3275(5) 0.060(4) Uani 1 1 d D U . . .
H02G H 0.048342 0.381073 0.344346 0.072 Uiso 1 1 calc R . . . .
H02H H 0.056590 0.374571 0.314878 0.072 Uiso 1 1 calc R . . . .
C028 C 0.1202(4) 0.0892(9) 0.2455(4) 0.045(3) Uani 1 1 d . U . . .
H02I H 0.119038 0.129687 0.236524 0.054 Uiso 1 1 calc R . . . .
H02J H 0.146124 0.076960 0.252411 0.054 Uiso 1 1 calc R . . . .
C029 C 0.0431(5) 0.0681(10) 0.2377(4) 0.051(3) Uani 1 1 d . U . . .
H029 H 0.017171 0.081554 0.231060 0.061 Uiso 1 1 calc R . . . .
C02A C 0.1666(6) 0.4910(12) 0.3681(5) 0.066(4) Uani 1 1 d . U . . .
C02B C 0.2277(5) 0.0085(10) 0.3227(4) 0.055(3) Uani 1 1 d . U . . .
H02K H 0.203509 0.023691 0.311574 0.067 Uiso 1 1 calc R . . . .
H02L H 0.245334 0.042392 0.325422 0.067 Uiso 1 1 calc R . . . .
C02C C 0.2137(6) -0.1525(11) 0.4747(5) 0.062(4) Uani 1 1 d . U . . .
H02M H 0.195371 -0.143723 0.484488 0.074 Uiso 1 1 calc R . . . .
H02N H 0.237966 -0.142206 0.487536 0.074 Uiso 1 1 calc R . . . .
C02D C 0.1018(5) -0.0209(10) 0.2391(4) 0.051(3) Uani 1 1 d . U . . .
H02O H 0.088144 -0.051687 0.225512 0.062 Uiso 1 1 calc R . . . .
H02P H 0.127436 -0.034321 0.246404 0.062 Uiso 1 1 calc R . . . .
C02E C 0.2621(5) -0.0404(10) 0.3684(4) 0.055(3) Uani 1 1 d . U . . .
H02Q H 0.261212 -0.053377 0.387217 0.066 Uiso 1 1 calc R . . . .
H02R H 0.280423 -0.007601 0.371137 0.066 Uiso 1 1 calc R . . . .
C02F C 0.0645(5) 0.1121(10) 0.2588(4) 0.051(3) Uani 1 1 d . U . . .
H02S H 0.054094 0.114385 0.274658 0.061 Uiso 1 1 calc R . . . .
H02T H 0.062739 0.153048 0.250220 0.061 Uiso 1 1 calc R . . . .
C02G C 0.1048(5) 0.0104(11) 0.3598(5) 0.057(3) Uani 1 1 d . U . . .
H02U H 0.109193 0.036114 0.344835 0.068 Uiso 1 1 calc R . . . .
H02V H 0.126976 -0.013714 0.368522 0.068 Uiso 1 1 calc R . . . .
C02H C 0.0952(5) 0.0500(10) 0.3817(4) 0.049(3) Uani 1 1 d . U . . .
C02I C 0.0874(4) 0.1404(8) 0.5674(4) 0.072(3) Uani 1 1 d D U . . .
C02J C 0.3233(5) 0.3354(10) 0.3201(5) 0.055(3) Uani 1 1 d . U . . .
H02W H 0.342779 0.317735 0.335827 0.066 Uiso 1 1 calc R . . . .
H02X H 0.310245 0.301818 0.307987 0.066 Uiso 1 1 calc R . . . .
C02K C -0.0148(5) 0.3239(11) 0.3315(5) 0.059(4) Uani 1 1 d . U . . .
H02Y H -0.041092 0.322325 0.321356 0.071 Uiso 1 1 calc R . . . .
H H -0.011427 0.349964 0.348304 0.071 Uiso 1 1 calc R . . . .
C02L C 0.1580(6) -0.0835(11) 0.5528(5) 0.062(4) Uani 1 1 d . U . . .
H02Z H 0.160401 -0.097723 0.534673 0.074 Uiso 1 1 calc R . . . .
HA H 0.138386 -0.052604 0.548882 0.074 Uiso 1 1 calc R . . . .
C02M C 0.2911(5) 0.1612(11) 0.2585(4) 0.055(3) Uani 1 1 d . U . . .
H02 H 0.296600 0.117325 0.261826 0.066 Uiso 1 1 calc R . . . .
HB H 0.308525 0.184295 0.273644 0.066 Uiso 1 1 calc R . . . .
C02N C 0.3555(5) -0.0326(10) 0.4637(4) 0.070(4) Uani 1 1 d D U . . .
C02O C 0.2399(6) -0.0458(11) 0.3068(5) 0.060(3) Uani 1 1 d . U . . .
H0AA H 0.241770 -0.031767 0.288273 0.072 Uiso 1 1 calc R . . . .
C02P C 0.3661(5) 0.0655(10) 0.3502(5) 0.055(3) Uani 1 1 d . U . . .
H1AA H 0.357050 0.028162 0.338786 0.066 Uiso 1 1 calc R . . . .
C02Q C 0.0538(5) 0.2525(10) 0.3099(4) 0.060(4) Uani 1 1 d D U . . .
H2AA H 0.065692 0.270971 0.296807 0.072 Uiso 1 1 calc R . . . .
HC H 0.064388 0.211531 0.315085 0.072 Uiso 1 1 calc R . . . .
C02R C 0.4828(5) 0.2805(11) 0.5793(5) 0.058(4) Uani 1 1 d . U . . .
H3AA H 0.473392 0.308366 0.591099 0.070 Uiso 1 1 calc R . . . .
HD H 0.476614 0.238291 0.583144 0.070 Uiso 1 1 calc R . . . .
C02S C 0.3604(5) 0.4302(11) 0.3214(5) 0.059(4) Uani 1 1 d . U . . .
H4AA H 0.379822 0.412898 0.337340 0.071 Uiso 1 1 calc R . . . .
HE H 0.371905 0.456823 0.310479 0.071 Uiso 1 1 calc R . . . .
C02T C 0.2352(5) -0.1293(10) 0.4349(5) 0.054(3) Uani 1 1 d . U . . .
H5AA H 0.232114 -0.104007 0.417989 0.064 Uiso 1 1 calc R . . . .
HF H 0.259157 -0.119220 0.448325 0.064 Uiso 1 1 calc R . . . .
C02U C 0.2664(5) 0.3978(11) 0.3047(5) 0.060(4) Uani 1 1 d . U . . .
H6AA H 0.254593 0.363039 0.292860 0.071 Uiso 1 1 calc R . . . .
HG H 0.247596 0.420334 0.310499 0.071 Uiso 1 1 calc R . . . .
C02V C 0.3853(5) 0.1324(10) 0.4015(4) 0.054(3) Uani 1 1 d . U . . .
H7AA H 0.381452 0.099896 0.414091 0.064 Uiso 1 1 calc R . . . .
HH H 0.393452 0.169351 0.413021 0.064 Uiso 1 1 calc R . . . .
C02W C 0.0454(5) 0.0055(9) 0.2512(4) 0.049(3) Uani 1 1 d . U . . .
H8AA H 0.031372 -0.024363 0.237248 0.058 Uiso 1 1 calc R . . . .
HI H 0.034835 0.006984 0.266968 0.058 Uiso 1 1 calc R . . . .
C02X C -0.0056(5) 0.2178(11) 0.3150(4) 0.057(4) Uani 1 1 d . U . . .
H9AA H 0.004627 0.176904 0.320944 0.069 Uiso 1 1 calc R . . . .
HJ H -0.031741 0.213238 0.304773 0.069 Uiso 1 1 calc R . . . .
C02Y C 0.4347(3) 0.0517(7) 0.5762(3) 0.075(4) Uani 1 1 d D U . . .
C02Z C 0.4789(6) 0.2534(12) 0.5300(5) 0.065(4) Uani 1 1 d . U . . .
H0BA H 0.472076 0.211105 0.533145 0.077 Uiso 1 1 calc R . . . .
HK H 0.467398 0.263442 0.510014 0.077 Uiso 1 1 calc R . . . .
C031 C 0.0051(6) 0.3508(12) 0.3131(5) 0.064(3) Uani 1 1 d . U . . .
H031 H -0.004641 0.392447 0.307176 0.077 Uiso 1 1 calc R . . . .
C032 C 0.1969(5) -0.0659(10) 0.3472(4) 0.055(3) Uani 1 1 d . U . . .
H03A H 0.172916 -0.049048 0.336585 0.067 Uiso 1 1 calc R . . . .
H03B H 0.195178 -0.081667 0.365311 0.067 Uiso 1 1 calc R . . . .
C033 C 0.3151(6) 0.4258(11) 0.3499(5) 0.059(4) Uani 1 1 d . U . . .
H03C H 0.333298 0.409993 0.366919 0.071 Uiso 1 1 calc R . . . .
H03D H 0.297061 0.450420 0.355725 0.071 Uiso 1 1 calc R . . . .
C034 C 0.2863(5) 0.2452(10) 0.2251(5) 0.054(3) Uani 1 1 d . U . . .
H03E H 0.287628 0.255964 0.206195 0.065 Uiso 1 1 calc R . . . .
H03F H 0.304466 0.270301 0.238909 0.065 Uiso 1 1 calc R . . . .
C035 C 0.0142(5) 0.2468(11) 0.2958(5) 0.061(3) Uani 1 1 d . U . . .
H035 H 0.010009 0.221932 0.278336 0.073 Uiso 1 1 calc R . . . .
C036 C 0.3728(5) 0.1150(10) 0.3311(4) 0.055(3) Uani 1 1 d . U . . .
H03G H 0.391034 0.100705 0.322187 0.066 Uiso 1 1 calc R . . . .
H03H H 0.349877 0.123318 0.316062 0.066 Uiso 1 1 calc R . . . .
C037 C 0.3559(5) 0.1937(10) 0.3582(4) 0.053(3) Uani 1 1 d . U . . .
H03I H 0.333159 0.199546 0.342674 0.064 Uiso 1 1 calc R . . . .
H03J H 0.362774 0.233315 0.367799 0.064 Uiso 1 1 calc R . . . .
C038 C 0.0901(6) 0.0110(11) 0.4054(5) 0.060(4) Uani 1 1 d . U . . .
H03K H 0.083669 0.036925 0.419397 0.072 Uiso 1 1 calc R . . . .
H03L H 0.112872 -0.011067 0.414809 0.072 Uiso 1 1 calc R . . . .
C039 C 0.3371(5) 0.0874(10) 0.3634(4) 0.049(3) Uani 1 1 d . U . . .
H03M H 0.313819 0.094397 0.348555 0.058 Uiso 1 1 calc R . . . .
H03N H 0.332945 0.055778 0.376291 0.058 Uiso 1 1 calc R . . . .
C03A C 0.1689(5) -0.1307(10) 0.4276(5) 0.058(4) Uani 1 1 d . U . . .
H03O H 0.164424 -0.107814 0.409790 0.070 Uiso 1 1 calc R . . . .
H03P H 0.149148 -0.121364 0.435838 0.070 Uiso 1 1 calc R . . . .
C03B C 0.2208(5) 0.2222(10) 0.2023(5) 0.057(4) Uani 1 1 d . U . . .
H03Q H 0.195447 0.229752 0.202333 0.068 Uiso 1 1 calc R . . . .
H03R H 0.223104 0.234928 0.183926 0.068 Uiso 1 1 calc R . . . .
C03C C 0.3395(5) 0.3797(11) 0.3031(5) 0.058(3) Uani 1 1 d . U . . .
H03S H 0.357490 0.355928 0.296349 0.069 Uiso 1 1 calc R . . . .
C03D C 0.1913(5) -0.0339(10) 0.5963(4) 0.054(3) Uani 1 1 d . U . . .
H03T H 0.172370 -0.002105 0.593753 0.065 Uiso 1 1 calc R . . . .
H03U H 0.215016 -0.015860 0.606734 0.065 Uiso 1 1 calc R . . . .
C03E C 0.2456(6) -0.1461(12) 0.3490(5) 0.065(4) Uani 1 1 d . U . . .
H03V H 0.242785 -0.159033 0.367277 0.078 Uiso 1 1 calc R . . . .
H03W H 0.253483 -0.181842 0.340244 0.078 Uiso 1 1 calc R . . . .
C03G C 0.2961(6) 0.1790(11) 0.2306(5) 0.060(3) Uani 1 1 d . U . . .
H03X H 0.321387 0.170482 0.230121 0.072 Uiso 1 1 calc R . . . .
C03H C 0.2079(6) -0.1213(11) 0.3293(5) 0.059(3) Uani 1 1 d . U . . .
H03Y H 0.189202 -0.154207 0.325957 0.071 Uiso 1 1 calc R . . . .
C03I C 0.2125(6) -0.2210(12) 0.4673(6) 0.071(4) Uani 1 1 d . U . . .
H03Z H 0.216125 -0.245765 0.484688 0.085 Uiso 1 1 calc R . . . .
C03J C 0.0725(6) -0.0319(12) 0.3474(5) 0.063(3) Uani 1 1 d . U . . .
H03 H 0.077652 -0.058728 0.332919 0.075 Uiso 1 1 calc R . . . .
C03K C 0.2151(6) -0.1585(11) 0.5896(5) 0.064(3) Uani 1 1 d . U . . .
H1BA H 0.235206 -0.188796 0.591984 0.077 Uiso 1 1 calc R . . . .
C03L C -0.0005(6) 0.3123(12) 0.2880(5) 0.064(4) Uani 1 1 d . U . . .
H2BA H 0.011942 0.330839 0.275319 0.076 Uiso 1 1 calc R . . . .
HL H -0.026856 0.310336 0.277856 0.076 Uiso 1 1 calc R . . . .
C03M C 0.3343(6) 0.4660(11) 0.3320(5) 0.063(3) Uani 1 1 d . U . . .
H3BA H 0.347928 0.499652 0.344172 0.075 Uiso 1 1 calc R . . . .
C03N C 0.2299(6) 0.1540(11) 0.2072(5) 0.058(3) Uani 1 1 d . U . . .
H4BA H 0.212257 0.129486 0.192327 0.070 Uiso 1 1 calc R . . . .
C03O C 0.1065(4) 0.0324(8) 0.2840(4) 0.042(3) Uani 1 1 d . U . . .
H5BA H 0.095179 0.034990 0.299363 0.050 Uiso 1 1 calc R . . . .
HM H 0.132130 0.019622 0.292100 0.050 Uiso 1 1 calc R . . . .
C03P C 0.1310(6) 0.4844(13) 0.3457(6) 0.071(4) Uani 1 1 d . U . . .
H6BA H 0.112732 0.466180 0.353653 0.085 Uiso 1 1 calc R . . . .
HN H 0.133874 0.457110 0.330681 0.085 Uiso 1 1 calc R . . . .
C03Q C 0.0572(6) -0.0374(12) 0.3915(5) 0.065(3) Uani 1 1 d . U . . .
H7BA H 0.053097 -0.064556 0.406329 0.077 Uiso 1 1 calc R . . . .
C03R C 0.0298(5) 0.0417(10) 0.3556(5) 0.055(3) Uani 1 1 d . U . . .
H8BA H 0.007449 0.065903 0.346174 0.066 Uiso 1 1 calc R . . . .
C03S C 0.0652(6) -0.0716(12) 0.3709(5) 0.068(4) Uani 1 1 d . U . . .
H9BA H 0.066238 -0.114783 0.371024 0.082 Uiso 1 1 calc R . . . .
C03T C 0.5232(5) 0.2871(12) 0.5865(5) 0.063(3) Uani 1 1 d . U . . .
H0CA H 0.534876 0.277449 0.606734 0.076 Uiso 1 1 calc R . . . .
C03U C 0.0394(5) 0.0029(11) 0.3349(5) 0.059(3) Uani 1 1 d . U . . .
H1CA H 0.019147 -0.025459 0.326503 0.070 Uiso 1 1 calc R . . . .
HO H 0.042969 0.028753 0.319665 0.070 Uiso 1 1 calc R . . . .
C03V C 0.1776(6) -0.1864(12) 0.5711(5) 0.068(4) Uani 1 1 d . U . . .
H2CA H 0.179359 -0.198648 0.552481 0.082 Uiso 1 1 calc R . . . .
HP H 0.171349 -0.222778 0.580441 0.082 Uiso 1 1 calc R . . . .
C03W C 0.1600(7) 0.5289(13) 0.3910(6) 0.075(4) Uani 1 1 d . U . . .
H3CA H 0.183100 0.534695 0.406244 0.090 Uiso 1 1 calc R . . . .
HQ H 0.142493 0.508189 0.398959 0.090 Uiso 1 1 calc R . . . .
C03X C 0.3646(5) -0.1063(10) 0.4293(6) 0.083(4) Uani 1 1 d D U . . .
H4CA H 0.354700 -0.120903 0.409557 0.099 Uiso 1 1 calc R . . . .
C03Y C 0.4210(5) 0.1594(11) 0.3690(5) 0.060(3) Uani 1 1 d . U . . .
H5CA H 0.439414 0.145120 0.360174 0.072 Uiso 1 1 calc R . . . .
HR H 0.430141 0.197439 0.379362 0.072 Uiso 1 1 calc R . . . .
C03Z C 0.3550(7) -0.0845(10) 0.4844(5) 0.078(4) Uani 1 1 d D U . . .
H6CA H 0.365426 -0.069813 0.503874 0.094 Uiso 1 1 calc R . . . .
HS H 0.329648 -0.097403 0.481871 0.094 Uiso 1 1 calc R . . . .
C040 C 0.2129(6) -0.1362(11) 0.6189(5) 0.065(4) Uani 1 1 d . U . . .
H04A H 0.207543 -0.170913 0.629684 0.078 Uiso 1 1 calc R . . . .
H04B H 0.236236 -0.117732 0.629768 0.078 Uiso 1 1 calc R . . . .
C041 C 0.0234(5) 0.0038(11) 0.3789(5) 0.059(4) Uani 1 1 d . U . . .
H04C H 0.001450 -0.021799 0.371482 0.071 Uiso 1 1 calc R . . . .
H04D H 0.019463 0.030636 0.393652 0.071 Uiso 1 1 calc R . . . .
C042 C 0.5363(6) 0.2430(13) 0.5682(5) 0.072(4) Uani 1 1 d . U . . .
H04E H 0.529773 0.200920 0.572013 0.087 Uiso 1 1 calc R . . . .
H04F H 0.563087 0.245376 0.572940 0.087 Uiso 1 1 calc R . . . .
C043 C 0.3036(6) 0.4941(12) 0.3078(5) 0.068(4) Uani 1 1 d . U . . .
H04G H 0.313861 0.524173 0.297466 0.081 Uiso 1 1 calc R . . . .
H04H H 0.285785 0.515061 0.315332 0.081 Uiso 1 1 calc R . . . .
C044 C 0.5190(7) 0.2576(14) 0.5366(6) 0.076(4) Uani 1 1 d . U . . .
H044 H 0.528182 0.229334 0.524536 0.092 Uiso 1 1 calc R . . . .
C046 C 0.2273(5) 0.1344(10) 0.2374(4) 0.055(3) Uani 1 1 d . U . . .
H04I H 0.202084 0.139928 0.238161 0.066 Uiso 1 1 calc R . . . .
H04J H 0.233872 0.090947 0.240894 0.066 Uiso 1 1 calc R . . . .
C047 C 0.2355(6) -0.1949(11) 0.4268(5) 0.065(3) Uani 1 1 d . U . . .
H047 H 0.255406 -0.202348 0.418190 0.078 Uiso 1 1 calc R . . . .
C048 C 0.2426(7) -0.2336(12) 0.4549(5) 0.071(4) Uani 1 1 d . U . . .
H04K H 0.243357 -0.277518 0.450771 0.085 Uiso 1 1 calc R . . . .
H04L H 0.266201 -0.221917 0.468387 0.085 Uiso 1 1 calc R . . . .
C049 C 0.3858(5) 0.1719(10) 0.3467(5) 0.054(3) Uani 1 1 d . U . . .
H049 H 0.390002 0.203161 0.333381 0.065 Uiso 1 1 calc R . . . .
C04A C 0.3957(5) -0.0141(10) 0.4696(6) 0.070(4) Uani 1 1 d D U . . .
H04M H 0.397485 0.020093 0.457203 0.084 Uiso 1 1 calc R . . . .
H04N H 0.405445 -0.000101 0.489298 0.084 Uiso 1 1 calc R . . . .
C04B C 0.1477(6) -0.1358(12) 0.5678(5) 0.066(4) Uani 1 1 d . U . . .
H04O H 0.123583 -0.152128 0.556478 0.080 Uiso 1 1 calc R . . . .
C04C C 0.1703(6) -0.2007(12) 0.4221(5) 0.068(4) Uani 1 1 d . U . . .
H04P H 0.145900 -0.211200 0.408937 0.081 Uiso 1 1 calc R . . . .
C04D C 0.0953(7) 0.4440(13) 0.2353(6) 0.075(4) Uani 1 1 d . U . . .
H04Q H 0.068178 0.443221 0.230320 0.090 Uiso 1 1 calc R . . . .
C04E C 0.1947(7) 0.5240(13) 0.3577(6) 0.076(4) Uani 1 1 d . U . . .
H04R H 0.199681 0.500574 0.342306 0.091 Uiso 1 1 calc R . . . .
H04S H 0.217764 0.527791 0.373147 0.091 Uiso 1 1 calc R . . . .
C04F C 0.2743(6) -0.0954(11) 0.3537(5) 0.060(3) Uani 1 1 d . U . . .
H04T H 0.298703 -0.110662 0.365135 0.073 Uiso 1 1 calc R . . . .
C04G C 0.1977(6) -0.2131(11) 0.4056(5) 0.065(4) Uani 1 1 d . U . . .
H04U H 0.192182 -0.187740 0.388400 0.078 Uiso 1 1 calc R . . . .
H04V H 0.197424 -0.256495 0.400215 0.078 Uiso 1 1 calc R . . . .
C04H C 0.1102(7) 0.5084(13) 0.2476(6) 0.079(4) Uani 1 1 d . U . . .
H04W H 0.099494 0.540748 0.233831 0.094 Uiso 1 1 calc R . . . .
H04X H 0.103498 0.516517 0.264949 0.094 Uiso 1 1 calc R . . . .
C04I C 0.1174(8) 0.5504(15) 0.3328(6) 0.085(4) Uani 1 1 d . U . . .
H04Y H 0.094241 0.545602 0.317225 0.102 Uiso 1 1 calc R . . . .
C04J C 0.2102(6) -0.0984(11) 0.3025(5) 0.062(4) Uani 1 1 d . U . . .
H04Z H 0.186126 -0.082277 0.291553 0.075 Uiso 1 1 calc R . . . .
HT H 0.216547 -0.132150 0.291759 0.075 Uiso 1 1 calc R . . . .
C04K C 0.3406(6) -0.0531(11) 0.4331(4) 0.073(4) Uani 1 1 d D U . . .
H04 H 0.341661 -0.019310 0.420267 0.087 Uiso 1 1 calc R . . . .
HU H 0.314947 -0.066475 0.428960 0.087 Uiso 1 1 calc R . . . .
C04L C 0.1793(8) 0.5914(15) 0.3465(6) 0.086(4) Uani 1 1 d . U . . .
H7CA H 0.197729 0.613770 0.339842 0.103 Uiso 1 1 calc R . . . .
C04M C 0.1737(7) -0.2355(12) 0.4461(6) 0.073(4) Uani 1 1 d . U . . .
H8CA H 0.156127 -0.262677 0.449122 0.088 Uiso 1 1 calc R . . . .
C04N C 0.4738(6) 0.3630(12) 0.5422(5) 0.067(4) Uani 1 1 d . U . . .
H9CA H 0.462741 0.391264 0.552768 0.080 Uiso 1 1 calc R . . . .
HV H 0.463767 0.372434 0.521939 0.080 Uiso 1 1 calc R . . . .
C04O C 0.1121(6) 0.3931(13) 0.2575(5) 0.070(4) Uani 1 1 d . U . . .
H0DA H 0.105014 0.400325 0.274773 0.084 Uiso 1 1 calc R . . . .
HW H 0.102736 0.352734 0.249938 0.084 Uiso 1 1 calc R . . . .
C04P C 0.4042(5) -0.0869(14) 0.4336(5) 0.083(4) Uani 1 1 d D U . . .
H1DA H 0.405399 -0.052381 0.421208 0.100 Uiso 1 1 calc R . . . .
HX H 0.418638 -0.121171 0.429639 0.100 Uiso 1 1 calc R . . . .
C04Q C 0.1482(7) 0.4360(14) 0.2147(6) 0.077(4) Uani 1 1 d . U . . .
H2DA H 0.154515 0.428896 0.196893 0.092 Uiso 1 1 calc R . . . .
C04R C 0.1070(6) 0.4322(13) 0.2096(6) 0.075(4) Uani 1 1 d . U . . .
H3DA H 0.094905 0.462192 0.195023 0.090 Uiso 1 1 calc R . . . .
HY H 0.098505 0.391215 0.202354 0.090 Uiso 1 1 calc R . . . .
C04S C 0.1530(7) 0.5079(13) 0.2543(6) 0.076(4) Uani 1 1 d . U . . .
H4DA H 0.163138 0.548152 0.262297 0.091 Uiso 1 1 calc R . . . .
C04T C 0.1823(6) -0.0891(11) 0.6134(5) 0.060(3) Uani 1 1 d . U . . .
H5DA H 0.180208 -0.073892 0.631703 0.072 Uiso 1 1 calc R . . . .
C04U C 0.1655(7) 0.3837(14) 0.2376(6) 0.080(4) Uani 1 1 d . U . . .
H6DA H 0.157274 0.343085 0.229525 0.096 Uiso 1 1 calc R . . . .
HZ H 0.192393 0.384917 0.242582 0.096 Uiso 1 1 calc R . . . .
C04V C 0.5013(4) 0.0204(9) 0.6209(3) 0.092(4) Uani 1 1 d D U . . .
H7DA H 0.496636 0.043930 0.636351 0.110 Uiso 1 1 calc R . . . .
H9EA H 0.524881 -0.000812 0.628231 0.110 Uiso 1 1 calc R . . . .
C04W C 0.4155(5) 0.1122(11) 0.3889(5) 0.059(3) Uani 1 1 d . U . . .
H8DA H 0.438767 0.104106 0.404031 0.071 Uiso 1 1 calc R . . . .
C04X C 0.1628(7) 0.4955(14) 0.2275(6) 0.078(4) Uani 1 1 d . U . . .
H9DA H 0.152991 0.528585 0.213903 0.093 Uiso 1 1 calc R . . . .
H0FA H 0.189630 0.495607 0.231790 0.093 Uiso 1 1 calc R . . . .
C04Y C 0.2845(6) 0.4409(12) 0.2876(5) 0.066(4) Uani 1 1 d . U . . .
H0EA H 0.265270 0.458170 0.271204 0.079 Uiso 1 1 calc R . . . .
C04Z C 0.2664(6) 0.1397(11) 0.2074(5) 0.062(4) Uani 1 1 d . U . . .
H1EA H 0.269133 0.148021 0.188655 0.074 Uiso 1 1 calc R . . . .
H1FA H 0.271029 0.095804 0.211418 0.074 Uiso 1 1 calc R . . . .
C050 C 0.5171(6) 0.3708(13) 0.5520(6) 0.075(4) Uani 1 1 d . U . . .
H050 H 0.523278 0.414025 0.549103 0.090 Uiso 1 1 calc R . . . .
C051 C 0.3109(6) 0.4030(12) 0.2771(5) 0.064(4) Uani 1 1 d . U . . .
H05A H 0.298021 0.368617 0.265561 0.076 Uiso 1 1 calc R . . . .
H05B H 0.322249 0.428284 0.265620 0.076 Uiso 1 1 calc R . . . .
C053 C 0.5325(6) 0.3556(13) 0.5799(6) 0.074(4) Uani 1 1 d . U . . .
H05C H 0.523399 0.383920 0.591717 0.089 Uiso 1 1 calc R . . . .
H05D H 0.559210 0.360465 0.584916 0.089 Uiso 1 1 calc R . . . .
C054 C 0.2759(6) -0.0712(11) 0.3245(5) 0.061(4) Uani 1 1 d . U . . .
H05E H 0.294617 -0.038918 0.327584 0.073 Uiso 1 1 calc R . . . .
H05F H 0.283268 -0.104823 0.314189 0.073 Uiso 1 1 calc R . . . .
C055 C 0.1454(6) -0.1152(12) 0.5960(5) 0.065(4) Uani 1 1 d . U . . .
H05G H 0.138737 -0.150061 0.606001 0.079 Uiso 1 1 calc R . . . .
H05H H 0.126319 -0.083680 0.593386 0.079 Uiso 1 1 calc R . . . .
C056 C 0.1532(6) 0.3942(13) 0.2645(5) 0.068(4) Uani 1 1 d . U . . .
C057 C 0.4004(5) 0.0510(11) 0.3719(5) 0.059(3) Uani 1 1 d . U . . .
H05I H 0.418377 0.034885 0.363038 0.070 Uiso 1 1 calc R . . . .
H05J H 0.396133 0.019605 0.384772 0.070 Uiso 1 1 calc R . . . .
C058 C 0.4186(6) -0.0679(10) 0.4647(4) 0.080(4) Uani 1 1 d D U . . .
H058 H 0.444388 -0.054147 0.468633 0.096 Uiso 1 1 calc R . . . .
C05A C 0.0625(5) 0.0819(10) 0.6009(4) 0.074(4) Uani 0.6 1 d D U P A 1
H05K H 0.068987 0.059942 0.619285 0.089 Uiso 0.6 1 calc R . P A 1
C05B C 0.1692(6) 0.4564(12) 0.2758(5) 0.067(4) Uani 1 1 d . U . . .
H05L H 0.195917 0.455444 0.279676 0.081 Uiso 1 1 calc R . . . .
H05M H 0.163820 0.465028 0.293585 0.081 Uiso 1 1 calc R . . . .
C05C C 0.3602(8) -0.1585(12) 0.4485(5) 0.089(5) Uani 1 1 d D U . . .
H05N H 0.372412 -0.195632 0.444585 0.107 Uiso 1 1 calc R . . . .
H05O H 0.334064 -0.167833 0.445122 0.107 Uiso 1 1 calc R . . . .
C05D C 0.5295(7) 0.3302(14) 0.5318(6) 0.081(4) Uani 1 1 d . U . . .
H05P H 0.556066 0.334240 0.535312 0.098 Uiso 1 1 calc R . . . .
H05Q H 0.517214 0.342732 0.512217 0.098 Uiso 1 1 calc R . . . .
C05E C 0.5025(3) 0.0635(7) 0.5969(3) 0.091(4) Uani 1 1 d D U . . .
H05R H 0.522804 0.093283 0.603948 0.109 Uiso 1 1 calc R . . . .
C05F C 0.1442(7) 0.5932(15) 0.3782(7) 0.085(4) Uani 1 1 d . U . . .
H05S H 0.138247 0.617108 0.393299 0.102 Uiso 1 1 calc R . . . .
C05G C 0.3773(5) -0.1387(11) 0.4792(5) 0.086(4) Uani 1 1 d D U . . .
H05T H 0.375666 -0.172972 0.491935 0.103 Uiso 1 1 calc R . . . .
C05H C 0.4770(4) -0.0186(7) 0.5609(3) 0.092(4) Uani 1 1 d D U . . .
H05U H 0.480864 -0.041759 0.544736 0.110 Uiso 1 1 calc R . . . .
C05I C 0.0365(6) 0.1349(11) 0.6015(4) 0.074(4) Uani 0.6 1 d D U P A 1
H05V H 0.014188 0.118969 0.604962 0.089 Uiso 0.6 1 calc R . P A 1
H05W H 0.048388 0.163445 0.616809 0.089 Uiso 0.6 1 calc R . P A 1
C05J C 0.1107(8) 0.5879(16) 0.3543(7) 0.092(5) Uani 1 1 d . U . . .
H05X H 0.091055 0.569672 0.360813 0.110 Uiso 1 1 calc R . . . .
H05Y H 0.102602 0.628875 0.346700 0.110 Uiso 1 1 calc R . . . .
C05L C 0.1690(8) 0.6287(15) 0.3680(7) 0.088(5) Uani 1 1 d . U . . .
H05Z H 0.190920 0.639004 0.383660 0.105 Uiso 1 1 calc R . . . .
H2FA H 0.157246 0.667105 0.359555 0.105 Uiso 1 1 calc R . . . .
C05M C 0.4659(4) 0.0982(6) 0.5877(4) 0.088(5) Uani 1 1 d D U . . .
H05 H 0.466163 0.128328 0.572991 0.105 Uiso 1 1 calc R . . . .
H3FA H 0.462216 0.120348 0.603902 0.105 Uiso 1 1 calc R . . . .
C05N C 0.4765(5) -0.0627(5) 0.5848(4) 0.092(4) Uani 1 1 d D U . . .
H2EA H 0.456801 -0.092896 0.577925 0.111 Uiso 1 1 calc R . . . .
H4FA H 0.499933 -0.084908 0.591154 0.111 Uiso 1 1 calc R . . . .
C05O C 0.0441(6) 0.0370(7) 0.5771(5) 0.074(4) Uani 0.6 1 d D U P A 1
H3EA H 0.061039 0.003301 0.576744 0.089 Uiso 0.6 1 calc R . P A 1
H5FA H 0.022107 0.019533 0.580435 0.089 Uiso 0.6 1 calc R . P A 1
C05P C 0.4405(4) 0.0167(8) 0.5512(2) 0.085(4) Uani 1 1 d D U . . .
H4EA H 0.440933 0.045529 0.536086 0.102 Uiso 1 1 calc R . . . .
H6FA H 0.420243 -0.012241 0.543741 0.102 Uiso 1 1 calc R . . . .
C05S C 0.4170(6) -0.1171(12) 0.4863(6) 0.084(4) Uani 1 1 d D U . . .
H5EA H 0.433119 -0.151661 0.485354 0.100 Uiso 1 1 calc R . . . .
H7FA H 0.425101 -0.100021 0.505532 0.100 Uiso 1 1 calc R . . . .
C05T C 0.5083(4) 0.0282(8) 0.5720(4) 0.092(5) Uani 1 1 d D U . . .
H6EA H 0.531905 0.006735 0.578036 0.110 Uiso 1 1 calc R . . . .
H8FA H 0.508738 0.056995 0.556854 0.110 Uiso 1 1 calc R . . . .
C05V C 0.0337(5) 0.0708(9) 0.5489(4) 0.075(4) Uani 0.6 1 d D U P A 1
H7EA H 0.021511 0.041877 0.533567 0.090 Uiso 0.6 1 calc R . P A 1
C05X C 0.1437(8) 0.5848(16) 0.3222(7) 0.091(5) Uani 1 1 d . U . . .
H8EA H 0.133712 0.625430 0.315565 0.110 Uiso 1 1 calc R . . . .
H9FA H 0.148369 0.562735 0.306382 0.110 Uiso 1 1 calc R . . . .
C060 C 0.0076(4) 0.1238(11) 0.5494(4) 0.075(4) Uani 0.6 1 d D U P A 1
H06A H 0.000764 0.145289 0.531145 0.090 Uiso 0.6 1 calc R . P A 1
H06B H -0.014891 0.107809 0.552607 0.090 Uiso 0.6 1 calc R . P A 1
C061 C 0.4339(4) 0.0071(8) 0.5998(3) 0.090(4) Uani 1 1 d D U . . .
H06C H 0.429786 0.029713 0.615735 0.109 Uiso 1 1 calc R . . . .
H06D H 0.413768 -0.022417 0.592860 0.109 Uiso 1 1 calc R . . . .
O278 O 0.0925(4) 0.2479(9) 0.2322(4) 0.071(3) Uani 1 1 d . U . . .
C7 C 0.0685(5) 0.0955(10) 0.5438(4) 0.075(4) Uani 0.6 1 d D U P A 1
H7A H 0.062377 0.116546 0.525443 0.090 Uiso 0.6 1 calc R . P A 1
H7B H 0.085207 0.061446 0.543424 0.090 Uiso 0.6 1 calc R . P A 1
C123 C 0.0611(3) 0.2919(7) 0.3363(3) 0.054(3) Uani 1 1 d D U . . .
C28 C 0.0975(4) 0.1073(10) 0.5959(4) 0.074(4) Uani 0.6 1 d D U P A 1
H28A H 0.109642 0.135932 0.611149 0.089 Uiso 0.6 1 calc R . P A 1
H28B H 0.114604 0.073566 0.595951 0.089 Uiso 0.6 1 calc R . P A 1
C29 C 0.0613(5) 0.1938(7) 0.5678(5) 0.074(4) Uani 0.6 1 d D U P A 1
H29A H 0.073366 0.222932 0.582845 0.089 Uiso 0.6 1 calc R . P A 1
H29B H 0.054914 0.215603 0.549664 0.089 Uiso 0.6 1 calc R . P A 1
C56 C 0.0266(5) 0.1684(9) 0.5731(5) 0.075(4) Uani 0.6 1 d D U P A 1
H56 H 0.009705 0.202784 0.573425 0.091 Uiso 0.6 1 calc R . P A 1
C21 C 0.4705(4) -0.0267(7) 0.6094(3) 0.096(4) Uani 1 1 d D U . . .
H21 H 0.470098 -0.055721 0.624787 0.115 Uiso 1 1 calc R . . . .
C35 C 0.0962(6) 0.0721(9) 0.5728(7) 0.092(7) Uani 0.4 1 d D U P A 2
H35A H 0.099667 0.053288 0.555748 0.111 Uiso 0.4 1 calc R . P A 2
H35B H 0.119081 0.067378 0.588281 0.111 Uiso 0.4 1 calc R . P A 2
C30 C 0.0650(9) 0.0397(9) 0.5805(8) 0.093(7) Uani 0.4 1 d D U P A 2
H30 H 0.070680 -0.004593 0.583730 0.111 Uiso 0.4 1 calc R . P A 2
C33 C 0.0518(6) 0.1485(14) 0.5431(4) 0.092(7) Uani 0.4 1 d D U P A 2
H33A H 0.054566 0.130652 0.525688 0.111 Uiso 0.4 1 calc R . P A 2
H33B H 0.046114 0.192339 0.539827 0.111 Uiso 0.4 1 calc R . P A 2
C39 C 0.0605(9) 0.0690(18) 0.6072(6) 0.093(7) Uani 0.4 1 d D U P A 2
H39A H 0.083258 0.064095 0.622774 0.112 Uiso 0.4 1 calc R . P A 2
H39B H 0.040687 0.048256 0.612493 0.112 Uiso 0.4 1 calc R . P A 2
C44 C 0.0293(8) 0.0479(14) 0.5561(8) 0.093(7) Uani 0.4 1 d D U P A 2
H44A H 0.031934 0.029163 0.538833 0.111 Uiso 0.4 1 calc R . P A 2
H44B H 0.009043 0.027107 0.560896 0.111 Uiso 0.4 1 calc R . P A 2
C78 C 0.0515(8) 0.1372(17) 0.6021(5) 0.093(7) Uani 0.4 1 d D U P A 2
H78 H 0.048643 0.155754 0.619658 0.111 Uiso 0.4 1 calc R . P A 2
C83 C 0.0824(7) 0.1695(12) 0.5943(5) 0.092(7) Uani 0.4 1 d D U P A 2
H83A H 0.105310 0.165828 0.609901 0.111 Uiso 0.4 1 calc R . P A 2
H83B H 0.076675 0.213342 0.591051 0.111 Uiso 0.4 1 calc R . P A 2
C89 C 0.0161(6) 0.1461(18) 0.5780(8) 0.093(7) Uani 0.4 1 d D U P A 2
H89A H 0.010940 0.190028 0.574761 0.111 Uiso 0.4 1 calc R . P A 2
H89B H -0.004477 0.127137 0.583004 0.111 Uiso 0.4 1 calc R . P A 2
C128 C 0.0205(4) 0.1160(16) 0.5512(6) 0.093(7) Uani 0.4 1 d D U P A 2
H128 H -0.002598 0.120784 0.535551 0.111 Uiso 0.4 1 calc R . P A 2
Ag1 Ag 0.19043(4) 0.15260(8) 0.29384(3) 0.0543(4) Uani 1 1 d . U . . .

loop_
_atom_site_aniso_label
_atom_site_aniso_U_11
_atom_site_aniso_U_22
_atom_site_aniso_U_33
_atom_site_aniso_U_23
_atom_site_aniso_U_13
_atom_site_aniso_U_12
Ag01 0.0485(7) 0.0463(8) 0.0479(7) -0.0012(6) 0.0163(5) 0.0053(5)
Ag02 0.0460(6) 0.0432(7) 0.0525(8) -0.0014(6) 0.0144(5) 0.0004(5)
Ag03 0.0490(7) 0.0498(8) 0.0482(8) 0.0050(6) 0.0150(6) -0.0018(5)
Ag04 0.0423(6) 0.0461(8) 0.0561(8) -0.0069(6) 0.0175(5) -0.0039(5)
Ag05 0.0483(6) 0.0451(7) 0.0523(8) 0.0000(6) 0.0198(6) 0.0022(5)
Ag06 0.0460(6) 0.0457(7) 0.0482(7) -0.0014(6) 0.0187(5) 0.0003(5)
Ag07 0.0504(7) 0.0426(7) 0.0483(7) -0.0001(6) 0.0135(5) -0.0036(5)
Ag08 0.0479(7) 0.0447(8) 0.0568(8) 0.0003(6) 0.0156(6) -0.0032(5)
Ag09 0.0542(7) 0.0467(8) 0.0539(8) -0.0079(6) 0.0192(6) 0.0027(6)
Ag0A 0.0489(7) 0.0512(8) 0.0507(8) -0.0070(6) 0.0101(6) 0.0027(5)
Ag0B 0.0526(7) 0.0453(8) 0.0568(8) -0.0041(6) 0.0204(6) -0.0039(5)
Ag0C 0.0488(7) 0.0513(8) 0.0572(8) -0.0056(7) 0.0132(6) -0.0014(6)
Ag0D 0.0456(7) 0.0499(8) 0.0618(9) -0.0018(7) 0.0180(6) -0.0010(5)
Ag0E 0.0479(7) 0.0493(8) 0.0549(8) 0.0001(6) 0.0169(6) 0.0036(5)
Ag0F 0.0550(7) 0.0437(8) 0.0581(8) 0.0002(6) 0.0167(6) -0.0016(5)
Ag0G 0.0563(8) 0.0579(9) 0.0594(9) 0.0025(7) 0.0251(7) 0.0006(6)
Ag0I 0.0661(8) 0.0550(9) 0.0496(8) -0.0040(7) 0.0247(6) 0.0001(6)
Ag0J 0.0659(9) 0.0641(10) 0.0648(10) 0.0006(8) 0.0220(7) -0.0033(7)
Ag0K 0.0708(9) 0.0586(10) 0.0775(11) -0.0206(9) 0.0325(8) -0.0200(7)
Ag0L 0.0628(9) 0.0830(12) 0.0643(10) -0.0078(9) 0.0337(7) -0.0067(8)
Ag0M 0.0863(11) 0.0553(10) 0.0646(10) 0.0020(8) 0.0065(8) 0.0152(8)
Ag0N 0.0689(9) 0.0555(10) 0.0839(12) 0.0009(9) 0.0275(8) 0.0001(7)
Ag0O 0.0780(10) 0.0528(10) 0.147(2) -0.0158(11) 0.0762(12) -0.0038(8)
Br0P 0.0490(9) 0.0482(11) 0.0601(12) -0.0025(9) 0.0221(8) -0.0007(8)
Br0Q 0.0504(10) 0.0495(11) 0.0564(12) 0.0038(9) 0.0187(8) 0.0049(8)
Ag0R 0.0769(11) 0.0735(13) 0.0902(14) -0.0032(11) 0.0291(10) -0.0019(9)
Ag0S 0.0931(13) 0.0655(12) 0.0866(14) -0.0006(10) 0.0235(10) -0.0051(9)
Ag0T 0.0828(12) 0.0719(13) 0.0934(14) -0.0078(11) 0.0300(10) -0.0018(9)
Ag0U 0.0845(12) 0.0730(13) 0.1008(16) -0.0045(11) 0.0386(11) -0.0025(9)
Ag0V 0.0785(11) 0.0738(13) 0.0954(15) 0.0011(11) 0.0254(10) 0.0018(9)
S00W 0.043(2) 0.044(2) 0.044(2) -0.0006(19) 0.0174(17) 0.0016(16)
S00X 0.0393(19) 0.039(2) 0.051(2) -0.0016(19) 0.0187(17) -0.0035(15)
S00Y 0.040(2) 0.046(2) 0.049(2) -0.003(2) 0.0169(17) 0.0026(16)
S00Z 0.043(2) 0.048(3) 0.044(2) -0.0031(19) 0.0154(17) 0.0061(17)
S010 0.048(2) 0.047(3) 0.043(2) -0.0041(19) 0.0168(18) -0.0052(17)
S011 0.047(2) 0.044(2) 0.043(2) -0.0012(19) 0.0190(17) -0.0068(17)
S012 0.046(2) 0.046(3) 0.046(2) 0.004(2) 0.0169(18) -0.0031(17)
S013 0.0389(19) 0.048(2) 0.045(2) -0.0040(19) 0.0141(17) 0.0046(16)
S014 0.057(2) 0.041(2) 0.052(3) 0.001(2) 0.019(2) -0.0020(18)
S015 0.040(2) 0.045(2) 0.047(2) -0.005(2) 0.0109(17) 0.0011(16)
S016 0.063(2) 0.036(2) 0.043(2) -0.0022(19) 0.0192(19) 0.0032(18)
S017 0.047(2) 0.042(2) 0.044(2) -0.0001(19) 0.0154(17) 0.0040(16)
S018 0.047(2) 0.037(2) 0.051(3) -0.0027(19) 0.0084(18) 0.0095(16)
S019 0.047(2) 0.051(3) 0.056(3) -0.004(2) 0.0187(19) 0.0003(18)
S01A 0.050(2) 0.066(3) 0.056(3) 0.017(2) 0.024(2) 0.002(2)
N01J 0.043(5) 0.065(6) 0.058(6) 0.005(5) 0.021(4) 0.000(5)
C01M 0.051(5) 0.053(5) 0.050(5) -0.005(5) 0.013(4) 0.003(5)
C01N 0.056(5) 0.043(5) 0.056(5) -0.001(5) 0.018(5) -0.008(5)
C01O 0.038(5) 0.046(5) 0.049(5) -0.002(5) 0.014(4) -0.003(4)
C01P 0.055(5) 0.050(6) 0.051(6) 0.001(5) 0.018(5) 0.000(5)
C01Q 0.047(5) 0.048(5) 0.053(5) -0.004(5) 0.020(4) 0.002(4)
C01S 0.055(5) 0.054(6) 0.057(5) 0.002(5) 0.021(5) -0.001(5)
C01T 0.058(5) 0.054(6) 0.058(5) -0.002(5) 0.021(5) -0.001(5)
C01U 0.057(5) 0.061(6) 0.061(6) -0.006(5) 0.021(5) -0.005(5)
C01V 0.045(5) 0.050(6) 0.057(6) 0.001(5) 0.015(5) -0.006(5)
C01X 0.052(5) 0.047(5) 0.048(5) -0.001(5) 0.017(4) 0.002(5)
C01Y 0.047(5) 0.049(5) 0.051(5) -0.002(5) 0.017(4) -0.001(4)
C01Z 0.052(5) 0.050(5) 0.054(5) 0.011(5) 0.018(4) -0.002(5)
O020 0.062(5) 0.079(6) 0.076(6) 0.000(5) 0.020(5) 0.001(5)
C021 0.048(5) 0.056(6) 0.056(5) -0.001(5) 0.018(4) 0.001(5)
C022 0.044(5) 0.053(5) 0.050(5) 0.005(5) 0.015(4) 0.000(4)
C023 0.063(6) 0.054(6) 0.061(6) -0.005(5) 0.021(5) -0.004(5)
C024 0.056(5) 0.056(6) 0.057(6) 0.002(5) 0.020(5) 0.000(5)
O025 0.066(7) 0.087(8) 0.067(7) 0.007(7) 0.013(6) 0.006(6)
C026 0.047(5) 0.050(6) 0.052(6) 0.003(5) 0.012(5) 0.000(5)
C027 0.059(6) 0.062(6) 0.058(6) 0.009(5) 0.016(5) 0.001(5)
C028 0.039(5) 0.050(6) 0.048(6) -0.007(5) 0.016(5) -0.002(5)
C029 0.046(5) 0.055(5) 0.055(5) -0.002(5) 0.020(4) -0.001(5)
C02A 0.061(5) 0.068(6) 0.074(6) 0.004(5) 0.028(5) 0.006(5)
C02B 0.057(6) 0.058(6) 0.053(6) 0.000(5) 0.018(5) 0.005(5)
C02C 0.073(6) 0.055(6) 0.062(6) 0.003(6) 0.026(5) 0.003(5)
C02D 0.049(5) 0.053(6) 0.054(6) 0.000(5) 0.018(5) 0.004(5)
C02E 0.055(6) 0.054(6) 0.053(6) -0.005(5) 0.011(5) 0.002(5)
C02F 0.043(5) 0.055(6) 0.054(6) 0.000(5) 0.015(5) 0.002(5)
C02G 0.055(6) 0.061(6) 0.056(6) -0.005(5) 0.018(5) 0.004(5)
C02H 0.045(5) 0.053(5) 0.051(5) -0.001(5) 0.019(4) -0.001(5)
C02I 0.069(5) 0.077(5) 0.075(5) 0.001(4) 0.029(4) -0.001(4)
C02J 0.053(5) 0.059(6) 0.059(6) 0.003(5) 0.026(5) 0.000(5)
C02K 0.052(6) 0.061(6) 0.062(6) -0.002(6) 0.015(5) -0.001(5)
C02L 0.064(6) 0.061(6) 0.061(6) 0.000(6) 0.019(5) -0.005(5)
C02M 0.052(6) 0.057(6) 0.056(6) 0.004(5) 0.015(5) 0.002(5)
C02N 0.067(6) 0.066(6) 0.077(6) -0.003(5) 0.021(5) 0.006(5)
C02O 0.065(5) 0.060(6) 0.056(5) -0.007(5) 0.020(5) 0.007(5)
C02P 0.054(5) 0.056(6) 0.059(5) -0.009(5) 0.022(5) 0.006(5)
C02Q 0.059(6) 0.062(6) 0.058(6) -0.005(5) 0.019(5) 0.006(5)
C02R 0.054(6) 0.063(6) 0.058(6) -0.003(5) 0.018(5) -0.001(5)
C02S 0.058(6) 0.058(6) 0.064(6) 0.007(6) 0.022(5) -0.008(5)
C02T 0.059(6) 0.047(6) 0.058(6) -0.004(5) 0.022(5) 0.004(5)
C02U 0.056(6) 0.059(6) 0.059(6) 0.008(6) 0.011(5) 0.000(5)
C02V 0.055(5) 0.054(6) 0.056(6) -0.007(5) 0.023(5) 0.005(5)
C02W 0.046(5) 0.052(6) 0.052(6) 0.000(5) 0.021(5) -0.001(5)
C02X 0.051(6) 0.061(6) 0.056(6) -0.004(5) 0.010(5) 0.003(5)
C02Y 0.070(6) 0.078(6) 0.080(6) -0.003(5) 0.028(5) 0.002(5)
C02Z 0.062(6) 0.069(6) 0.064(6) -0.004(6) 0.021(5) -0.004(5)
C031 0.064(5) 0.063(6) 0.064(6) 0.008(5) 0.016(5) 0.002(5)
C032 0.061(6) 0.055(6) 0.052(6) -0.008(5) 0.020(5) 0.001(5)
C033 0.060(6) 0.057(6) 0.061(6) 0.001(5) 0.020(5) -0.002(5)
C034 0.050(5) 0.059(6) 0.056(6) 0.009(5) 0.019(5) -0.002(5)
C035 0.056(5) 0.064(6) 0.058(6) -0.005(5) 0.010(5) 0.003(5)
C036 0.049(5) 0.060(6) 0.058(6) -0.002(5) 0.018(5) 0.007(5)
C037 0.057(6) 0.054(6) 0.053(6) 0.000(5) 0.022(5) -0.002(5)
C038 0.060(6) 0.060(6) 0.061(6) 0.001(6) 0.019(5) 0.000(5)
C039 0.047(5) 0.050(6) 0.055(6) -0.008(5) 0.024(5) 0.001(5)
C03A 0.061(6) 0.050(6) 0.061(6) -0.003(5) 0.015(5) 0.001(5)
C03B 0.061(6) 0.053(6) 0.054(6) 0.004(5) 0.014(5) -0.001(5)
C03C 0.058(5) 0.061(6) 0.062(6) 0.001(5) 0.031(5) -0.007(5)
C03D 0.057(6) 0.052(6) 0.058(6) -0.004(5) 0.023(5) 0.005(5)
C03E 0.067(6) 0.060(6) 0.065(6) -0.008(6) 0.016(5) 0.004(5)
C03G 0.057(5) 0.063(6) 0.060(6) 0.004(5) 0.018(5) 0.003(5)
C03H 0.060(5) 0.056(6) 0.057(5) -0.006(5) 0.013(5) 0.002(5)
C03I 0.079(6) 0.062(6) 0.071(6) 0.004(5) 0.024(5) 0.003(5)
C03J 0.062(5) 0.064(6) 0.063(6) -0.006(5) 0.019(5) -0.005(5)
C03K 0.070(5) 0.056(6) 0.066(6) 0.001(5) 0.021(5) -0.003(5)
C03L 0.062(6) 0.066(6) 0.061(6) 0.006(6) 0.015(5) -0.002(5)
C03M 0.066(5) 0.057(6) 0.066(6) 0.006(5) 0.020(5) -0.009(5)
C03N 0.068(5) 0.054(6) 0.053(5) 0.004(5) 0.021(5) 0.000(5)
C03O 0.038(5) 0.041(6) 0.046(6) -0.004(5) 0.011(4) -0.005(4)
C03P 0.067(6) 0.070(7) 0.077(7) 0.009(6) 0.025(5) 0.000(6)
C03Q 0.063(5) 0.062(6) 0.067(6) 0.003(5) 0.017(5) -0.004(5)
C03R 0.051(5) 0.056(6) 0.058(5) -0.001(5) 0.014(5) -0.008(5)
C03S 0.066(6) 0.063(6) 0.069(6) -0.004(6) 0.012(5) -0.005(5)
C03T 0.057(5) 0.070(6) 0.065(6) -0.001(5) 0.020(5) 0.000(5)
C03U 0.055(6) 0.063(6) 0.060(6) -0.002(5) 0.021(5) -0.008(5)
C03V 0.074(6) 0.062(6) 0.069(6) 0.000(6) 0.022(5) -0.007(6)
C03W 0.069(6) 0.075(7) 0.083(7) -0.001(6) 0.026(5) 0.003(6)
C03X 0.082(6) 0.079(6) 0.085(6) -0.012(5) 0.021(5) 0.005(5)
C03Y 0.054(5) 0.065(6) 0.065(6) -0.006(5) 0.025(5) 0.001(5)
C03Z 0.079(6) 0.068(7) 0.085(7) 0.000(6) 0.021(6) 0.008(6)
C040 0.073(6) 0.059(6) 0.067(6) 0.006(6) 0.025(5) -0.008(5)
C041 0.055(6) 0.058(6) 0.063(6) -0.001(5) 0.017(5) -0.007(5)
C042 0.068(6) 0.078(7) 0.071(6) 0.000(6) 0.021(5) 0.000(6)
C043 0.068(6) 0.063(6) 0.070(6) 0.009(6) 0.017(5) -0.008(5)
C044 0.072(6) 0.083(6) 0.075(6) -0.002(5) 0.022(5) 0.002(5)
C046 0.061(6) 0.050(6) 0.055(6) 0.000(5) 0.016(5) -0.001(5)
C047 0.072(5) 0.055(6) 0.066(6) -0.002(5) 0.019(5) 0.004(5)
C048 0.078(6) 0.060(6) 0.074(6) -0.001(6) 0.021(5) 0.007(6)
C049 0.052(5) 0.058(6) 0.058(5) -0.002(5) 0.024(5) -0.001(5)
C04A 0.064(6) 0.067(7) 0.079(7) -0.005(6) 0.022(5) 0.004(6)
C04B 0.066(5) 0.062(6) 0.069(6) 0.005(5) 0.017(5) -0.009(5)
C04C 0.069(5) 0.058(6) 0.070(6) -0.005(5) 0.012(5) -0.004(5)
C04D 0.074(6) 0.072(6) 0.076(6) 0.002(5) 0.018(5) -0.002(5)
C04E 0.074(6) 0.072(7) 0.081(7) 0.003(6) 0.025(6) -0.001(6)
C04F 0.063(5) 0.057(6) 0.060(6) -0.009(5) 0.016(5) 0.005(5)
C04G 0.072(6) 0.055(6) 0.065(6) -0.003(6) 0.017(5) 0.002(5)
C04H 0.082(6) 0.072(7) 0.079(7) 0.006(6) 0.021(6) -0.003(6)
C04I 0.085(6) 0.081(6) 0.088(6) 0.007(6) 0.023(5) 0.001(5)
C04J 0.067(6) 0.060(6) 0.058(6) -0.007(5) 0.016(5) 0.004(5)
C04K 0.069(6) 0.074(7) 0.077(7) -0.011(6) 0.024(5) 0.007(6)
C04L 0.086(6) 0.080(6) 0.090(6) 0.003(6) 0.022(5) -0.003(5)
C04M 0.075(6) 0.062(6) 0.078(6) -0.001(6) 0.016(5) -0.002(6)
C04N 0.069(6) 0.067(6) 0.070(6) 0.006(6) 0.027(5) -0.013(5)
C04O 0.070(6) 0.071(7) 0.072(6) 0.001(6) 0.025(5) -0.005(6)
C04P 0.081(6) 0.081(7) 0.088(7) -0.008(6) 0.026(6) 0.008(6)
C04Q 0.078(6) 0.075(6) 0.077(6) 0.004(5) 0.021(5) -0.002(5)
C04R 0.075(6) 0.070(7) 0.075(7) 0.006(6) 0.016(5) -0.001(6)
C04S 0.076(6) 0.071(6) 0.077(6) 0.005(5) 0.020(5) -0.004(5)
C04T 0.065(5) 0.056(6) 0.064(6) 0.002(5) 0.025(5) -0.007(5)
C04U 0.077(6) 0.077(7) 0.081(7) 0.001(6) 0.019(6) -0.001(6)
C04V 0.092(6) 0.093(6) 0.093(6) -0.003(5) 0.032(5) -0.002(5)
C04W 0.052(5) 0.063(6) 0.066(6) -0.007(5) 0.023(5) 0.005(5)
C04X 0.079(6) 0.073(7) 0.078(7) 0.003(6) 0.018(6) -0.005(6)
C04Y 0.065(5) 0.067(6) 0.062(6) 0.007(5) 0.015(5) -0.006(5)
C04Z 0.069(6) 0.060(6) 0.059(6) 0.006(6) 0.023(5) 0.006(5)
C050 0.069(6) 0.076(6) 0.077(6) 0.004(5) 0.017(5) -0.010(5)
C051 0.066(6) 0.067(6) 0.061(6) 0.003(6) 0.024(5) -0.009(5)
C053 0.067(6) 0.076(7) 0.075(6) 0.000(6) 0.015(5) -0.006(6)
C054 0.062(6) 0.059(6) 0.062(6) -0.007(5) 0.021(5) 0.007(5)
C055 0.064(6) 0.064(6) 0.072(6) 0.005(6) 0.026(5) -0.003(5)
C056 0.067(5) 0.071(6) 0.070(6) 0.004(5) 0.027(5) -0.004(5)
C057 0.050(5) 0.063(6) 0.067(6) -0.004(6) 0.023(5) 0.008(5)
C058 0.076(6) 0.077(6) 0.086(6) -0.006(5) 0.024(5) 0.007(5)
C05A 0.072(5) 0.077(5) 0.076(5) 0.001(4) 0.027(4) -0.002(4)
C05B 0.068(6) 0.067(7) 0.070(6) 0.008(6) 0.024(5) -0.006(5)
C05C 0.088(7) 0.082(7) 0.094(7) -0.010(6) 0.020(6) 0.004(6)
C05D 0.072(6) 0.088(7) 0.082(7) 0.003(6) 0.020(6) -0.006(6)
C05E 0.090(6) 0.090(6) 0.090(6) 0.000(6) 0.025(5) -0.003(5)
C05F 0.082(6) 0.081(6) 0.091(6) -0.003(6) 0.023(5) 0.005(5)
C05G 0.085(6) 0.077(6) 0.093(6) -0.006(6) 0.023(5) 0.008(5)
C05H 0.092(6) 0.092(6) 0.091(6) -0.004(6) 0.026(5) 0.004(5)
C05I 0.071(5) 0.078(5) 0.077(5) 0.001(4) 0.027(4) -0.002(4)
C05J 0.092(7) 0.085(7) 0.096(7) 0.003(6) 0.022(6) 0.001(6)
C05L 0.087(7) 0.080(7) 0.092(7) -0.001(6) 0.022(6) 0.002(6)
C05M 0.083(7) 0.087(7) 0.091(7) -0.005(6) 0.022(6) 0.000(6)
C05N 0.090(6) 0.094(6) 0.095(6) -0.005(5) 0.032(5) 0.001(5)
C05O 0.072(5) 0.078(5) 0.077(5) 0.001(4) 0.028(4) -0.002(4)
C05P 0.081(6) 0.087(7) 0.088(7) -0.007(6) 0.027(6) 0.005(6)
C05S 0.082(6) 0.077(7) 0.092(7) -0.007(6) 0.026(6) 0.014(6)
C05T 0.093(7) 0.096(7) 0.090(7) 0.004(6) 0.033(6) -0.005(6)
C05V 0.072(5) 0.079(5) 0.077(5) 0.001(4) 0.028(4) -0.003(4)
C05X 0.092(7) 0.087(7) 0.091(7) 0.004(6) 0.021(6) 0.001(6)
C060 0.072(5) 0.078(5) 0.077(5) 0.001(4) 0.028(4) -0.001(4)
C061 0.090(6) 0.091(6) 0.091(6) -0.004(5) 0.028(5) 0.001(5)
O278 0.062(5) 0.078(6) 0.075(6) 0.001(5) 0.023(5) -0.004(5)
C7 0.073(5) 0.078(5) 0.077(5) 0.001(4) 0.026(4) -0.003(4)
C123 0.054(5) 0.057(6) 0.053(5) 0.001(5) 0.021(5) 0.005(5)
C28 0.072(5) 0.077(5) 0.076(5) 0.001(4) 0.027(4) -0.002(4)
C29 0.072(5) 0.078(5) 0.077(5) 0.001(4) 0.027(4) -0.002(4)
C56 0.073(5) 0.078(5) 0.078(5) 0.001(4) 0.026(4) -0.001(4)
C21 0.096(6) 0.096(6) 0.094(6) 0.000(6) 0.026(5) -0.001(6)
C35 0.091(8) 0.093(8) 0.093(8) 0.003(5) 0.027(5) 0.000(5)
C30 0.092(8) 0.093(8) 0.093(8) 0.003(5) 0.026(5) -0.001(5)
C33 0.091(8) 0.093(8) 0.093(8) 0.003(5) 0.027(5) -0.001(5)
C39 0.092(8) 0.093(8) 0.093(8) 0.003(5) 0.027(5) 0.000(5)
C44 0.092(8) 0.093(8) 0.093(8) 0.003(5) 0.027(5) -0.001(5)
C78 0.092(8) 0.093(8) 0.093(8) 0.003(5) 0.027(5) 0.000(5)
C83 0.092(8) 0.093(8) 0.092(8) 0.003(5) 0.027(5) 0.000(5)
C89 0.092(8) 0.093(8) 0.093(8) 0.003(5) 0.027(5) -0.001(5)
C128 0.092(8) 0.093(8) 0.093(8) 0.004(5) 0.026(5) -0.001(5)
Ag1 0.0469(7) 0.0573(9) 0.0617(9) -0.0079(7) 0.0207(6) -0.0048(6)

loop_
_atom_type_symbol
_atom_type_description
_atom_type_scat_dispersion_real
_atom_type_scat_dispersion_imag
_atom_type_scat_source
C C 0.0181 0.0091 'International Tables Vol C Tables 4.2.6.8 and 6.1.1.4'
H H 0.0000 0.0000 'International Tables Vol C Tables 4.2.6.8 and 6.1.1.4'
Ag Ag 0.1306 4.2820 'International Tables Vol C Tables 4.2.6.8 and 6.1.1.4'
Br Br -0.6763 1.2805 'International Tables Vol C Tables 4.2.6.8 and 6.1.1.4'
N N 0.0311 0.0180 'International Tables Vol C Tables 4.2.6.8 and 6.1.1.4'
O O 0.0492 0.0322 'International Tables Vol C Tables 4.2.6.8 and 6.1.1.4'
S S 0.3331 0.5567 'International Tables Vol C Tables 4.2.6.8 and 6.1.1.4'

loop_
_geom_angle_atom_site_label_1
_geom_angle_atom_site_label_2
_geom_angle_atom_site_label_3
_geom_angle
_geom_angle_site_symmetry_1
_geom_angle_site_symmetry_3
_geom_angle_publ_flag
S00Y Ag01 Ag0V 103.21(11) . . ?
S013 Ag01 Ag0V 90.64(12) 7_556 . ?
S013 Ag01 S00Y 118.43(16) 7_556 . ?
S013 Ag01 S017 141.00(15) 7_556 . ?
S017 Ag01 Ag0V 90.34(12) . . ?
S017 Ag01 S00Y 99.21(15) . . ?
Ag0C Ag02 Ag09 122.17(6) . 7_556 ?
Ag0C Ag02 Ag0R 55.71(5) . . ?
Ag0C Ag02 Ag0V 130.82(6) . . ?
Ag0R Ag02 Ag09 130.88(6) . 7_556 ?
Ag0R Ag02 Ag0V 88.33(6) . . ?
Ag0V Ag02 Ag09 55.39(5) . 7_556 ?
S015 Ag02 Ag09 47.04(11) . 7_556 ?
S015 Ag02 Ag0C 75.77(12) . . ?
S015 Ag02 Ag0R 111.14(11) . . ?
S015 Ag02 Ag0V 90.48(12) . . ?
S015 Ag02 S017 162.93(15) . . ?
S017 Ag02 Ag09 118.85(12) . 7_556 ?
S017 Ag02 Ag0C 118.97(12) . . ?
S017 Ag02 Ag0R 85.38(11) . . ?
S017 Ag02 Ag0V 85.61(12) . . ?
Ag0S Ag03 Ag0D 110.04(6) 7_556 . ?
S00Z Ag03 Ag0D 139.06(12) 7_556 . ?
S00Z Ag03 Ag0S 91.58(13) 7_556 7_556 ?
S012 Ag03 Ag0D 48.01(12) . . ?
S012 Ag03 Ag0S 102.49(13) . 7_556 ?
S012 Ag03 S00Z 160.16(15) . 7_556 ?
Ag05 Ag04 Ag0T 57.49(5) . . ?
Ag0R Ag04 Ag05 128.58(7) . . ?
Ag0R Ag04 Ag0T 88.26(6) . . ?
S00X Ag04 Ag05 49.48(12) . . ?
S00X Ag04 Ag0R 104.57(12) . . ?
S00X Ag04 Ag0T 94.26(12) . . ?
S00X Ag04 S011 164.67(17) . . ?
S011 Ag04 Ag05 117.84(12) . . ?
S011 Ag04 Ag0R 90.33(12) . . ?
S011 Ag04 Ag0T 82.43(12) . . ?
Ag0S Ag05 Ag04 133.95(7) . . ?
Ag0S Ag05 Ag0T 87.46(7) . . ?
Ag0T Ag05 Ag04 62.57(6) . . ?
S00X Ag05 Ag04 48.83(10) . . ?
S00X Ag05 Ag0S 109.04(13) . . ?
S00X Ag05 Ag0T 97.95(11) . . ?
S00X Ag05 S018 163.24(17) . . ?
S018 Ag05 Ag04 124.09(12) . . ?
S018 Ag05 Ag0S 86.41(13) . . ?
S018 Ag05 Ag0T 88.94(12) . . ?
Ag0U Ag06 Ag0D 57.99(6) . 7_556 ?
S00W Ag06 Ag0D 115.52(12) . 7_556 ?
S00W Ag06 Ag0U 95.24(11) . . ?
S00W Ag06 S00X 101.13(15) . . ?
S00W Ag06 S012 148.86(16) . 7_556 ?
S00X Ag06 Ag0D 136.34(12) . 7_556 ?
S00X Ag06 Ag0U 97.50(11) . . ?
S012 Ag06 Ag0D 45.58(11) 7_556 7_556 ?
S012 Ag06 Ag0U 91.51(12) 7_556 . ?
S012 Ag06 S00X 108.08(15) 7_556 . ?
Ag0T Ag07 Ag0F 59.50(6) . . ?
S011 Ag07 Ag0F 109.84(11) . . ?
S011 Ag07 Ag0T 88.61(12) . . ?
S011 Ag07 S015 94.83(15) . . ?
S015 Ag07 Ag0F 142.94(11) . . ?
S015 Ag07 Ag0T 95.21(12) . . ?
S016 Ag07 Ag0F 47.33(11) . . ?
S016 Ag07 Ag0T 97.43(13) . . ?
S016 Ag07 S011 143.24(16) . . ?
S016 Ag07 S015 120.44(15) . . ?
Br0P Ag08 Ag0U 89.96(7) 7_556 . ?
S00Y Ag08 Br0P 110.11(12) . 7_556 ?
S00Y Ag08 Ag0U 96.73(13) . . ?
S00Y Ag08 S010 157.92(17) . 7_556 ?
S010 Ag08 Br0P 88.74(12) 7_556 7_556 ?
S010 Ag08 Ag0U 94.62(13) 7_556 . ?
Br0Q Ag09 Ag02 133.49(6) 7_556 7_556 ?
Br0Q Ag09 Ag0V 91.96(7) 7_556 7_556 ?
Ag0V Ag09 Ag02 59.94(6) 7_556 7_556 ?
S00Z Ag09 Ag02 126.66(13) . 7_556 ?
S00Z Ag09 Br0Q 87.48(12) . 7_556 ?
S00Z Ag09 Ag0V 92.69(13) . 7_556 ?
S00Z Ag09 S015 163.25(15) . 7_556 ?
S015 Ag09 Ag02 45.83(12) 7_556 7_556 ?
S015 Ag09 Br0Q 107.90(12) 7_556 7_556 ?
S015 Ag09 Ag0V 93.36(12) 7_556 7_556 ?
Br0P Ag0A Ag0E 109.64(7) . . ?
Br0P Ag0A Ag0S 94.70(7) . . ?
Ag0S Ag0A Ag0E 61.03(6) . . ?
S013 Ag0A Ag0E 47.97(12) . . ?
S013 Ag0A Br0P 100.77(11) . . ?
S013 Ag0A Ag0S 108.55(13) . . ?
S013 Ag0A S018 161.70(16) . . ?
S018 Ag0A Ag0E 140.32(13) . . ?
S018 Ag0A Br0P 90.76(12) . . ?
S018 Ag0A Ag0S 84.34(13) . . ?
Ag0R Ag0B Ag1 68.16(6) . . ?
S00W Ag0B Ag0R 83.14(11) . . ?
S00W Ag0B Ag1 143.69(11) . . ?
S014 Ag0B Ag0R 110.75(13) . . ?
S014 Ag0B S00W 166.09(16) . . ?
S014 Ag0B Ag1 48.37(11) . . ?
Ag0R Ag0C Ag02 62.41(5) . . ?
S011 Ag0C Ag02 110.80(12) . . ?
S011 Ag0C Ag0R 95.96(12) . . ?
S011 Ag0C S019 158.23(17) . . ?
S011 Ag0C Ag1 109.49(11) . . ?
S019 Ag0C Ag02 90.74(12) . . ?
S019 Ag0C Ag0R 91.21(14) . . ?
S019 Ag0C Ag1 53.24(11) . . ?
Ag1 Ag0C Ag02 121.70(7) . . ?
Ag1 Ag0C Ag0R 73.18(6) . . ?
Ag03 Ag0D Ag06 85.57(5) . 7_556 ?
Ag0U Ag0D Ag03 92.03(7) 7_556 . ?
Ag0U Ag0D Ag06 52.99(5) 7_556 7_556 ?
S010 Ag0D Ag03 140.41(13) . . ?
S010 Ag0D Ag06 127.90(12) . 7_556 ?
S010 Ag0D Ag0U 93.63(12) . 7_556 ?
S010 Ag0D S012 170.18(17) . . ?
S012 Ag0D Ag03 48.52(12) . . ?
S012 Ag0D Ag06 48.51(11) . 7_556 ?
S012 Ag0D Ag0U 89.63(12) . 7_556 ?
Ag0S Ag0E Ag0A 56.25(5) . . ?
Ag0V Ag0E Ag0A 92.78(6) 7_556 . ?
Ag0V Ag0E Ag0S 86.45(7) 7_556 . ?
S00Z Ag0E Ag0A 139.75(13) . . ?
S00Z Ag0E Ag0S 84.65(12) . . ?
S00Z Ag0E Ag0V 94.00(11) . 7_556 ?
S00Z Ag0E S013 170.86(16) . . ?
S013 Ag0E Ag0A 48.03(11) . . ?
S013 Ag0E Ag0S 103.85(12) . . ?
S013 Ag0E Ag0V 89.92(11) . 7_556 ?
Ag07 Ag0F Ag0I 82.56(5) . . ?
Ag0T Ag0F Ag07 54.10(5) . . ?
Ag0T Ag0F Ag0I 96.29(6) . . ?
S016 Ag0F Ag07 48.14(12) . . ?
S016 Ag0F Ag0I 46.26(11) . . ?
S016 Ag0F Ag0T 93.41(12) . . ?
S018 Ag0F Ag07 127.47(13) . . ?
S018 Ag0F Ag0I 144.05(13) . . ?
S018 Ag0F Ag0T 89.25(12) . . ?
S018 Ag0F S016 168.93(17) . . ?
Ag0N Ag0G Ag0O 116.20(6) . . ?
Ag0N Ag0G Ag0R 87.35(7) . . ?
Ag0O Ag0G Ag0R 60.60(6) . . ?
S017 Ag0G Ag0N 123.42(13) . . ?
S017 Ag0G Ag0O 108.79(13) . . ?
S017 Ag0G Ag0R 86.30(12) . . ?
S01A Ag0G Ag0N 52.89(15) . . ?
S01A Ag0G Ag0O 74.02(14) . . ?
S01A Ag0G Ag0R 93.19(14) . . ?
S01A Ag0G S017 176.3(2) . . ?
Br0Q Ag0I Ag0F 102.09(7) . . ?
S010 Ag0I Ag0F 138.16(12) . . ?
S010 Ag0I Br0Q 89.23(13) . . ?
S016 Ag0I Ag0F 46.36(12) . . ?
S016 Ag0I Br0Q 99.13(13) . . ?
S016 Ag0I S010 169.43(18) . . ?
Ag0R Ag0J Ag0L 151.29(8) . . ?
Ag0R Ag0J Ag0T 117.25(10) . . ?
Ag0R Ag0J Ag0U 108.70(9) . . ?
Ag0R Ag0J Ag0V 115.40(9) . . ?
Ag0T Ag0J Ag0L 63.28(7) . . ?
Ag0T Ag0J Ag0U 107.07(9) . . ?
Ag0T Ag0J Ag0V 102.80(9) . . ?
Ag0U Ag0J Ag0L 50.22(7) . . ?
Ag0V Ag0J Ag0L 90.99(7) . . ?
Ag0V Ag0J Ag0U 104.62(9) . . ?
Ag0L Ag0K Ag0L 89.56(7) 7_556 . ?
Ag0L Ag0K Ag0M 60.47(7) 7_556 7_556 ?
Ag0L Ag0K Ag0M 59.31(7) 7_556 . ?
Ag0L Ag0K Ag0V 89.86(8) . . ?
Ag0L Ag0K Ag0V 96.91(8) 7_556 . ?
Ag0M Ag0K Ag0L 59.93(7) . . ?
Ag0M Ag0K Ag0L 59.22(7) 7_556 . ?
Ag0M Ag0K Ag0M 89.51(7) 7_556 . ?
Ag0M Ag0K Ag0V 50.45(6) . . ?
Ag0M Ag0K Ag0V 139.36(9) 7_556 . ?
Br0Q Ag0K Ag0L 89.08(8) . 7_556 ?
Br0Q Ag0K Ag0L 176.91(11) . . ?
Br0Q Ag0K Ag0M 117.72(10) . 7_556 ?
Br0Q Ag0K Ag0M 121.50(9) . . ?
Br0Q Ag0K Ag0T 109.53(9) . . ?
Br0Q Ag0K Ag0V 93.07(8) . . ?
Ag0T Ag0K Ag0L 160.73(8) . 7_556 ?
Ag0T Ag0K Ag0L 71.59(7) . . ?
Ag0T Ag0K Ag0M 111.64(9) . . ?
Ag0T Ag0K Ag0M 104.67(8) . 7_556 ?
Ag0T Ag0K Ag0V 87.29(8) . . ?
Ag0K Ag0L Ag0J 131.03(8) 7_556 . ?
Ag0K Ag0L Ag0J 71.18(6) . . ?
Ag0K Ag0L Ag0K 90.44(6) 7_556 . ?
Ag0K Ag0L Ag0M 59.82(6) 7_556 . ?
Ag0K Ag0L Ag0T 142.77(8) 7_556 . ?
Ag0K Ag0L Ag0T 52.52(6) . . ?
Ag0M Ag0L Ag0J 71.92(6) . . ?
Ag0M Ag0L Ag0J 130.37(8) 7_556 . ?
Ag0M Ag0L Ag0K 59.94(7) . . ?
Ag0M Ag0L Ag0K 60.73(7) 7_556 7_556 ?
Ag0M Ag0L Ag0K 59.95(7) 7_556 . ?
Ag0M Ag0L Ag0M 89.94(7) 7_556 . ?
Ag0M Ag0L Ag0T 92.57(8) 7_556 . ?
Ag0M Ag0L Ag0T 97.83(7) . . ?
Ag0S Ag0L Ag0J 122.10(8) . . ?
Ag0S Ag0L Ag0K 118.24(10) . . ?
Ag0S Ag0L Ag0K 106.69(9) . 7_556 ?
Ag0S Ag0L Ag0M 77.78(8) . 7_556 ?
Ag0S Ag0L Ag0M 165.44(10) . . ?
Ag0S Ag0L Ag0T 90.60(8) . . ?
Ag0T Ag0L Ag0J 47.54(6) . . ?
Ag0U Ag0L Ag0J 51.23(7) . . ?
Ag0U Ag0L Ag0K 109.70(10) . 7_556 ?
Ag0U Ag0L Ag0K 118.23(9) . . ?
Ag0U Ag0L Ag0M 80.76(8) . . ?
Ag0U Ag0L Ag0M 169.42(10) . 7_556 ?
Ag0U Ag0L Ag0S 110.65(8) . . ?
Ag0U Ag0L Ag0T 93.69(8) . . ?
Ag0K Ag0M Ag0K 90.49(7) 7_556 . ?
Ag0K Ag0M Ag0L 59.71(6) 7_556 . ?
Ag0K Ag0M Ag0S 88.75(8) . 7_556 ?
Ag0K Ag0M Ag0S 98.06(8) 7_556 7_556 ?
Ag0L Ag0M Ag0K 60.83(6) 7_556 7_556 ?
Ag0L Ag0M Ag0K 60.13(6) . . ?
Ag0L Ag0M Ag0K 59.95(7) 7_556 . ?
Ag0L Ag0M Ag0L 90.05(7) 7_556 . ?
Ag0L Ag0M Ag0S 139.08(9) . 7_556 ?
Ag0L Ag0M Ag0S 49.66(6) 7_556 7_556 ?
Br0P Ag0M Ag0K 81.83(8) 7_556 7_556 ?
Br0P Ag0M Ag0K 172.30(10) 7_556 . ?
Br0P Ag0M Ag0L 115.90(9) 7_556 7_556 ?
Br0P Ag0M Ag0L 114.79(9) 7_556 . ?
Br0P Ag0M Ag0S 92.81(8) 7_556 7_556 ?
Br0P Ag0M Ag0V 112.72(9) 7_556 . ?
Ag0V Ag0M Ag0K 74.81(8) . . ?
Ag0V Ag0M Ag0K 163.51(10) . 7_556 ?
Ag0V Ag0M Ag0L 105.47(9) . . ?
Ag0V Ag0M Ag0L 115.46(10) . 7_556 ?
Ag0V Ag0M Ag0S 89.22(8) . 7_556 ?
S019 Ag0N Ag0G 92.90(14) . . ?
S019 Ag0N O020 116.1(5) . . ?
S019 Ag0N Ag1 54.49(11) . . ?
S01A Ag0N Ag0G 52.19(13) . . ?
S01A Ag0N S019 135.02(19) . . ?
S01A Ag0N O020 102.2(4) . . ?
S01A Ag0N Ag1 102.57(14) . . ?
O020 Ag0N Ag0G 151.0(4) . . ?
O020 Ag0N Ag1 93.8(4) . . ?
O278 Ag0N Ag0G 125.6(4) . . ?
O278 Ag0N S019 102.2(5) . . ?
O278 Ag0N S01A 120.7(5) . . ?
O278 Ag0N O020 50.8(5) . . ?
O278 Ag0N Ag1 127.0(5) . . ?
Ag1 Ag0N Ag0G 104.29(8) . . ?
Ag0G Ag0O Ag0R 59.79(6) . . ?
S00W Ag0O Ag0G 122.09(13) . . ?
S00W Ag0O Ag0R 81.00(12) . . ?
S00Y Ag0O Ag0G 81.46(12) . . ?
S00Y Ag0O Ag0R 106.98(13) . . ?
S00Y Ag0O S00W 154.70(19) . . ?
Ag0A Br0P Ag08 126.35(8) . 7_556 ?
Ag0M Br0P Ag08 97.25(8) 7_556 7_556 ?
Ag0M Br0P Ag0A 87.21(8) 7_556 . ?
Ag09 Br0Q Ag0I 127.41(9) 7_556 . ?
Ag0K Br0Q Ag09 91.57(8) . 7_556 ?
Ag0K Br0Q Ag0I 99.44(8) . . ?
Ag02 Ag0R Ag04 110.14(8) . . ?
Ag02 Ag0R Ag0O 115.13(7) . . ?
Ag04 Ag0R Ag0O 123.69(8) . . ?
Ag0B Ag0R Ag02 161.50(9) . . ?
Ag0B Ag0R Ag04 71.17(6) . . ?
Ag0B Ag0R Ag0G 100.36(8) . . ?
Ag0B Ag0R Ag0O 75.93(6) . . ?
Ag0C Ag0R Ag02 61.88(5) . . ?
Ag0C Ag0R Ag04 72.64(6) . . ?
Ag0C Ag0R Ag0B 102.49(8) . . ?
Ag0C Ag0R Ag0G 102.15(7) . . ?
Ag0C Ag0R Ag0O 160.37(10) . . ?
Ag0G Ag0R Ag02 75.22(6) . . ?
Ag0G Ag0R Ag04 168.25(9) . . ?
Ag0G Ag0R Ag0O 59.61(7) . . ?
Ag0J Ag0R Ag02 73.39(7) . . ?
Ag0J Ag0R Ag04 74.43(7) . . ?
Ag0J Ag0R Ag0B 123.38(8) . . ?
Ag0J Ag0R Ag0C 108.35(9) . . ?
Ag0J Ag0R Ag0G 117.32(9) . . ?
Ag0J Ag0R Ag0O 87.98(9) . . ?
Ag03 Ag0S Ag05 123.01(9) 7_556 . ?
Ag03 Ag0S Ag0A 138.53(9) 7_556 . ?
Ag03 Ag0S Ag0E 78.86(6) 7_556 . ?
Ag03 Ag0S Ag0M 116.28(8) 7_556 7_556 ?
Ag05 Ag0S Ag0A 82.16(7) . . ?
Ag05 Ag0S Ag0E 138.23(9) . . ?
Ag05 Ag0S Ag0M 112.69(8) . 7_556 ?
Ag0A Ag0S Ag0E 62.71(6) . . ?
Ag0A Ag0S Ag0M 73.24(6) . 7_556 ?
Ag0E Ag0S Ag0M 79.58(6) . 7_556 ?
Ag0L Ag0S Ag03 95.22(9) . 7_556 ?
Ag0L Ag0S Ag05 92.14(8) . . ?
Ag0L Ag0S Ag0A 118.04(9) . . ?
Ag0L Ag0S Ag0E 123.25(9) . . ?
Ag0L Ag0S Ag0M 52.56(6) . 7_556 ?
Ag05 Ag0T Ag04 59.94(5) . . ?
Ag05 Ag0T Ag0F 75.48(6) . . ?
Ag05 Ag0T Ag0L 79.56(6) . . ?
Ag07 Ag0T Ag04 80.64(7) . . ?
Ag07 Ag0T Ag05 114.88(8) . . ?
Ag07 Ag0T Ag0F 66.40(6) . . ?
Ag07 Ag0T Ag0L 165.08(9) . . ?
Ag0F Ag0T Ag04 104.33(7) . . ?
Ag0F Ag0T Ag0L 116.61(8) . . ?
Ag0J Ag0T Ag04 71.94(7) . . ?
Ag0J Ag0T Ag05 105.73(8) . . ?
Ag0J Ag0T Ag07 108.22(9) . . ?
Ag0J Ag0T Ag0F 174.16(10) . . ?
Ag0J Ag0T Ag0K 85.25(9) . . ?
Ag0J Ag0T Ag0L 69.18(7) . . ?
Ag0K Ag0T Ag04 157.06(10) . . ?
Ag0K Ag0T Ag05 127.09(9) . . ?
Ag0K Ag0T Ag07 109.69(8) . . ?
Ag0K Ag0T Ag0F 98.60(9) . . ?
Ag0K Ag0T Ag0L 55.89(6) . . ?
Ag0L Ag0T Ag04 111.39(8) . . ?
Ag06 Ag0U Ag08 113.18(9) . . ?
Ag06 Ag0U Ag0D 69.01(6) . 7_556 ?
Ag08 Ag0U Ag0D 73.20(6) . 7_556 ?
Ag0J Ag0U Ag06 105.29(9) . . ?
Ag0J Ag0U Ag08 111.79(8) . . ?
Ag0J Ag0U Ag0D 173.89(10) . 7_556 ?
Ag0L Ag0U Ag06 115.48(9) . . ?
Ag0L Ag0U Ag08 124.86(10) . . ?
Ag0L Ag0U Ag0D 101.67(9) . 7_556 ?
Ag0L Ag0U Ag0J 78.55(8) . . ?
Ag01 Ag0V Ag02 79.18(7) . . ?
Ag01 Ag0V Ag09 118.21(8) . 7_556 ?
Ag01 Ag0V Ag0E 71.45(6) . 7_556 ?
Ag01 Ag0V Ag0K 163.43(9) . . ?
Ag02 Ag0V Ag0K 114.28(8) . . ?
Ag09 Ag0V Ag02 64.66(6) 7_556 . ?
Ag09 Ag0V Ag0K 77.55(7) 7_556 . ?
Ag0E Ag0V Ag02 106.27(7) 7_556 . ?
Ag0E Ag0V Ag09 73.04(6) 7_556 7_556 ?
Ag0E Ag0V Ag0K 111.42(8) 7_556 . ?
Ag0J Ag0V Ag01 103.58(9) . . ?
Ag0J Ag0V Ag02 71.41(7) . . ?
Ag0J Ag0V Ag09 109.29(9) . 7_556 ?
Ag0J Ag0V Ag0E 174.95(11) . 7_556 ?
Ag0J Ag0V Ag0K 73.59(7) . . ?
Ag0M Ag0V Ag01 109.19(9) . . ?
Ag0M Ag0V Ag02 157.93(9) . . ?
Ag0M Ag0V Ag09 123.30(10) . 7_556 ?
Ag0M Ag0V Ag0E 95.79(9) . 7_556 ?
Ag0M Ag0V Ag0J 86.65(8) . . ?
Ag0M Ag0V Ag0K 54.74(6) . . ?
Ag0B S00W Ag06 108.70(18) . . ?
Ag0B S00W Ag0O 105.41(17) . . ?
Ag0O S00W Ag06 110.46(18) . . ?
C01S S00W Ag06 111.7(7) . . ?
C01S S00W Ag0B 108.1(7) . . ?
C01S S00W Ag0O 112.2(7) . . ?
Ag04 S00X Ag05 81.69(14) . . ?
Ag04 S00X Ag06 122.06(17) . . ?
Ag05 S00X Ag06 121.81(19) . . ?
C01Q S00X Ag04 110.9(6) . . ?
C01Q S00X Ag05 107.5(7) . . ?
C01Q S00X Ag06 109.9(7) . . ?
Ag08 S00Y Ag01 115.56(19) . . ?
Ag0O S00Y Ag01 122.8(2) . . ?
Ag0O S00Y Ag08 93.25(15) . . ?
C02A S00Y Ag01 103.9(7) . . ?
C02A S00Y Ag08 106.4(8) . . ?
C02A S00Y Ag0O 114.1(8) . . ?
Ag09 S00Z Ag03 107.41(16) . 7_556 ?
Ag0E S00Z Ag03 104.14(18) . 7_556 ?
Ag0E S00Z Ag09 96.24(16) . . ?
C01U S00Z Ag03 114.6(8) . 7_556 ?
C01U S00Z Ag09 121.5(8) . . ?
C01U S00Z Ag0E 110.1(8) . . ?
Ag0D S010 Ag08 95.34(17) . 7_556 ?
Ag0D S010 Ag0I 107.78(19) . . ?
Ag0I S010 Ag08 107.43(17) . 7_556 ?
C01T S010 Ag08 113.5(7) . 7_556 ?
C01T S010 Ag0D 110.2(7) . . ?
C01T S010 Ag0I 119.8(7) . . ?
Ag04 S011 Ag07 107.96(18) . . ?
Ag0C S011 Ag04 96.44(17) . . ?
Ag0C S011 Ag07 106.96(16) . . ?
C01M S011 Ag04 107.2(7) . . ?
C01M S011 Ag07 122.4(7) . . ?
C01M S011 Ag0C 112.8(7) . . ?
Ag03 S012 Ag06 129.08(18) . 7_556 ?
Ag0D S012 Ag03 83.47(15) . . ?
Ag0D S012 Ag06 85.92(14) . 7_556 ?
C02I S012 Ag03 112.0(6) . . ?
C02I S012 Ag06 118.3(6) . 7_556 ?
C02I S012 Ag0D 111.1(6) . . ?
Ag0A S013 Ag01 126.67(17) . 7_556 ?
Ag0E S013 Ag01 90.23(16) . 7_556 ?
Ag0E S013 Ag0A 84.00(16) . . ?
C02Y S013 Ag01 115.9(5) . 7_556 ?
C02Y S013 Ag0A 116.3(5) . . ?
C02Y S013 Ag0E 107.5(5) . . ?
C01X S014 Ag0B 108.3(7) . . ?
C01X S014 Ag1 106.6(6) . . ?
Ag1 S014 Ag0B 81.84(16) . . ?
Ag02 S015 Ag07 126.34(18) . . ?
Ag02 S015 Ag09 87.13(16) . 7_556 ?
Ag09 S015 Ag07 116.22(18) 7_556 . ?
C02H S015 Ag02 111.0(7) . . ?
C02H S015 Ag07 109.0(6) . . ?
C02H S015 Ag09 103.6(6) . 7_556 ?
Ag0F S016 Ag07 84.54(16) . . ?
Ag0I S016 Ag07 127.5(2) . . ?
Ag0I S016 Ag0F 87.38(16) . . ?
C01N S016 Ag07 112.0(7) . . ?
C01N S016 Ag0F 107.9(6) . . ?
C01N S016 Ag0I 119.8(7) . . ?
Ag02 S017 Ag01 104.84(17) . . ?
Ag0G S017 Ag01 107.41(18) . . ?
Ag0G S017 Ag02 105.92(17) . . ?
C123 S017 Ag01 118.2(5) . . ?
C123 S017 Ag02 109.2(6) . . ?
C123 S017 Ag0G 110.5(5) . . ?
Ag05 S018 Ag0A 106.87(18) . . ?
Ag0F S018 Ag05 102.25(16) . . ?
Ag0F S018 Ag0A 103.79(18) . . ?
C02N S018 Ag05 114.8(7) . . ?
C02N S018 Ag0A 114.0(6) . . ?
C02N S018 Ag0F 114.0(6) . . ?
Ag0N S019 Ag0C 127.4(2) . . ?
C01O S019 Ag0C 111.6(6) . . ?
C01O S019 Ag0N 113.9(6) . . ?
C01O S019 Ag1 104.7(5) . . ?
Ag1 S019 Ag0C 73.09(14) . . ?
Ag1 S019 Ag0N 70.95(14) . . ?
Ag0G S01A Ag0N 74.92(15) . . ?
C056 S01A Ag0G 112.1(8) . . ?
C056 S01A Ag0N 103.8(8) . . ?
O020 N01J O025 122.8(18) . . ?
O020 N01J O278 118.8(18) . . ?
O278 N01J O025 117.7(16) . . ?
C02B C01M S011 108.2(15) . . ?
C02E C01M S011 112.5(15) . . ?
C02E C01M C02B 109.2(16) . . ?
C02E C01M C032 110.3(19) . . ?
C032 C01M S011 108.4(13) . . ?
C032 C01M C02B 108.1(17) . . ?
C02C C01N S016 111.6(15) . . ?
C02T C01N S016 113.4(14) . . ?
C02T C01N C02C 104.9(17) . . ?
C02T C01N C03A 108.3(18) . . ?
C03A C01N S016 109.2(15) . . ?
C03A C01N C02C 109.2(17) . . ?
C028 C01O S019 111.9(12) . . ?
C028 C01O C02F 108.7(15) . . ?
C02F C01O S019 107.0(13) . . ?
C03O C01O S019 111.2(13) . . ?
C03O C01O C028 110.3(16) . . ?
C03O C01O C02F 107.6(15) . . ?
C01X C01P C01Z 111.0(17) . . ?
C02V C01Q S00X 110.1(13) . . ?
C02V C01Q C037 109.4(16) . . ?
C037 C01Q S00X 109.5(14) . . ?
C039 C01Q S00X 112.9(12) . . ?
C039 C01Q C02V 107.3(17) . . ?
C039 C01Q C037 107.6(17) . . ?
C02J C01S S00W 108.2(15) . . ?
C02J C01S C02U 105.9(18) . . ?
C02U C01S S00W 110.0(13) . . ?
C033 C01S S00W 109.2(15) . . ?
C033 C01S C02J 112.5(17) . . ?
C033 C01S C02U 111.0(19) . . ?
C023 C01T S010 108.1(14) . . ?
C02L C01T S010 111.7(16) . . ?
C02L C01T C023 106(2) . . ?
C03D C01T S010 107.5(16) . . ?
C03D C01T C023 111.1(19) . . ?
C03D C01T C02L 112.5(18) . . ?
C02R C01U S00Z 110.8(14) . . ?
C02R C01U C04N 109.3(19) . . ?
C02Z C01U S00Z 110.4(15) . . ?
C02Z C01U C02R 110(2) . . ?
C02Z C01U C04N 110.0(19) . . ?
C04N C01U S00Z 106.6(16) . . ?
C02H C01V C03R 109.6(18) . . ?
C01P C01X S014 113.8(14) . . ?
C01P C01X C046 111.5(17) . . ?
C02M C01X S014 106.1(13) . . ?
C02M C01X C01P 109.8(17) . . ?
C02M C01X C046 107.9(17) . . ?
C046 C01X S014 107.4(14) . . ?
C02D C01Y C02W 111.8(16) . . ?
C02D C01Y C03O 112.7(16) . . ?
C03O C01Y C02W 108.4(16) . . ?
C01P C01Z C034 110.6(16) . . ?
C01P C01Z C03B 108.6(16) . . ?
C034 C01Z C03B 105.4(17) . . ?
N01J O020 Ag0N 90.0(12) . . ?
C02K C021 C026 107.1(16) . . ?
C02X C021 C026 107.1(15) . . ?
C02X C021 C02K 110.3(18) . . ?
C024 C022 C02D 110.9(15) . . ?
C028 C022 C024 109.5(17) . . ?
C028 C022 C02D 108.5(16) . . ?
C01T C023 C03K 112.5(18) . . ?
C022 C024 C029 105.7(16) . . ?
C123 C026 C021 111.3(14) . . ?
C031 C027 C123 111.3(16) . . ?
C022 C028 C01O 111.3(15) . . ?
C02F C029 C024 109.9(16) . . ?
C02F C029 C02W 109.1(17) . . ?
C02W C029 C024 109.9(17) . . ?
C03P C02A S00Y 112.2(19) . . ?
C03P C02A C04E 112(2) . . ?
C03W C02A S00Y 107.8(18) . . ?
C03W C02A C03P 108(2) . . ?
C03W C02A C04E 107(2) . . ?
C04E C02A S00Y 109.6(16) . . ?
C02O C02B C01M 108.5(18) . . ?
C01N C02C C03I 111.1(19) . . ?
C01Y C02D C022 107.2(17) . . ?
C01M C02E C04F 113.3(18) . . ?
C029 C02F C01O 111.8(17) . . ?
C03J C02G C02H 107.1(16) . . ?
C01V C02H S015 112.0(15) . . ?
C01V C02H C02G 107.8(17) . . ?
C01V C02H C038 113.0(16) . . ?
C02G C02H S015 107.2(12) . . ?
C038 C02H S015 106.1(14) . . ?
C038 C02H C02G 110.6(19) . . ?
C7 C02I S012 110.2(11) . . ?
C7 C02I C29 109.6(5) . . ?
C28 C02I S012 111.5(10) . . ?
C28 C02I C7 109.6(6) . . ?
C28 C02I C29 109.5(5) . . ?
C29 C02I S012 106.4(10) . . ?
C35 C02I S012 105.7(12) . . ?
C35 C02I C33 110.2(6) . . ?
C35 C02I C83 109.2(6) . . ?
C33 C02I S012 114.0(12) . . ?
C33 C02I C83 108.9(6) . . ?
C83 C02I S012 108.8(13) . . ?
C03C C02J C01S 106.3(18) . . ?
C031 C02K C021 110.5(18) . . ?
C01T C02L C04B 112(2) . . ?
C01X C02M C03G 112.3(17) . . ?
C03Z C02N S018 108.9(14) . . ?
C03Z C02N C04A 106.2(19) . . ?
C04A C02N S018 110.4(14) . . ?
C04K C02N S018 110.4(13) . . ?
C04K C02N C03Z 112(2) . . ?
C04K C02N C04A 109.0(18) . . ?
C02B C02O C04J 107.8(17) . . ?
C054 C02O C02B 110.0(18) . . ?
C054 C02O C04J 108(2) . . ?
C036 C02P C039 109.0(17) . . ?
C057 C02P C036 109.6(18) . . ?
C057 C02P C039 111.1(18) . . ?
C035 C02Q C123 110.8(15) . . ?
C03T C02R C01U 109.9(18) . . ?
C03M C02S C03C 108.0(17) . . ?
C047 C02T C01N 114.7(19) . . ?
C04Y C02U C01S 109.4(17) . . ?
C01Q C02V C04W 113.0(17) . . ?
C029 C02W C01Y 108.6(15) . . ?
C035 C02X C021 108.7(19) . . ?
C05M C02Y S013 111.5(9) . . ?
C05P C02Y S013 110.0(9) . . ?
C05P C02Y C05M 110.3(6) . . ?
C05P C02Y C061 110.1(6) . . ?
C061 C02Y S013 105.8(9) . . ?
C061 C02Y C05M 109.0(6) . . ?
C044 C02Z C01U 112(2) . . ?
C027 C031 C02K 111.5(19) . . ?
C027 C031 C03L 108.9(19) . . ?
C03L C031 C02K 109(2) . . ?
C01M C032 C03H 109.4(16) . . ?
C01S C033 C03M 107.1(18) . . ?
C03G C034 C01Z 113.2(17) . . ?
C02Q C035 C02X 111.8(19) . . ?
C02Q C035 C03L 106.8(19) . . ?
C02X C035 C03L 109.3(18) . . ?
C049 C036 C02P 111.8(18) . . ?
C049 C037 C01Q 109.7(18) . . ?
C02H C038 C03Q 107.5(18) . . ?
C01Q C039 C02P 109.6(15) . . ?
C01N C03A C04C 107.3(18) . . ?
C03N C03B C01Z 108.9(17) . . ?
C02S C03C C02J 111.0(18) . . ?
C02S C03C C051 113(2) . . ?
C051 C03C C02J 111.9(17) . . ?
C01T C03D C04T 109.2(19) . . ?
C04F C03E C03H 109(2) . . ?
C02M C03G C04Z 105.4(18) . . ?
C034 C03G C02M 109.0(19) . . ?
C034 C03G C04Z 107.5(17) . . ?
C03E C03H C032 104.6(17) . . ?
C04J C03H C032 109.9(19) . . ?
C04J C03H C03E 113.4(19) . . ?
C02C C03I C04M 108(2) . . ?
C048 C03I C02C 108(2) . . ?
C048 C03I C04M 112(2) . . ?
C02G C03J C03S 110.2(19) . . ?
C03U C03J C02G 111(2) . . ?
C03U C03J C03S 106.9(18) . . ?
C023 C03K C03V 104.3(19) . . ?
C023 C03K C040 109(2) . . ?
C040 C03K C03V 111.6(19) . . ?
C031 C03L C035 112(2) . . ?
C02S C03M C033 112.6(19) . . ?
C02S C03M C043 112(2) . . ?
C043 C03M C033 106.6(17) . . ?
C03B C03N C046 109.5(18) . . ?
C04Z C03N C03B 112.9(19) . . ?
C04Z C03N C046 105.6(18) . . ?
C01O C03O C01Y 108.4(16) . . ?
C02A C03P C04I 109(2) . . ?
C03S C03Q C038 110.5(19) . . ?
C03S C03Q C041 111(2) . . ?
C041 C03Q C038 104.0(19) . . ?
C03U C03R C01V 105.9(16) . . ?
C03U C03R C041 111(2) . . ?
C041 C03R C01V 110.3(18) . . ?
C03Q C03S C03J 113(2) . . ?
C02R C03T C042 108(2) . . ?
C02R C03T C053 109(2) . . ?
C042 C03T C053 110(2) . . ?
C03J C03U C03R 112.0(19) . . ?
C04B C03V C03K 107(2) . . ?
C02A C03W C05F 108(2) . . ?
C04K C03X C04P 112.4(19) . . ?
C05C C03X C04K 108(2) . . ?
C05C C03X C04P 114(2) . . ?
C04W C03Y C049 110.2(18) . . ?
C05G C03Z C02N 110(2) . . ?
C04T C040 C03K 107.3(19) . . ?
C03R C041 C03Q 108.9(18) . . ?
C03T C042 C044 111(2) . . ?
C03M C043 C04Y 108(2) . . ?
C02Z C044 C042 108(2) . . ?
C02Z C044 C05D 108(2) . . ?
C042 C044 C05D 107(2) . . ?
C01X C046 C03N 109.1(17) . . ?
C02T C047 C048 107(2) . . ?
C02T C047 C04G 110.3(19) . . ?
C04G C047 C048 110(2) . . ?
C03I C048 C047 108(2) . . ?
C036 C049 C037 106.9(16) . . ?
C036 C049 C03Y 109.0(19) . . ?
C03Y C049 C037 113.4(18) . . ?
C058 C04A C02N 111.0(19) . . ?
C02L C04B C03V 107.6(19) . . ?
C02L C04B C055 110(2) . . ?
C055 C04B C03V 111(2) . . ?
C04G C04C C03A 109(2) . . ?
C04M C04C C03A 113(2) . . ?
C04M C04C C04G 117(2) . . ?
C04O C04D C04H 110(2) . . ?
C04R C04D C04H 109(2) . . ?
C04R C04D C04O 108(2) . . ?
C02A C04E C04L 109(2) . . ?
C02E C04F C054 106.0(19) . . ?
C03E C04F C02E 109.1(18) . . ?
C03E C04F C054 109.3(19) . . ?
C04C C04G C047 103.6(19) . . ?
C04S C04H C04D 108(2) . . ?
C05J C04I C03P 109(3) . . ?
C05J C04I C05X 106(3) . . ?
C05X C04I C03P 115(2) . . ?
C03H C04J C02O 111.3(19) . . ?
C02N C04K C03X 106.5(19) . . ?
C05L C04L C04E 114(3) . . ?
C05L C04L C05X 105(2) . . ?
C05X C04L C04E 109(2) . . ?
C04C C04M C03I 107(2) . . ?
C01U C04N C050 108(2) . . ?
C056 C04O C04D 109(2) . . ?
C03X C04P C058 105(2) . . ?
C04R C04Q C04U 105(2) . . ?
C04X C04Q C04R 111(2) . . ?
C04X C04Q C04U 107(2) . . ?
C04D C04R C04Q 114(2) . . ?
C04X C04S C04H 109(2) . . ?
C04X C04S C05B 109(2) . . ?
C05B C04S C04H 109(2) . . ?
C040 C04T C03D 109.6(17) . . ?
C040 C04T C055 112(2) . . ?
C055 C04T C03D 107.2(19) . . ?
C056 C04U C04Q 110(2) . . ?
C05E C04V C21 108.8(5) . . ?
C02V C04W C057 104.9(16) . . ?
C03Y C04W C02V 110.1(19) . . ?
C03Y C04W C057 109.3(19) . . ?
C04Q C04X C04S 112(2) . . ?
C02U C04Y C043 107.2(19) . . ?
C051 C04Y C02U 108(2) . . ?
C051 C04Y C043 113.1(19) . . ?
C03N C04Z C03G 111.8(19) . . ?
C053 C050 C04N 112(2) . . ?
C053 C050 C05D 114(3) . . ?
C05D C050 C04N 104(2) . . ?
C03C C051 C04Y 106.4(19) . . ?
C050 C053 C03T 112(2) . . ?
C02O C054 C04F 112.7(18) . . ?
C04B C055 C04T 109.8(18) . . ?
C04O C056 S01A 112.5(17) . . ?
C04O C056 C04U 111(2) . . ?
C04O C056 C05B 112(2) . . ?
C04U C056 S01A 107.6(18) . . ?
C05B C056 S01A 108.3(17) . . ?
C05B C056 C04U 105(2) . . ?
C02P C057 C04W 108.2(18) . . ?
C04A C058 C04P 109(2) . . ?
C04A C058 C05S 106.4(19) . . ?
C04P C058 C05S 116(2) . . ?
C05I C05A C05O 110.1(6) . . ?
C05I C05A C28 109.4(6) . . ?
C05O C05A C28 109.2(6) . . ?
C056 C05B C04S 111(2) . . ?
C03X C05C C05G 108(2) . . ?
C050 C05D C044 109(2) . . ?
C04V C05E C05M 107.3(7) . . ?
C05T C05E C04V 111.4(6) . . ?
C05T C05E C05M 110.4(6) . . ?
C05J C05F C03W 113(3) . . ?
C05L C05F C03W 114(2) . . ?
C05L C05F C05J 106(3) . . ?
C03Z C05G C05C 107(2) . . ?
C03Z C05G C05S 107(2) . . ?
C05C C05G C05S 115(2) . . ?
C05N C05H C05P 109.5(5) . . ?
C05N C05H C05T 108.9(6) . . ?
C05P C05H C05T 108.3(6) . . ?
C56 C05I C05A 109.1(4) . . ?
C04I C05J C05F 110(3) . . ?
C05F C05L C04L 108(3) . . ?
C05E C05M C02Y 108.7(5) . . ?
C21 C05N C05H 109.7(4) . . ?
C05V C05O C05A 109.4(4) . . ?
C02Y C05P C05H 109.6(4) . . ?
C05G C05S C058 107(2) . . ?
C05E C05T C05H 109.9(4) . . ?
C05O C05V C060 110.1(6) . . ?
C05O C05V C7 108.7(7) . . ?
C7 C05V C060 110.0(6) . . ?
C04I C05X C04L 108(3) . . ?
C56 C060 C05V 109.1(4) . . ?
C21 C061 C02Y 108.7(4) . . ?
N01J O278 Ag0N 99.7(11) . . ?
C05V C7 C02I 109.4(4) . . ?
C026 C123 S017 108.8(10) . . ?
C026 C123 C027 107.1(14) . . ?
C026 C123 C02Q 108.9(15) . . ?
C027 C123 S017 112.9(11) . . ?
C02Q C123 S017 110.9(11) . . ?
C02Q C123 C027 108.2(15) . . ?
C02I C28 C05A 109.0(4) . . ?
C56 C29 C02I 109.1(4) . . ?
C05I C56 C060 109.5(6) . . ?
C05I C56 C29 109.9(6) . . ?
C060 C56 C29 109.7(6) . . ?
C05N C21 C04V 110.8(6) . . ?
C05N C21 C061 110.0(6) . . ?
C061 C21 C04V 108.8(6) . . ?
C30 C35 C02I 110.1(5) . . ?
C35 C30 C44 109.2(7) . . ?
C39 C30 C35 108.7(7) . . ?
C39 C30 C44 109.2(7) . . ?
C02I C33 C128 108.6(4) . . ?
C30 C39 C78 110.1(4) . . ?
C128 C44 C30 109.8(4) . . ?
C83 C78 C39 109.7(6) . . ?
C83 C78 C89 108.5(7) . . ?
C89 C78 C39 110.7(6) . . ?
C78 C83 C02I 109.6(4) . . ?
C78 C89 C128 108.9(5) . . ?
C44 C128 C33 109.9(6) . . ?
C44 C128 C89 110.5(6) . . ?
C89 C128 C33 108.8(6) . . ?
Ag0C Ag1 Ag0B 102.68(6) . . ?
Ag0N Ag1 Ag0B 98.86(7) . . ?
Ag0N Ag1 Ag0C 99.55(6) . . ?
S014 Ag1 Ag0B 49.79(13) . . ?
S014 Ag1 Ag0C 122.89(14) . . ?
S014 Ag1 Ag0N 129.58(14) . . ?
S014 Ag1 S019 175.8(2) . . ?
S019 Ag1 Ag0B 131.63(14) . . ?
S019 Ag1 Ag0C 53.67(13) . . ?
S019 Ag1 Ag0N 54.56(13) . . ?

loop_
_geom_bond_atom_site_label_1
_geom_bond_atom_site_label_2
_geom_bond_distance
_geom_bond_site_symmetry_2
_geom_bond_publ_flag
Ag01 Ag0V 2.927(3) . ?
Ag01 S00Y 2.612(4) . ?
Ag01 S013 2.489(4) 7_556 ?
Ag01 S017 2.507(5) . ?
Ag02 Ag09 3.342(2) 7_556 ?
Ag02 Ag0C 3.127(2) . ?
Ag02 Ag0R 3.142(2) . ?
Ag02 Ag0V 3.200(3) . ?
Ag02 S015 2.400(5) . ?
Ag02 S017 2.427(5) . ?
Ag03 Ag0D 3.221(2) . ?
Ag03 Ag0S 2.840(3) 7_556 ?
Ag03 S00Z 2.455(5) 7_556 ?
Ag03 S012 2.429(5) . ?
Ag04 Ag05 3.162(2) . ?
Ag04 Ag0R 3.146(3) . ?
Ag04 Ag0T 3.242(3) . ?
Ag04 S00X 2.405(4) . ?
Ag04 S011 2.422(4) . ?
Ag05 Ag0S 2.936(3) . ?
Ag05 Ag0T 3.080(2) . ?
Ag05 S00X 2.429(5) . ?
Ag05 S018 2.433(5) . ?
Ag06 Ag0D 3.365(2) 7_556 ?
Ag06 Ag0U 2.878(2) . ?
Ag06 S00W 2.500(5) . ?
Ag06 S00X 2.642(5) . ?
Ag06 S012 2.527(5) 7_556 ?
Ag07 Ag0F 3.279(2) . ?
Ag07 Ag0T 2.899(3) . ?
Ag07 S011 2.502(4) . ?
Ag07 S015 2.633(4) . ?
Ag07 S016 2.453(5) . ?
Ag08 Br0P 2.940(3) 7_556 ?
Ag08 Ag0U 2.970(3) . ?
Ag08 S00Y 2.430(5) . ?
Ag08 S010 2.459(4) 7_556 ?
Ag09 Br0Q 2.932(3) 7_556 ?
Ag09 Ag0V 3.043(3) 7_556 ?
Ag09 S00Z 2.442(4) . ?
Ag09 S015 2.449(5) 7_556 ?
Ag0A Ag0E 3.231(2) . ?
Ag0A Br0P 2.921(2) . ?
Ag0A Ag0S 3.023(3) . ?
Ag0A S013 2.415(5) . ?
Ag0A S018 2.442(5) . ?
Ag0B Ag0R 3.086(2) . ?
Ag0B S00W 2.403(5) . ?
Ag0B S014 2.400(5) . ?
Ag0B Ag1 3.111(2) . ?
Ag0C Ag0R 2.929(3) . ?
Ag0C S011 2.409(5) . ?
Ag0C S019 2.439(5) . ?
Ag0C Ag1 2.896(2) . ?
Ag0D Ag0U 3.057(3) 7_556 ?
Ag0D S010 2.402(5) . ?
Ag0D S012 2.409(5) . ?
Ag0E Ag0S 3.180(3) . ?
Ag0E Ag0V 3.021(2) 7_556 ?
Ag0E S00Z 2.404(5) . ?
Ag0E S013 2.413(5) . ?
Ag0F Ag0I 3.343(2) . ?
Ag0F Ag0T 3.084(3) . ?
Ag0F S016 2.422(5) . ?
Ag0F S018 2.413(5) . ?
Ag0G Ag0N 2.899(3) . ?
Ag0G Ag0O 3.134(3) . ?
Ag0G Ag0R 3.140(3) . ?
Ag0G S017 2.376(5) . ?
Ag0G S01A 2.372(5) . ?
Ag0I Br0Q 2.942(3) . ?
Ag0I S010 2.423(5) . ?
Ag0I S016 2.418(5) . ?
Ag0J Ag0L 3.342(2) . ?
Ag0J Ag0R 2.572(3) . ?
Ag0J Ag0T 2.638(3) . ?
Ag0J Ag0U 2.659(3) . ?
Ag0J Ag0V 2.655(3) . ?
Ag0K Ag0L 2.787(2) . ?
Ag0K Ag0L 2.760(2) 7_556 ?
Ag0K Ag0M 2.782(3) . ?
Ag0K Ag0M 2.763(3) 7_556 ?
Ag0K Br0Q 2.597(3) . ?
Ag0K Ag0T 2.671(3) . ?
Ag0K Ag0V 3.288(3) . ?
Ag0L Ag0M 2.781(3) . ?
Ag0L Ag0M 2.742(3) 7_556 ?
Ag0L Ag0S 2.633(3) . ?
Ag0L Ag0T 3.194(3) . ?
Ag0L Ag0U 2.621(3) . ?
Ag0M Br0P 2.619(3) 7_556 ?
Ag0M Ag0S 3.376(3) 7_556 ?
Ag0M Ag0V 2.627(3) . ?
Ag0N S019 2.427(6) . ?
Ag0N S01A 2.394(6) . ?
Ag0N O020 2.550(18) . ?
Ag0N O278 2.317(16) . ?
Ag0N Ag1 2.816(2) . ?
Ag0O Ag0R 3.165(3) . ?
Ag0O S00W 2.432(4) . ?
Ag0O S00Y 2.415(4) . ?
S00W C01S 1.83(2) . ?
S00X C01Q 1.840(18) . ?
S00Y C02A 1.84(3) . ?
S00Z C01U 1.82(2) . ?
S010 C01T 1.85(2) . ?
S011 C01M 1.80(2) . ?
S012 C02I 1.817(12) . ?
S013 C02Y 1.853(11) . ?
S014 C01X 1.85(2) . ?
S014 Ag1 2.349(5) . ?
S015 C02H 1.869(19) . ?
S016 C01N 1.81(2) . ?
S017 C123 1.821(9) . ?
S018 C02N 1.82(2) . ?
S019 C01O 1.858(19) . ?
S019 Ag1 2.425(4) . ?
S01A C056 1.82(3) . ?
N01J O020 1.19(2) . ?
N01J O025 1.25(2) . ?
N01J O278 1.25(2) . ?
C01M C02B 1.60(3) . ?
C01M C02E 1.49(3) . ?
C01M C032 1.54(3) . ?
C01N C02C 1.55(3) . ?
C01N C02T 1.51(3) . ?
C01N C03A 1.54(3) . ?
C01O C028 1.51(2) . ?
C01O C02F 1.54(2) . ?
C01O C03O 1.51(3) . ?
C01P C01X 1.51(3) . ?
C01P C01Z 1.51(3) . ?
C01Q C02V 1.52(3) . ?
C01Q C037 1.56(3) . ?
C01Q C039 1.51(3) . ?
C01S C02J 1.56(3) . ?
C01S C02U 1.57(3) . ?
C01S C033 1.51(3) . ?
C01T C023 1.50(3) . ?
C01T C02L 1.48(3) . ?
C01T C03D 1.44(3) . ?
C01U C02R 1.55(3) . ?
C01U C02Z 1.49(3) . ?
C01U C04N 1.56(3) . ?
C01V C02H 1.46(3) . ?
C01V C03R 1.57(3) . ?
C01X C02M 1.51(3) . ?
C01X C046 1.51(3) . ?
C01Y C02D 1.45(3) . ?
C01Y C02W 1.55(2) . ?
C01Y C03O 1.54(3) . ?
C01Z C034 1.53(3) . ?
C01Z C03B 1.60(3) . ?
C021 C026 1.57(2) . ?
C021 C02K 1.55(3) . ?
C021 C02X 1.54(3) . ?
C022 C024 1.58(3) . ?
C022 C028 1.50(3) . ?
C022 C02D 1.60(3) . ?
C023 C03K 1.54(3) . ?
C024 C029 1.58(3) . ?
C026 C123 1.531(10) . ?
C027 C031 1.47(3) . ?
C027 C123 1.538(10) . ?
C029 C02F 1.49(3) . ?
C029 C02W 1.52(3) . ?
C02A C03P 1.50(3) . ?
C02A C03W 1.50(4) . ?
C02A C04E 1.52(3) . ?
C02B C02O 1.58(3) . ?
C02C C03I 1.55(3) . ?
C02E C04F 1.56(3) . ?
C02G C02H 1.53(3) . ?
C02G C03J 1.53(3) . ?
C02H C038 1.52(3) . ?
C02I C7 1.543(8) . ?
C02I C28 1.542(8) . ?
C02I C29 1.547(8) . ?
C02I C35 1.545(8) . ?
C02I C33 1.547(8) . ?
C02I C83 1.549(8) . ?
C02J C03C 1.54(3) . ?
C02K C031 1.49(3) . ?
C02L C04B 1.49(3) . ?
C02M C03G 1.51(3) . ?
C02N C03Z 1.539(10) . ?
C02N C04A 1.542(10) . ?
C02N C04K 1.534(10) . ?
C02O C04J 1.59(3) . ?
C02O C054 1.51(3) . ?
C02P C036 1.52(3) . ?
C02P C039 1.54(2) . ?
C02P C057 1.47(3) . ?
C02Q C035 1.48(3) . ?
C02Q C123 1.531(10) . ?
C02R C03T 1.50(3) . ?
C02S C03C 1.51(3) . ?
C02S C03M 1.49(3) . ?
C02T C047 1.50(3) . ?
C02U C04Y 1.57(3) . ?
C02V C04W 1.55(2) . ?
C02X C035 1.53(3) . ?
C02Y C05M 1.552(8) . ?
C02Y C05P 1.537(8) . ?
C02Y C061 1.541(8) . ?
C02Z C044 1.48(3) . ?
C031 C03L 1.47(3) . ?
C032 C03H 1.64(3) . ?
C033 C03M 1.59(3) . ?
C034 C03G 1.51(3) . ?
C035 C03L 1.55(3) . ?
C036 C049 1.48(3) . ?
C037 C049 1.51(3) . ?
C038 C03Q 1.64(3) . ?
C03A C04C 1.57(3) . ?
C03B C03N 1.54(3) . ?
C03C C051 1.52(3) . ?
C03D C04T 1.58(3) . ?
C03E C03H 1.59(3) . ?
C03E C04F 1.54(3) . ?
C03G C04Z 1.61(3) . ?
C03H C04J 1.45(3) . ?
C03I C048 1.49(3) . ?
C03I C04M 1.58(3) . ?
C03J C03S 1.55(3) . ?
C03J C03U 1.46(3) . ?
C03K C03V 1.59(3) . ?
C03K C040 1.57(3) . ?
C03M C043 1.55(3) . ?
C03N C046 1.60(3) . ?
C03N C04Z 1.44(3) . ?
C03P C04I 1.61(4) . ?
C03Q C03S 1.38(3) . ?
C03Q C041 1.56(3) . ?
C03R C03U 1.47(3) . ?
C03R C041 1.51(3) . ?
C03T C042 1.52(3) . ?
C03T C053 1.60(4) . ?
C03V C04B 1.57(3) . ?
C03W C05F 1.60(4) . ?
C03X C04K 1.536(10) . ?
C03X C04P 1.537(10) . ?
C03X C05C 1.536(10) . ?
C03Y C049 1.50(3) . ?
C03Y C04W 1.50(3) . ?
C03Z C05G 1.535(10) . ?
C040 C04T 1.53(3) . ?
C042 C044 1.55(3) . ?
C043 C04Y 1.58(3) . ?
C044 C05D 1.68(4) . ?
C047 C048 1.59(3) . ?
C047 C04G 1.58(3) . ?
C04A C058 1.538(10) . ?
C04B C055 1.50(3) . ?
C04C C04G 1.54(3) . ?
C04C C04M 1.39(4) . ?
C04D C04H 1.58(4) . ?
C04D C04O 1.57(4) . ?
C04D C04R 1.50(4) . ?
C04E C04L 1.63(4) . ?
C04F C054 1.57(3) . ?
C04H C04S 1.58(3) . ?
C04I C05J 1.44(4) . ?
C04I C05X 1.48(4) . ?
C04L C05L 1.49(4) . ?
C04L C05X 1.54(4) . ?
C04N C050 1.60(3) . ?
C04O C056 1.52(3) . ?
C04P C058 1.540(10) . ?
C04Q C04R 1.53(3) . ?
C04Q C04U 1.62(4) . ?
C04Q C04X 1.49(4) . ?
C04S C04X 1.52(4) . ?
C04S C05B 1.56(3) . ?
C04T C055 1.54(3) . ?
C04U C056 1.57(4) . ?
C04V C05E 1.539(8) . ?
C04V C21 1.549(8) . ?
C04W C057 1.60(3) . ?
C04Y C051 1.52(3) . ?
C050 C053 1.38(3) . ?
C050 C05D 1.52(4) . ?
C056 C05B 1.53(4) . ?
C058 C05S 1.542(10) . ?
C05A C05I 1.543(8) . ?
C05A C05O 1.543(8) . ?
C05A C28 1.546(8) . ?
C05C C05G 1.538(10) . ?
C05E C05M 1.545(8) . ?
C05E C05T 1.535(8) . ?
C05F C05J 1.48(4) . ?
C05F C05L 1.44(4) . ?
C05G C05S 1.538(10) . ?
C05H C05N 1.544(8) . ?
C05H C05P 1.550(8) . ?
C05H C05T 1.554(8) . ?
C05I C56 1.541(8) . ?
C05N C21 1.537(8) . ?
C05O C05V 1.535(8) . ?
C05V C060 1.545(8) . ?
C05V C7 1.537(8) . ?
C060 C56 1.542(8) . ?
C061 C21 1.538(8) . ?
C29 C56 1.542(8) . ?
C35 C30 1.540(9) . ?
C30 C39 1.536(9) . ?
C30 C44 1.550(8) . ?
C33 C128 1.551(8) . ?
C39 C78 1.543(8) . ?
C44 C128 1.538(8) . ?
C78 C83 1.535(8) . ?
C78 C89 1.538(9) . ?
C89 C128 1.550(8) . ?

loop_
_geom_torsion_atom_site_label_1
_geom_torsion_atom_site_label_2
_geom_torsion_atom_site_label_3
_geom_torsion_atom_site_label_4
_geom_torsion
_geom_torsion_site_symmetry_1
_geom_torsion_site_symmetry_2
_geom_torsion_site_symmetry_3
_geom_torsion_site_symmetry_4
_geom_torsion_publ_flag
Ag01 S00Y C02A C03P -50.3(18) . . . . ?
Ag01 S00Y C02A C03W 67.9(17) . . . . ?
Ag01 S00Y C02A C04E -175.7(17) . . . . ?
Ag01 S013 C02Y C05M -67.6(9) 7_556 . . . ?
Ag01 S013 C02Y C05P 169.7(6) 7_556 . . . ?
Ag01 S013 C02Y C061 50.8(8) 7_556 . . . ?
Ag01 S017 C123 C026 -67.3(13) . . . . ?
Ag01 S017 C123 C027 51.5(14) . . . . ?
Ag01 S017 C123 C02Q 173.1(12) . . . . ?
Ag02 S015 C02H C01V -25.8(16) . . . . ?
Ag02 S015 C02H C02G 92.2(14) . . . . ?
Ag02 S015 C02H C038 -149.5(12) . . . . ?
Ag02 S017 C123 C026 52.4(13) . . . . ?
Ag02 S017 C123 C027 171.1(12) . . . . ?
Ag02 S017 C123 C02Q -67.3(14) . . . . ?
Ag03 S00Z C01U C02R -174.7(13) 7_556 . . . ?
Ag03 S00Z C01U C02Z -52.9(19) 7_556 . . . ?
Ag03 S00Z C01U C04N 66.5(16) 7_556 . . . ?
Ag03 S012 C02I C7 38.9(10) . . . . ?
Ag03 S012 C02I C28 160.9(8) . . . . ?
Ag03 S012 C02I C29 -79.9(9) . . . . ?
Ag03 S012 C02I C35 104.9(12) . . . . ?
Ag03 S012 C02I C33 -16.2(14) . . . . ?
Ag03 S012 C02I C83 -137.9(12) . . . . ?
Ag04 S00X C01Q C02V -130.4(13) . . . . ?
Ag04 S00X C01Q C037 109.4(13) . . . . ?
Ag04 S00X C01Q C039 -10.5(17) . . . . ?
Ag04 S011 C01M C02B -65.2(13) . . . . ?
Ag04 S011 C01M C02E 55.5(17) . . . . ?
Ag04 S011 C01M C032 177.8(12) . . . . ?
Ag05 S00X C01Q C02V -42.8(15) . . . . ?
Ag05 S00X C01Q C037 -163.1(12) . . . . ?
Ag05 S00X C01Q C039 77.1(15) . . . . ?
Ag05 S018 C02N C03Z -174.9(13) . . . . ?
Ag05 S018 C02N C04A 68.9(16) . . . . ?
Ag05 S018 C02N C04K -51.6(16) . . . . ?
Ag06 S00W C01S C02J 73.8(15) . . . . ?
Ag06 S00W C01S C02U -171.1(13) . . . . ?
Ag06 S00W C01S C033 -49.0(16) . . . . ?
Ag06 S00X C01Q C02V 91.7(15) . . . . ?
Ag06 S00X C01Q C037 -28.5(15) . . . . ?
Ag06 S00X C01Q C039 -148.4(13) . . . . ?
Ag06 S012 C02I C7 -149.5(8) 7_556 . . . ?
Ag06 S012 C02I C28 -27.5(11) 7_556 . . . ?
Ag06 S012 C02I C29 91.8(9) 7_556 . . . ?
Ag06 S012 C02I C35 -83.4(13) 7_556 . . . ?
Ag06 S012 C02I C33 155.4(12) 7_556 . . . ?
Ag06 S012 C02I C83 33.7(14) 7_556 . . . ?
Ag07 S011 C01M C02B 169.5(10) . . . . ?
Ag07 S011 C01M C02E -69.8(17) . . . . ?
Ag07 S011 C01M C032 52.5(16) . . . . ?
Ag07 S015 C02H C01V -169.3(13) . . . . ?
Ag07 S015 C02H C02G -51.3(15) . . . . ?
Ag07 S015 C02H C038 67.0(14) . . . . ?
Ag07 S016 C01N C02C 178.9(12) . . . . ?
Ag07 S016 C01N C02T 60.6(16) . . . . ?
Ag07 S016 C01N C03A -60.2(15) . . . . ?
Ag08 S00Y C02A C03P -172.7(15) . . . . ?
Ag08 S00Y C02A C03W -54.5(17) . . . . ?
Ag08 S00Y C02A C04E 61.9(19) . . . . ?
Ag08 S010 C01T C023 -64.1(16) 7_556 . . . ?
Ag08 S010 C01T C02L 179.7(14) 7_556 . . . ?
Ag08 S010 C01T C03D 55.9(15) 7_556 . . . ?
Ag09 S00Z C01U C02R 53.5(19) . . . . ?
Ag09 S00Z C01U C02Z 175.2(14) . . . . ?
Ag09 S00Z C01U C04N -65.3(17) . . . . ?
Ag09 S015 C02H C01V 66.3(15) 7_556 . . . ?
Ag09 S015 C02H C02G -175.6(13) 7_556 . . . ?
Ag09 S015 C02H C038 -57.4(14) 7_556 . . . ?
Ag0A S013 C02Y C05M 123.4(7) . . . . ?
Ag0A S013 C02Y C05P 0.7(9) . . . . ?
Ag0A S013 C02Y C061 -118.2(7) . . . . ?
Ag0A S018 C02N C03Z 61.4(15) . . . . ?
Ag0A S018 C02N C04A -54.8(16) . . . . ?
Ag0A S018 C02N C04K -175.3(13) . . . . ?
Ag0B S00W C01S C02J -45.8(15) . . . . ?
Ag0B S00W C01S C02U 69.4(16) . . . . ?
Ag0B S00W C01S C033 -168.5(12) . . . . ?
Ag0B S014 C01X C01P -20.6(15) . . . . ?
Ag0B S014 C01X C02M 100.3(14) . . . . ?
Ag0B S014 C01X C046 -144.5(12) . . . . ?
Ag0C S011 C01M C02B 39.6(14) . . . . ?
Ag0C S011 C01M C02E 160.3(14) . . . . ?
Ag0C S011 C01M C032 -77.4(15) . . . . ?
Ag0C S019 C01O C028 -110.2(13) . . . . ?
Ag0C S019 C01O C02F 130.9(12) . . . . ?
Ag0C S019 C01O C03O 13.6(13) . . . . ?
Ag0D S010 C01T C023 -169.7(13) . . . . ?
Ag0D S010 C01T C02L 74.2(17) . . . . ?
Ag0D S010 C01T C03D -49.7(15) . . . . ?
Ag0D S012 C02I C7 -52.5(10) . . . . ?
Ag0D S012 C02I C28 69.5(10) . . . . ?
Ag0D S012 C02I C29 -171.3(8) . . . . ?
Ag0D S012 C02I C35 13.5(13) . . . . ?
Ag0D S012 C02I C33 -107.6(13) . . . . ?
Ag0D S012 C02I C83 130.7(12) . . . . ?
Ag0E S00Z C01U C02R -57.6(17) . . . . ?
Ag0E S00Z C01U C02Z 64.1(18) . . . . ?
Ag0E S00Z C01U C04N -176.5(13) . . . . ?
Ag0E S013 C02Y C05M 31.5(9) . . . . ?
Ag0E S013 C02Y C05P -91.2(7) . . . . ?
Ag0E S013 C02Y C061 149.9(6) . . . . ?
Ag0F S016 C01N C02C 87.6(14) . . . . ?
Ag0F S016 C01N C02T -30.7(17) . . . . ?
Ag0F S016 C01N C03A -151.5(13) . . . . ?
Ag0F S018 C02N C03Z -57.5(16) . . . . ?
Ag0F S018 C02N C04A -173.6(13) . . . . ?
Ag0F S018 C02N C04K 65.8(16) . . . . ?
Ag0G S017 C123 C026 168.5(11) . . . . ?
Ag0G S017 C123 C027 -72.8(13) . . . . ?
Ag0G S017 C123 C02Q 48.8(14) . . . . ?
Ag0G S01A C056 C04O -34(2) . . . . ?
Ag0G S01A C056 C04U -156.8(14) . . . . ?
Ag0G S01A C056 C05B 90.4(15) . . . . ?
Ag0I S010 C01T C023 64.5(16) . . . . ?
Ag0I S010 C01T C02L -51.6(18) . . . . ?
Ag0I S010 C01T C03D -175.5(11) . . . . ?
Ag0I S016 C01N C02C -9.9(16) . . . . ?
Ag0I S016 C01N C02T -128.2(14) . . . . ?
Ag0I S016 C01N C03A 111.0(14) . . . . ?
Ag0N S019 C01O C028 42.5(14) . . . . ?
Ag0N S019 C01O C02F -76.5(13) . . . . ?
Ag0N S019 C01O C03O 166.3(10) . . . . ?
Ag0N S01A C056 C04O 45(2) . . . . ?
Ag0N S01A C056 C04U -77.7(16) . . . . ?
Ag0N S01A C056 C05B 169.5(14) . . . . ?
Ag0O S00W C01S C02J -161.6(12) . . . . ?
Ag0O S00W C01S C02U -46.4(17) . . . . ?
Ag0O S00W C01S C033 75.7(15) . . . . ?
Ag0O S00Y C02A C03P 86.0(17) . . . . ?
Ag0O S00Y C02A C03W -155.8(14) . . . . ?
Ag0O S00Y C02A C04E -39(2) . . . . ?
S00W C01S C02J C03C 179.4(14) . . . . ?
S00W C01S C02U C04Y -179.7(16) . . . . ?
S00W C01S C033 C03M 176.7(14) . . . . ?
S00X C01Q C02V C04W -175.0(15) . . . . ?
S00X C01Q C037 C049 174.4(14) . . . . ?
S00X C01Q C039 C02P 179.9(14) . . . . ?
S00Y C02A C03P C04I -178.2(17) . . . . ?
S00Y C02A C03W C05F 179.8(16) . . . . ?
S00Y C02A C04E C04L -175.6(18) . . . . ?
S00Z C01U C02R C03T -178.2(17) . . . . ?
S00Z C01U C02Z C044 178.9(18) . . . . ?
S00Z C01U C04N C050 175.9(16) . . . . ?
S010 C01T C023 C03K 176.2(15) . . . . ?
S010 C01T C02L C04B -179.3(17) . . . . ?
S010 C01T C03D C04T -177.9(13) . . . . ?
S011 C01M C02B C02O -179.7(13) . . . . ?
S011 C01M C02E C04F 178.4(15) . . . . ?
S011 C01M C032 C03H 176.7(14) . . . . ?
S012 C02I C7 C05V -176.5(11) . . . . ?
S012 C02I C28 C05A 178.1(12) . . . . ?
S012 C02I C29 C56 179.2(11) . . . . ?
S012 C02I C35 C30 176.8(13) . . . . ?
S012 C02I C33 C128 177.9(14) . . . . ?
S012 C02I C83 C78 -174.1(13) . . . . ?
S013 C02Y C05M C05E 178.5(10) . . . . ?
S013 C02Y C05P C05H -175.9(10) . . . . ?
S013 C02Y C061 C21 179.2(9) . . . . ?
S014 C01X C02M C03G 177.3(16) . . . . ?
S014 C01X C046 C03N -176.1(13) . . . . ?
S015 C02H C038 C03Q -175.1(14) . . . . ?
S016 C01N C02C C03I 177.5(15) . . . . ?
S016 C01N C02T C047 -177.6(16) . . . . ?
S016 C01N C03A C04C -177.8(15) . . . . ?
S018 C02N C03Z C05G -179.8(15) . . . . ?
S018 C02N C04A C058 178.5(15) . . . . ?
S018 C02N C04K C03X 179.7(15) . . . . ?
S019 C01O C028 C022 -176.4(13) . . . . ?
S019 C01O C02F C029 179.0(14) . . . . ?
S019 C01O C03O C01Y 178.6(11) . . . . ?
S01A C056 C05B C04S 177.4(16) . . . . ?
C01M C02B C02O C04J 61(2) . . . . ?
C01M C02B C02O C054 -57(2) . . . . ?
C01M C02E C04F C03E -58(3) . . . . ?
C01M C02E C04F C054 60(2) . . . . ?
C01M C032 C03H C03E 62(2) . . . . ?
C01M C032 C03H C04J -60(2) . . . . ?
C01N C02C C03I C048 64(3) . . . . ?
C01N C02C C03I C04M -58(2) . . . . ?
C01N C02T C047 C048 -61(2) . . . . ?
C01N C02T C047 C04G 58(3) . . . . ?
C01N C03A C04C C04G -68(2) . . . . ?
C01N C03A C04C C04M 65(3) . . . . ?
C01P C01X C02M C03G -59(2) . . . . ?
C01P C01X C046 C03N 59(2) . . . . ?
C01P C01Z C034 C03G 54(2) . . . . ?
C01P C01Z C03B C03N -59(2) . . . . ?
C01Q C02V C04W C03Y 57(2) . . . . ?
C01Q C02V C04W C057 -61(2) . . . . ?
C01Q C037 C049 C036 63(2) . . . . ?
C01Q C037 C049 C03Y -57(2) . . . . ?
C01S C02J C03C C02S 62(2) . . . . ?
C01S C02J C03C C051 -65(2) . . . . ?
C01S C02U C04Y C043 -58(2) . . . . ?
C01S C02U C04Y C051 64(2) . . . . ?
C01S C033 C03M C02S -57(2) . . . . ?
C01S C033 C03M C043 66(2) . . . . ?
C01T C023 C03K C03V 64(2) . . . . ?
C01T C023 C03K C040 -56(2) . . . . ?
C01T C02L C04B C03V -64(3) . . . . ?
C01T C02L C04B C055 57(3) . . . . ?
C01T C03D C04T C040 63(2) . . . . ?
C01T C03D C04T C055 -59(2) . . . . ?
C01U C02R C03T C042 -60(3) . . . . ?
C01U C02R C03T C053 59(3) . . . . ?
C01U C02Z C044 C042 58(3) . . . . ?
C01U C02Z C044 C05D -58(3) . . . . ?
C01U C04N C050 C053 -57(3) . . . . ?
C01U C04N C050 C05D 66(3) . . . . ?
C01V C02H C038 C03Q 62(2) . . . . ?
C01V C03R C03U C03J 60(2) . . . . ?
C01V C03R C041 C03Q -63(2) . . . . ?
C01X C01P C01Z C034 -55(2) . . . . ?
C01X C01P C01Z C03B 60(2) . . . . ?
C01X C02M C03G C034 57(2) . . . . ?
C01X C02M C03G C04Z -58(2) . . . . ?
C01Z C01P C01X S014 176.4(13) . . . . ?
C01Z C01P C01X C02M 58(2) . . . . ?
C01Z C01P C01X C046 -62(2) . . . . ?
C01Z C034 C03G C02M -54(2) . . . . ?
C01Z C034 C03G C04Z 60(2) . . . . ?
C01Z C03B C03N C046 58(2) . . . . ?
C01Z C03B C03N C04Z -60(2) . . . . ?
O020 N01J O278 Ag0N 8(2) . . . . ?
C021 C026 C123 S017 -178.9(13) . . . . ?
C021 C026 C123 C027 59(2) . . . . ?
C021 C026 C123 C02Q -58(2) . . . . ?
C021 C02K C031 C027 -60(3) . . . . ?
C021 C02K C031 C03L 60(2) . . . . ?
C021 C02X C035 C02Q 62(2) . . . . ?
C021 C02X C035 C03L -56(2) . . . . ?
C022 C024 C029 C02F 60(2) . . . . ?
C022 C024 C029 C02W -60(2) . . . . ?
C023 C01T C02L C04B 63(2) . . . . ?
C023 C01T C03D C04T -60(2) . . . . ?
C023 C03K C03V C04B -60(2) . . . . ?
C023 C03K C040 C04T 57(2) . . . . ?
C024 C022 C028 C01O 62(2) . . . . ?
C024 C022 C02D C01Y -61(2) . . . . ?
C024 C029 C02F C01O -60(2) . . . . ?
C024 C029 C02W C01Y 61(2) . . . . ?
O025 N01J O020 Ag0N -178(2) . . . . ?
O025 N01J O278 Ag0N 179.1(17) . . . . ?
C026 C021 C02K C031 57(2) . . . . ?
C026 C021 C02X C035 -59(2) . . . . ?
C027 C031 C03L C035 61(2) . . . . ?
C028 C01O C02F C029 58(2) . . . . ?
C028 C01O C03O C01Y -56.6(17) . . . . ?
C028 C022 C024 C029 -61(2) . . . . ?
C028 C022 C02D C01Y 59.3(19) . . . . ?
C02A C03P C04I C05J -64(3) . . . . ?
C02A C03P C04I C05X 55(3) . . . . ?
C02A C03W C05F C05J 57(3) . . . . ?
C02A C03W C05F C05L -64(3) . . . . ?
C02A C04E C04L C05L 56(3) . . . . ?
C02A C04E C04L C05X -60(3) . . . . ?
C02B C01M C02E C04F -62(2) . . . . ?
C02B C01M C032 C03H 60(2) . . . . ?
C02B C02O C04J C03H -62(2) . . . . ?
C02B C02O C054 C04F 59(3) . . . . ?
C02C C01N C02T C047 60(2) . . . . ?
C02C C01N C03A C04C -55(2) . . . . ?
C02C C03I C048 C047 -62(3) . . . . ?
C02C C03I C04M C04C 62(3) . . . . ?
C02D C01Y C02W C029 -64(2) . . . . ?
C02D C01Y C03O C01O 61(2) . . . . ?
C02D C022 C024 C029 59(2) . . . . ?
C02D C022 C028 C01O -58.9(19) . . . . ?
C02E C01M C02B C02O 58(2) . . . . ?
C02E C01M C032 C03H -60(2) . . . . ?
C02E C04F C054 C02O -58(2) . . . . ?
C02F C01O C028 C022 -59(2) . . . . ?
C02F C01O C03O C01Y 61.7(19) . . . . ?
C02F C029 C02W C01Y -59(2) . . . . ?
C02G C02H C038 C03Q -59(2) . . . . ?
C02G C03J C03S C03Q 60(3) . . . . ?
C02G C03J C03U C03R -61(2) . . . . ?
C02H C01V C03R C03U -63(2) . . . . ?
C02H C01V C03R C041 57(2) . . . . ?
C02H C02G C03J C03S -59(2) . . . . ?
C02H C02G C03J C03U 59(2) . . . . ?
C02H C038 C03Q C03S 57(3) . . . . ?
C02H C038 C03Q C041 -62(2) . . . . ?
C02I C29 C56 C05I 60.0(7) . . . . ?
C02I C29 C56 C060 -60.4(7) . . . . ?
C02I C35 C30 C39 -60.2(9) . . . . ?
C02I C35 C30 C44 58.8(9) . . . . ?
C02I C33 C128 C44 -59.9(8) . . . . ?
C02I C33 C128 C89 61.2(8) . . . . ?
C02J C01S C02U C04Y -63(2) . . . . ?
C02J C01S C033 C03M 57(2) . . . . ?
C02J C03C C051 C04Y 65(2) . . . . ?
C02K C021 C026 C123 -58(2) . . . . ?
C02K C021 C02X C035 57(2) . . . . ?
C02K C031 C03L C035 -61(2) . . . . ?
C02L C01T C023 C03K -64(2) . . . . ?
C02L C01T C03D C04T 59(2) . . . . ?
C02L C04B C055 C04T -59(3) . . . . ?
C02M C01X C046 C03N -62(2) . . . . ?
C02M C03G C04Z C03N 62(2) . . . . ?
C02N C03Z C05G C05C -58(3) . . . . ?
C02N C03Z C05G C05S 65(3) . . . . ?
C02N C04A C058 C04P 62(3) . . . . ?
C02N C04A C058 C05S -64(2) . . . . ?
C02P C036 C049 C037 -62(2) . . . . ?
C02P C036 C049 C03Y 60(2) . . . . ?
C02Q C035 C03L C031 -61(2) . . . . ?
C02R C01U C02Z C044 -59(3) . . . . ?
C02R C01U C04N C050 56(2) . . . . ?
C02R C03T C042 C044 61(3) . . . . ?
C02R C03T C053 C050 -60(3) . . . . ?
C02S C03C C051 C04Y -61(2) . . . . ?
C02S C03M C043 C04Y 56(2) . . . . ?
C02T C01N C02C C03I -59(2) . . . . ?
C02T C01N C03A C04C 58(2) . . . . ?
C02T C047 C048 C03I 60(3) . . . . ?
C02T C047 C04G C04C -60(2) . . . . ?
C02U C01S C02J C03C 62(2) . . . . ?
C02U C01S C033 C03M -62(2) . . . . ?
C02U C04Y C051 C03C -62(2) . . . . ?
C02V C01Q C037 C049 54(2) . . . . ?
C02V C01Q C039 C02P -59(2) . . . . ?
C02V C04W C057 C02P 60(2) . . . . ?
C02W C01Y C02D C022 61(2) . . . . ?
C02W C01Y C03O C01O -63.3(19) . . . . ?
C02W C029 C02F C01O 60(2) . . . . ?
C02X C021 C026 C123 60(2) . . . . ?
C02X C021 C02K C031 -59(2) . . . . ?
C02X C035 C03L C031 60(2) . . . . ?
C02Y C061 C21 C04V 61.0(7) . . . . ?
C02Y C061 C21 C05N -60.5(7) . . . . ?
C02Z C01U C02R C03T 60(3) . . . . ?
C02Z C01U C04N C050 -64(2) . . . . ?
C02Z C044 C05D C050 62(3) . . . . ?
C031 C027 C123 S017 -178.9(15) . . . . ?
C031 C027 C123 C026 -59(2) . . . . ?
C031 C027 C123 C02Q 58(2) . . . . ?
C032 C01M C02B C02O -62(2) . . . . ?
C032 C01M C02E C04F 57(2) . . . . ?
C032 C03H C04J C02O 60(2) . . . . ?
C033 C01S C02J C03C -60(2) . . . . ?
C033 C01S C02U C04Y 59(2) . . . . ?
C033 C03M C043 C04Y -68(2) . . . . ?
C034 C01Z C03B C03N 59(2) . . . . ?
C034 C03G C04Z C03N -55(2) . . . . ?
C035 C02Q C123 S017 176.5(16) . . . . ?
C035 C02Q C123 C026 57(2) . . . . ?
C035 C02Q C123 C027 -59(2) . . . . ?
C036 C02P C039 C01Q -58(2) . . . . ?
C036 C02P C057 C04W 58(2) . . . . ?
C037 C01Q C02V C04W -55(2) . . . . ?
C037 C01Q C039 C02P 59(2) . . . . ?
C038 C03Q C03S C03J -57(3) . . . . ?
C038 C03Q C041 C03R 65(2) . . . . ?
C039 C01Q C02V C04W 62(2) . . . . ?
C039 C01Q C037 C049 -63(2) . . . . ?
C039 C02P C036 C049 60(2) . . . . ?
C039 C02P C057 C04W -63(2) . . . . ?
C03A C01N C02C C03I 57(2) . . . . ?
C03A C01N C02T C047 -56(2) . . . . ?
C03A C04C C04G C047 66(2) . . . . ?
C03A C04C C04M C03I -66(3) . . . . ?
C03B C01Z C034 C03G -63(2) . . . . ?
C03B C03N C046 C01X -58(2) . . . . ?
C03B C03N C04Z C03G 56(3) . . . . ?
C03C C02S C03M C033 60(2) . . . . ?
C03C C02S C03M C043 -60(2) . . . . ?
C03D C01T C023 C03K 58(3) . . . . ?
C03D C01T C02L C04B -58(3) . . . . ?
C03D C04T C055 C04B 59(2) . . . . ?
C03E C03H C04J C02O -57(3) . . . . ?
C03E C04F C054 C02O 59(3) . . . . ?
C03H C03E C04F C02E 61(2) . . . . ?
C03H C03E C04F C054 -54(2) . . . . ?
C03J C02G C02H S015 177.8(15) . . . . ?
C03J C02G C02H C01V -61(2) . . . . ?
C03J C02G C02H C038 63(2) . . . . ?
C03K C03V C04B C02L 62(3) . . . . ?
C03K C03V C04B C055 -58(2) . . . . ?
C03K C040 C04T C03D -60(2) . . . . ?
C03K C040 C04T C055 59(2) . . . . ?
C03M C02S C03C C02J -63(2) . . . . ?
C03M C02S C03C C051 63(2) . . . . ?
C03M C043 C04Y C02U 64(2) . . . . ?
C03M C043 C04Y C051 -55(3) . . . . ?
C03O C01O C028 C022 59(2) . . . . ?
C03O C01O C02F C029 -61(2) . . . . ?
C03O C01Y C02D C022 -61(2) . . . . ?
C03O C01Y C02W C029 61(2) . . . . ?
C03P C02A C03W C05F -59(3) . . . . ?
C03P C02A C04E C04L 59(3) . . . . ?
C03P C04I C05J C05F 59(3) . . . . ?
C03P C04I C05X C04L -57(4) . . . . ?
C03R C01V C02H S015 -177.5(13) . . . . ?
C03R C01V C02H C02G 65(2) . . . . ?
C03R C01V C02H C038 -58(2) . . . . ?
C03S C03J C03U C03R 59(2) . . . . ?
C03S C03Q C041 C03R -54(3) . . . . ?
C03T C042 C044 C02Z -59(3) . . . . ?
C03T C042 C044 C05D 57(3) . . . . ?
C03U C03J C03S C03Q -60(3) . . . . ?
C03U C03R C041 C03Q 54(2) . . . . ?
C03V C03K C040 C04T -58(3) . . . . ?
C03V C04B C055 C04T 60(3) . . . . ?
C03W C02A C03P C04I 63(3) . . . . ?
C03W C02A C04E C04L -59(3) . . . . ?
C03W C05F C05J C04I -57(4) . . . . ?
C03W C05F C05L C04L 57(3) . . . . ?
C03X C04P C058 C04A -61(3) . . . . ?
C03X C04P C058 C05S 58(3) . . . . ?
C03X C05C C05G C03Z 64(3) . . . . ?
C03X C05C C05G C05S -54(3) . . . . ?
C03Y C04W C057 C02P -58(2) . . . . ?
C03Z C02N C04A C058 61(2) . . . . ?
C03Z C02N C04K C03X -59(2) . . . . ?
C03Z C05G C05S C058 -66(3) . . . . ?
C040 C03K C03V C04B 58(3) . . . . ?
C040 C04T C055 C04B -61(3) . . . . ?
C041 C03Q C03S C03J 58(2) . . . . ?
C041 C03R C03U C03J -60(2) . . . . ?
C042 C03T C053 C050 58(3) . . . . ?
C042 C044 C05D C050 -55(3) . . . . ?
C043 C04Y C051 C03C 56(2) . . . . ?
C046 C01X C02M C03G 62(2) . . . . ?
C046 C03N C04Z C03G -63(2) . . . . ?
C048 C03I C04M C04C -57(3) . . . . ?
C048 C047 C04G C04C 57(2) . . . . ?
C049 C03Y C04W C02V -56(2) . . . . ?
C049 C03Y C04W C057 59(2) . . . . ?
C04A C02N C03Z C05G -61(2) . . . . ?
C04A C02N C04K C03X 58(2) . . . . ?
C04A C058 C05S C05G 65(2) . . . . ?
C04D C04H C04S C04X 60(3) . . . . ?
C04D C04H C04S C05B -59(3) . . . . ?
C04D C04O C056 S01A -179.6(18) . . . . ?
C04D C04O C056 C04U -59(3) . . . . ?
C04D C04O C056 C05B 58(3) . . . . ?
C04E C02A C03P C04I -54(3) . . . . ?
C04E C02A C03W C05F 62(3) . . . . ?
C04E C04L C05L C05F -53(3) . . . . ?
C04E C04L C05X C04I 58(3) . . . . ?
C04F C03E C03H C032 -63(2) . . . . ?
C04F C03E C03H C04J 56(3) . . . . ?
C04G C047 C048 C03I -59(3) . . . . ?
C04G C04C C04M C03I 62(3) . . . . ?
C04H C04D C04O C056 -60(3) . . . . ?
C04H C04D C04R C04Q 56(3) . . . . ?
C04H C04S C04X C04Q -59(3) . . . . ?
C04H C04S C05B C056 58(3) . . . . ?
C04J C02O C054 C04F -58(2) . . . . ?
C04K C02N C03Z C05G 58(2) . . . . ?
C04K C02N C04A C058 -60(3) . . . . ?
C04K C03X C04P C058 65(3) . . . . ?
C04K C03X C05C C05G -68(2) . . . . ?
C04M C03I C048 C047 57(3) . . . . ?
C04M C04C C04G C047 -64(3) . . . . ?
C04N C01U C02R C03T -61(2) . . . . ?
C04N C01U C02Z C044 62(3) . . . . ?
C04N C050 C053 C03T 58(3) . . . . ?
C04N C050 C05D C044 -64(3) . . . . ?
C04O C04D C04H C04S 61(3) . . . . ?
C04O C04D C04R C04Q -63(3) . . . . ?
C04O C056 C05B C04S -58(3) . . . . ?
C04P C03X C04K C02N -64(3) . . . . ?
C04P C03X C05C C05G 58(3) . . . . ?
C04P C058 C05S C05G -56(3) . . . . ?
C04Q C04U C056 S01A -177.4(17) . . . . ?
C04Q C04U C056 C04O 59(3) . . . . ?
C04Q C04U C056 C05B -62(3) . . . . ?
C04R C04D C04H C04S -58(3) . . . . ?
C04R C04D C04O C056 59(3) . . . . ?
C04R C04Q C04U C056 -56(3) . . . . ?
C04R C04Q C04X C04S 55(3) . . . . ?
C04U C04Q C04R C04D 61(3) . . . . ?
C04U C04Q C04X C04S -60(3) . . . . ?
C04U C056 C05B C04S 63(2) . . . . ?
C04V C05E C05M C02Y -62.9(9) . . . . ?
C04V C05E C05T C05H 58.9(8) . . . . ?
C04W C03Y C049 C036 -60(2) . . . . ?
C04W C03Y C049 C037 59(3) . . . . ?
C04X C04Q C04R C04D -55(3) . . . . ?
C04X C04Q C04U C056 62(3) . . . . ?
C04X C04S C05B C056 -62(3) . . . . ?
C04Z C03N C046 C01X 64(2) . . . . ?
C053 C03T C042 C044 -57(3) . . . . ?
C053 C050 C05D C044 58(3) . . . . ?
C054 C02O C04J C03H 57(2) . . . . ?
C057 C02P C036 C049 -62(2) . . . . ?
C057 C02P C039 C01Q 63(2) . . . . ?
C05A C05I C56 C060 60.4(7) . . . . ?
C05A C05I C56 C29 -60.1(7) . . . . ?
C05A C05O C05V C060 -59.1(8) . . . . ?
C05A C05O C05V C7 61.5(8) . . . . ?
C05B C04S C04X C04Q 60(3) . . . . ?
C05C C03X C04K C02N 63(2) . . . . ?
C05C C03X C04P C058 -59(3) . . . . ?
C05C C05G C05S C058 52(3) . . . . ?
C05D C050 C053 C03T -59(3) . . . . ?
C05E C04V C21 C05N 58.0(9) . . . . ?
C05E C04V C21 C061 -63.0(8) . . . . ?
C05H C05N C21 C04V -60.1(8) . . . . ?
C05H C05N C21 C061 60.2(7) . . . . ?
C05I C05A C05O C05V 59.0(8) . . . . ?
C05I C05A C28 C02I -60.8(7) . . . . ?
C05J C04I C05X C04L 63(3) . . . . ?
C05J C05F C05L C04L -68(3) . . . . ?
C05L C04L C05X C04I -64(3) . . . . ?
C05L C05F C05J C04I 68(3) . . . . ?
C05M C02Y C05P C05H 60.6(8) . . . . ?
C05M C02Y C061 C21 -60.7(7) . . . . ?
C05M C05E C05T C05H -60.2(8) . . . . ?
C05N C05H C05P C02Y 58.4(8) . . . . ?
C05N C05H C05T C05E -59.0(8) . . . . ?
C05O C05A C05I C56 -59.7(8) . . . . ?
C05O C05A C28 C02I 59.9(7) . . . . ?
C05O C05V C060 C56 60.0(7) . . . . ?
C05O C05V C7 C02I -61.0(8) . . . . ?
C05P C02Y C05M C05E -59.0(9) . . . . ?
C05P C02Y C061 C21 60.4(7) . . . . ?
C05P C05H C05N C21 -58.7(8) . . . . ?
C05P C05H C05T C05E 60.1(7) . . . . ?
C05T C05E C05M C02Y 58.7(8) . . . . ?
C05T C05H C05N C21 59.6(7) . . . . ?
C05T C05H C05P C02Y -60.3(7) . . . . ?
C05V C060 C56 C05I -60.4(7) . . . . ?
C05V C060 C56 C29 60.2(7) . . . . ?
C05X C04I C05J C05F -66(3) . . . . ?
C05X C04L C05L C05F 66(3) . . . . ?
C060 C05V C7 C02I 59.7(8) . . . . ?
C061 C02Y C05M C05E 62.0(8) . . . . ?
C061 C02Y C05P C05H -59.7(7) . . . . ?
O278 N01J O020 Ag0N -8(2) . . . . ?
C7 C02I C28 C05A -59.6(7) . . . . ?
C7 C02I C29 C56 60.1(7) . . . . ?
C7 C05V C060 C56 -59.8(7) . . . . ?
C123 C027 C031 C02K 61(3) . . . . ?
C123 C027 C031 C03L -59(2) . . . . ?
C123 C02Q C035 C02X -60(3) . . . . ?
C123 C02Q C035 C03L 60(2) . . . . ?
C28 C02I C7 C05V 60.4(8) . . . . ?
C28 C02I C29 C56 -60.2(7) . . . . ?
C28 C05A C05I C56 60.4(7) . . . . ?
C28 C05A C05O C05V -61.2(8) . . . . ?
C29 C02I C7 C05V -59.8(8) . . . . ?
C29 C02I C28 C05A 60.7(7) . . . . ?
C21 C04V C05E C05M 63.4(9) . . . . ?
C21 C04V C05E C05T -57.5(9) . . . . ?
C35 C02I C33 C128 59.3(8) . . . . ?
C35 C02I C83 C78 -59.2(9) . . . . ?
C35 C30 C39 C78 60.0(9) . . . . ?
C35 C30 C44 C128 -59.4(8) . . . . ?
C30 C39 C78 C83 -60.1(8) . . . . ?
C30 C39 C78 C89 59.5(9) . . . . ?
C30 C44 C128 C33 60.5(8) . . . . ?
C30 C44 C128 C89 -59.6(8) . . . . ?
C33 C02I C35 C30 -59.6(9) . . . . ?
C33 C02I C83 C78 61.2(8) . . . . ?
C39 C30 C44 C128 59.3(8) . . . . ?
C39 C78 C83 C02I 59.3(8) . . . . ?
C39 C78 C89 C128 -58.3(9) . . . . ?
C44 C30 C39 C78 -59.0(8) . . . . ?
C78 C89 C128 C33 -62.2(9) . . . . ?
C78 C89 C128 C44 58.6(9) . . . . ?
C83 C02I C35 C30 60.0(8) . . . . ?
C83 C02I C33 C128 -60.4(8) . . . . ?
C83 C78 C89 C128 62.1(9) . . . . ?
C89 C78 C83 C02I -61.7(9) . . . . ?
Ag1 S014 C01X C01P 66.1(14) . . . . ?
Ag1 S014 C01X C02M -173.0(12) . . . . ?
Ag1 S014 C01X C046 -57.8(14) . . . . ?
Ag1 S019 C01O C028 -32.9(14) . . . . ?
Ag1 S019 C01O C02F -151.8(11) . . . . ?
Ag1 S019 C01O C03O 91.0(12) . . . . ?

loop_
_platon_squeeze_void_nr
_platon_squeeze_void_average_x
_platon_squeeze_void_average_y
_platon_squeeze_void_average_z
_platon_squeeze_void_volume
_platon_squeeze_void_count_electrons
_platon_squeeze_void_content
1 0.000 0.499 0.710 5831 1512 ' '
2 0.192 0.025 0.258 13 0 ' '
3 0.192 0.975 0.758 13 0 ' '
4 0.500 0.001 0.072 5831 1512 ' '
5 0.308 0.475 0.742 13 0 ' '
6 0.308 0.525 0.242 13 0 ' '
7 0.692 0.475 0.758 13 0 ' '
8 0.692 0.525 0.258 13 0 ' '
9 0.808 0.025 0.242 13 0 ' '
10 0.808 0.975 0.742 13 0 ' '
